data_7131395
loop_
_publ_author_name
'Qiao, Lei'
'Yang, Tao'
'Frenking, Gernot'
'Sun, Zhong-Ming'

_publ_section_title
;
 [Ga@Bi<sub>10</sub>(NbMes)<sub>2</sub>]<sup>3-</sup>: a linear
 Nb-Ga<sup>I</sup>-Nb filament coordinated by a bismuth cage.
;
_journal_issue 27
_journal_name_full 'Chemical communications (Cambridge, England)'
_journal_page_first 4024
_journal_page_last 4027
_journal_paper_doi 10.1039/d3cc00631j
_journal_volume 59
_journal_year 2023
_chemical_formula_moiety 'C18 H24 Bi10 Ga Nb2, 3(C18 H36 K N2 O6), 0.5(C7 H8), 0.5[C7H8]'
_chemical_formula_sum 'C79 H140 Bi10 Ga K3 N6 Nb2 O18'
_chemical_formula_weight 3924.60
_space_group_crystal_system triclinic
_space_group_IT_number 1
_space_group_name_Hall 'P 1'
_space_group_name_H-M_alt 'P 1'
_atom_sites_solution_hydrogens geom
_atom_sites_solution_primary dual
_audit_creation_date 2023-03-01
_audit_creation_method
;
Olex2 1.5
(compiled 2023.02.24 svn.rf166f9f3 for OlexSys, GUI svn.r6725)
;
_audit_update_record
;
2023-03-01 deposited with the CCDC.	2023-03-08 downloaded from the CCDC.
;
_cell_angle_alpha 89.942(2)
_cell_angle_beta 86.298(2)
_cell_angle_gamma 76.288(2)
_cell_formula_units_Z 2
_cell_length_a 13.0159(3)
_cell_length_b 15.5134(4)
_cell_length_c 27.2898(8)
_cell_measurement_reflns_used 10715
_cell_measurement_temperature 99.99(10)
_cell_measurement_theta_max 75.4990
_cell_measurement_theta_min 3.7280
_cell_volume 5341.6(2)
_computing_cell_refinement 'CrysAlisPro 1.171.40.84a (Rigaku OD, 2020)'
_computing_data_collection 'CrysAlisPro 1.171.40.84a (Rigaku OD, 2020)'
_computing_data_reduction 'CrysAlisPro 1.171.40.84a (Rigaku OD, 2020)'
_computing_molecular_graphics 'Olex2 1.5 (Dolomanov et al., 2009)'
_computing_publication_material 'Olex2 1.5 (Dolomanov et al., 2009)'
_computing_structure_refinement 'XL  (Sheldrick, 2008)'
_computing_structure_solution 'SHELXT 2014/5 (Sheldrick, 2014)'
_diffrn_ambient_temperature 100.0
_diffrn_detector_area_resol_mean 10.0000
_diffrn_measured_fraction_theta_full 0.997
_diffrn_measured_fraction_theta_max 0.963
_diffrn_measurement_details
;
List of Runs (angles in degrees, time in seconds):

  # Type    Start    End  Width  t~exp~   \w     \q     \k     \f   Frames
#--------------------------------------------------------------------------
  1  \w    -47.00 -10.00   0.50    0.50    --    0.00 -77.00-120.00   74
  2  \w     -4.00  48.00   0.50    0.50    --    0.00  77.00 -90.00  104
  3  \w    -20.00  33.00   0.50    0.50    --    0.00 -82.00  90.00  106
  4  \w     -7.00  26.00   0.50    0.50    --    0.00 -77.00-120.00   66
  5  \w    -36.00  32.00   0.50    0.50    --    0.00 -82.00 -30.00  136
  6  \w    -39.00 -12.00   0.50    0.50    --    0.00 -82.00 150.00   54
  7  \w    -20.00  31.00   0.50    0.50    --    0.00 -19.00 -30.00  102
  8  \w    -88.00 -36.00   0.50    0.50    --    0.00 -19.00 -30.00  104
  9  \w     12.00  44.00   0.50    0.50    --  101.30 -82.00 -90.00   64
 10  \w     76.00 191.00   0.50    0.50    --  101.30  19.00   0.00  230
 11  \w    119.00 182.00   0.50    0.50    --  101.30  38.00 -60.00  126
 12  \w     94.00 121.00   0.50    0.50    --  101.30  82.00-150.00   54
 13  \w     41.00 137.00   0.50    0.50    --  101.30 -82.00 120.00  192
 14  \w     66.00 174.00   0.50    0.50    --  101.30  19.00  60.00  216
 15  \w     83.00 109.00   0.50    0.50    --  101.30 -82.00  60.00   52
 16  \w     13.00  38.00   0.50    0.50    --  101.30 -82.00-150.00   50
 17  \w     26.00  79.00   0.50    0.50    --  101.30 -82.00  60.00  106
 18  \w     56.00 118.00   0.50    0.50    --  101.30 -82.00   0.00  124
 19  \w     49.00 132.00   0.50    0.50    --  101.30 -82.00 -90.00  166
 20  \w     81.00 138.00   0.50    0.50    --  101.30 -82.00-150.00  114
 21  \w    101.00 176.00   0.50    0.50    --  101.30  19.00  90.00  150
 22  \w    155.00 191.00   0.50    0.50    --  101.30  82.00-150.00   72
 23  \w     13.00 124.00   0.50    0.50    --  101.30 -57.00 120.00  222
 24  \w     83.00 109.00   0.50    0.50    --  101.30 -82.00 -60.00   52
 25  \w     12.00  99.00   0.50    0.50    --  101.30 -57.00 -90.00  174
;
_diffrn_measurement_device 'four-circle diffractometer'
_diffrn_measurement_device_type 'XtaLAB AFC12 (RINC): Kappa single'
_diffrn_measurement_method '\w scans'
_diffrn_radiation_type CuK\a
_diffrn_radiation_wavelength 1.54184
_diffrn_reflns_av_R_equivalents 0.0749
_diffrn_reflns_av_unetI/netI 0.1006
_diffrn_reflns_Laue_measured_fraction_full 0.997
_diffrn_reflns_Laue_measured_fraction_max 0.963
_diffrn_reflns_limit_h_max 14
_diffrn_reflns_limit_h_min -16
_diffrn_reflns_limit_k_max 19
_diffrn_reflns_limit_k_min -19
_diffrn_reflns_limit_l_max 31
_diffrn_reflns_limit_l_min -33
_diffrn_reflns_number 58304
_diffrn_reflns_point_group_measured_fraction_full 0.997
_diffrn_reflns_point_group_measured_fraction_max 0.963
_diffrn_reflns_theta_full 67.684
_diffrn_reflns_theta_max 75.987
_diffrn_reflns_theta_min 3.503
_exptl_absorpt_coefficient_mu 35.072
_exptl_absorpt_correction_T_max 1.00000
_exptl_absorpt_correction_T_min 0.22843
_exptl_absorpt_correction_type multi-scan
_exptl_absorpt_process_details
;
CrysAlisPro 1.171.40.84a (Rigaku Oxford Diffraction, 2020)
Empirical absorption correction using spherical harmonics,
implemented in SCALE3 ABSPACK scaling algorithm.
;
_exptl_crystal_colour 'metallic dark black'
_exptl_crystal_density_diffrn 2.440
_exptl_crystal_description block
_exptl_crystal_F_000 3600
_exptl_crystal_size_max 0.06
_exptl_crystal_size_mid 0.05
_exptl_crystal_size_min 0.04
_refine_diff_density_max 2.103
_refine_diff_density_min -1.937
_refine_diff_density_rms 0.265
_refine_ls_abs_structure_details
;
 Refined as an inversion twin.
;
_refine_ls_abs_structure_Flack 0.478(5)
_refine_ls_extinction_method none
_refine_ls_goodness_of_fit_ref 1.026
_refine_ls_hydrogen_treatment constr
_refine_ls_matrix_type full
_refine_ls_number_parameters 2194
_refine_ls_number_reflns 27556
_refine_ls_number_restraints 6510
_refine_ls_restrained_S_all 0.929
_refine_ls_R_factor_all 0.0618
_refine_ls_R_factor_gt 0.0516
_refine_ls_shift/su_max 0.069
_refine_ls_shift/su_mean 0.001
_refine_ls_structure_factor_coef Fsqd
_refine_ls_weighting_details 'w=1/[\s^2^(Fo^2^)+(0.0341P)^2^] where P=(Fo^2^+2Fc^2^)/3'
_refine_ls_weighting_scheme calc
_refine_ls_wR_factor_gt 0.1172
_refine_ls_wR_factor_ref 0.1236
_reflns_Friedel_coverage 1.000
_reflns_Friedel_fraction_full 0.997
_reflns_Friedel_fraction_max 0.963
_reflns_number_gt 23405
_reflns_number_total 27556
_reflns_threshold_expression 'I > 2\s(I)'
_cod_data_source_file d3cc00631j2.cif
_cod_data_source_block Bi10GaNb2Mes2
_cod_depositor_comments 'Adding full bibliography for 7131395.cif.'
_cod_database_code 7131395
_shelx_shelxl_version_number 2014/7
_shelx_space_group_comment
;
The symmetry employed for this shelxl refinement is uniquely defined
by the following loop, which should always be used as a source of
symmetry information in preference to the above space-group names.
They are only intended as comments.
;
_shelx_estimated_absorpt_t_max 0.334
_shelx_estimated_absorpt_t_min 0.227
_olex2_refinement_description
;
1. Twinned data refinement
 Scales: 0.522(5)
 0.478(5)
2. Fixed Uiso
 At 1.2 times of:
  All C(H) groups, All C(H,H) groups
 At 1.5 times of:
  All C(H,H,H) groups
3. Restrained distances
 C13-C14
 1.53 with sigma of 0.01
 C11-C12 = C57_$1-C58_$1
 1.53 with sigma of 0.01
4. Uiso/Uaniso restraints and constraints
All non-hydrogen atoms have similar U: within 3.8A with sigma of 0.02 and sigma
for terminal atoms of 0.04 within 3.8A
Uanis(C135) \\sim Ueq: with sigma of 0.005 and sigma for terminal atoms of 0.01
Uanis(C129) \\sim Ueq, Uanis(C130) \\sim Ueq: with sigma of 0.005 and sigma for
terminal atoms of 0.02
5. Others
 Sof(Bi3B)=1-FVAR(1)
 Sof(Bi3A)=FVAR(1)
 Sof(Bi8B)=1-FVAR(2)
 Sof(Bi8A)=FVAR(2)
 Sof(Bi2B)=1-FVAR(3)
 Sof(Bi2A)=FVAR(3)
 Sof(Bi6B)=1-FVAR(4)
 Sof(Bi6A)=FVAR(4)
 Sof(Bi5B)=1-FVAR(5)
 Sof(Bi5A)=FVAR(5)
 Sof(Bi0B)=1-FVAR(6)
 Sof(Bi0A)=FVAR(6)
 Sof(Bi7B)=1-FVAR(7)
 Sof(Bi7A)=FVAR(7)
 Sof(Bi9B)=1-FVAR(8)
 Sof(Bi9A)=FVAR(8)
 Sof(Bi1B)=1-FVAR(9)
 Sof(Bi1A)=FVAR(9)
 Sof(Bi4B)=1-FVAR(10)
 Sof(Bi4A)=FVAR(10)
6.a Secondary CH2 refined with riding coordinates:
 C92(H92A,H92B), C69(H69A,H69B), C71(H71A,H71B), C4(H4A,H4B), C108(H10A,H10B),
 C107(H10C,H10D), C105(H10E,H10F), C16(H16A,H16B), C38(H38A,H38B), C89(H89A,
 H89B), C32(H32A,H32B), C25(H25A,H25B), C37(H37A,H37B), C91(H91A,H91B),
 C70(H70A,H70B), C64(H64A,H64B), C36(H36A,H36B), C60(H60A,H60B), C44(H44A,H44B),
  C54(H54A,H54B), C72(H72A,H72B), C63(H63A,H63B), C21(H21A,H21B), C5(H5A,H5B),
 C46(H46A,H46B), C26(H26A,H26B), C40(H40A,H40B), C35(H35A,H35B), C2(H2A,H2B),
 C15(H15A,H15B), C51(H51A,H51B), C68(H68A,H68B), C39(H39A,H39B), C47(H47A,H47B),
  C66(H66A,H66B), C61(H61A,H61B), C97(H97A,H97B), C57(H57A,H57B), C17(H17A,
 H17B), C43(H43A,H43B), C20(H20A,H20B), C30(H30A,H30B), C95(H95A,H95B),
 C98(H98A,H98B), C102(H10G,H10H), C33(H33A,H33B), C106(H10I,H10J), C100(H10K,
 H10L), C99(H99A,H99B), C103(H10M,H10N), C53(H53A,H53B), C45(H45A,H45B),
 C58(H58A,H58B), C23(H23A,H23B), C104(H10O,H10P), C81(H81A,H81B), C28(H28A,
 H28B), C34(H34A,H34B), C62(H62A,H62B), C86(H86A,H86B), C29(H29A,H29B),
 C93(H93A,H93B), C24(H24A,H24B), C101(H10Q,H10R), C84(H84A,H84B), C83(H83A,
 H83B), C55(H55A,H55B), C50(H50A,H50B), C22(H22A,H22B), C19(H19A,H19B),
 C87(H87A,H87B), C18(H18A,H18B), C31(H31A,H31B), C85(H85A,H85B), C56(H56A,H56B),
  C94(H94A,H94B), C42(H42A,H42B), C96(H96A,H96B), C8(H8A,H8B), C9(H9A,H9B),
 C52(H52A,H52B), C1(H1A,H1B), C48(H48A,H48B), C6(H6A,H6B), C12(H12J,H12K),
 C3(H3A,H3B), C88(H88A,H88B), C13(H13A,H13B), C27(H27A,H27B), C67(H67A,H67B),
 C7(H7A,H7B), C59(H59A,H59B), C11(H11J,H11K), C79(H79A,H79B), C77(H77A,H77B),
 C10(H10S,H10T), C41(H41A,H41B), C80(H80A,H80B), C82(H82A,H82B), C65(H65A,H65B),
  C90(H90A,H90B), C78(H78A,H78B), C74(H74A,H74B), C14(H14A,H14B), C49(H49A,
 H49B), C73(H73A,H73B), C75(H75A,H75B), C76(H76A,H76B)
6.b Aromatic/amide H refined with riding coordinates:
 C130(H130), C114(H114), C120(H120), C141(H141), C132(H132), C112(H112),
 C110(H110), C137(H137), C128(H128), C118(H118), C139(H139), C122(H122),
 C5AA(H5AA), C1AA(H1AA), C4AA(H4AA), C3AA(H3AA), C2AA(H2AA)
6.c Idealised Me refined as rotating group:
 C135(H13C,H13D,H13E), C116(H11A,H11B,H11C), C124(H12A,H12B,H12C), C115(H11D,
 H11E,H11F), C126(H12D,H12E,H12F), C134(H13F,H13G,H13H), C117(H11G,H11H,H11I),
 C133(H13I,H13J,H13K), C142(H14C,H14D,H14E), C143(H14F,H14G,H14H), C125(H12G,
 H12H,H12I), C144(H14I,H14J,H14K), C6AA(H6AA,H6AB,H6AC)
;
_smtbx_masks_special_details
;
A solvent mask was calculated and 57 electrons were 
found in a volume of 365\%A^3^ in 1 void per unit cell. 
This is consistent with the presence of 
1[C7H8] per Asymmetric Unit 
which account for 50 electrons 
per unit cell.
;
_olex2_submission_special_instructions 'No special instructions were received'
_oxdiff_exptl_absorpt_empirical_details
;
Empirical correction (ABSPACK) includes:
- Absorption correction using spherical harmonics
- Frame scaling
;

loop_
_space_group_symop_operation_xyz
'x, y, z'

loop_
_atom_site_label
_atom_site_type_symbol
_atom_site_fract_x
_atom_site_fract_y
_atom_site_fract_z
_atom_site_U_iso_or_equiv
_atom_site_adp_type
_atom_site_occupancy
_atom_site_site_symmetry_order
_atom_site_calc_flag
_atom_site_refinement_flags_posn
_atom_site_refinement_flags_adp
_atom_site_refinement_flags_occupancy
_atom_site_disorder_assembly
_atom_site_disorder_group
Bi9 Bi -0.50886(3) 0.44666(3) 1.79358(2) 0.02360(11) Uani 1 1 d . U . . .
Bi3 Bi -0.22314(3) 0.25504(3) 1.74212(2) 0.02330(11) Uani 1 1 d . U . . .
Bi2 Bi -0.07510(3) 0.38121(3) 1.73927(2) 0.02319(11) Uani 1 1 d . U . . .
Bi4 Bi -0.32073(4) 0.35591(3) 1.61040(2) 0.02494(11) Uani 1 1 d . U . . .
Bi10 Bi -0.32622(3) 0.53226(3) 1.81338(2) 0.02239(11) Uani 1 1 d . U . . .
Bi8 Bi -0.56072(3) 0.51079(3) 1.69388(2) 0.02467(11) Uani 1 1 d . U . . .
Bi1 Bi -0.19099(4) 0.35336(3) 1.83614(2) 0.02604(12) Uani 1 1 d . U . . .
Bi7 Bi -0.41165(3) 0.63445(3) 1.67964(2) 0.02463(11) Uani 1 1 d . U . . .
Bi5 Bi -0.15910(4) 0.46931(3) 1.62315(2) 0.02598(11) Uani 1 1 d . U . . .
Bi6 Bi -0.36587(4) 0.55121(3) 1.57760(2) 0.02912(12) Uani 1 1 d . U . . .
Bi7A Bi -1.01122(4) 1.02121(4) 2.19196(2) 0.03220(15) Uani 0.9288(12) 1 d . U P A 1
Bi1A Bi -0.55161(4) 0.83052(4) 2.22832(2) 0.02948(14) Uani 0.9202(11) 1 d . U P A 1
Bi9A Bi -0.67605(4) 0.94790(4) 2.10871(2) 0.03043(15) Uani 0.9037(11) 1 d . U P A 1
Bi4A Bi -0.88627(4) 0.90130(4) 2.31235(2) 0.03476(16) Uani 0.9289(11) 1 d . U P A 1
Bi2B Bi -0.71358(9) 0.71255(8) 2.21004(5) 0.0264(3) Uani 0.4001(14) 1 d . U P A 2
Bi5B Bi -0.74143(9) 1.01824(8) 2.30761(4) 0.0344(3) Uani 0.4938(15) 1 d . U P A 2
Bi0B Bi -0.80585(8) 0.80022(7) 2.12012(4) 0.0302(3) Uani 0.5008(15) 1 d . U P A 2
Bi6B Bi -0.85558(8) 1.12806(7) 2.19166(4) 0.0310(3) Uani 0.5132(14) 1 d . U P A 2
Bi3A Bi -0.67007(8) 0.79350(7) 2.32672(4) 0.0303(3) Uani 0.4989(11) 1 d . U P A 1
Nb2 Nb -0.43361(7) 0.32664(6) 1.70540(4) 0.0195(2) Uani 1 1 d . U . . .
Nb1 Nb -0.20353(7) 0.56388(6) 1.72080(4) 0.0210(2) Uani 1 1 d . U . . .
Bi8A Bi -0.89494(8) 1.05750(7) 2.09532(4) 0.0308(3) Uani 0.4928(11) 1 d . U P A 1
Nb4 Nb -0.92799(8) 0.83216(7) 2.21624(4) 0.0263(3) Uani 1 1 d . U . . .
Nb3 Nb -0.63482(8) 1.01878(7) 2.20542(4) 0.0253(2) Uani 1 1 d . U . . .
Ga1 Ga -0.31428(11) 0.44319(10) 1.71169(6) 0.0191(3) Uani 1 1 d . U . . .
Ga2 Ga -0.78204(12) 0.92561(11) 2.21075(6) 0.0225(3) Uani 1 1 d . U . . .
K4 K -0.7855(2) -0.07040(18) 1.83676(10) 0.0292(6) Uani 1 1 d . U . . .
K2 K 0.1675(2) -0.04328(19) 1.58326(10) 0.0300(6) Uani 1 1 d . U . . .
K6 K -0.7032(2) 0.37688(19) 1.95580(10) 0.0316(7) Uani 1 1 d . U . . .
K5 K -0.2813(2) 0.4693(2) 2.07419(11) 0.0376(7) Uani 1 1 d . U . . .
K3 K -0.2792(2) 0.38200(19) 2.33212(11) 0.0323(7) Uani 1 1 d . U . . .
K1 K -0.8145(2) 1.4447(2) 2.44856(11) 0.0399(7) Uani 1 1 d . U . . .
O35 O -0.8443(7) 0.4553(6) 1.8852(3) 0.0326(19) Uani 1 1 d . U . . .
O24 O -0.8589(7) 0.1000(6) 1.7994(4) 0.0354(19) Uani 1 1 d . U . . .
O2 O -0.6381(9) 1.3898(7) 2.5072(4) 0.050(2) Uani 1 1 d . U . . .
O34 O -0.4829(8) 0.2804(6) 1.9613(4) 0.038(2) Uani 1 1 d . U . . .
O11 O 0.1997(7) 0.1092(6) 1.6276(4) 0.036(2) Uani 1 1 d . U . . .
C130 C -0.5435(8) 0.2638(7) 1.6586(4) 0.0207(17) Uani 1 1 d . U . . .
H130 H -0.5632 0.2854 1.6280 0.025 Uiso 1 1 calc R U . . .
O6 O -0.6916(8) 1.3803(7) 2.3590(4) 0.043(2) Uani 1 1 d . U . . .
O16 O -0.4193(8) 0.4442(7) 2.2596(4) 0.040(2) Uani 1 1 d . U . . .
C129 C -0.4472(9) 0.1940(8) 1.6630(5) 0.0221(17) Uani 1 1 d . U . . .
C131 C -0.6055(9) 0.2977(7) 1.7012(4) 0.022(2) Uani 1 1 d . U . . .
O13 O -0.3853(8) 0.4882(6) 2.4136(4) 0.039(2) Uani 1 1 d . U . . .
C114 C -0.4468(10) 1.0030(9) 2.1993(5) 0.034(2) Uani 1 1 d . U . . .
H114 H -0.3930 0.9514 2.1972 0.040 Uiso 1 1 calc R U . . .
C127 C -0.4670(10) 0.2094(8) 1.7523(5) 0.028(2) Uani 1 1 d . U . . .
O23 O -0.6517(7) 0.0064(6) 1.7716(4) 0.036(2) Uani 1 1 d . U . . .
O1 O -0.7992(8) 1.5513(7) 2.5302(4) 0.042(2) Uani 1 1 d . U . . .
O22 O -0.7337(8) -0.2430(6) 1.8013(4) 0.040(2) Uani 1 1 d . U . . .
O32 O -0.8082(8) 0.4871(7) 2.0367(4) 0.041(2) Uani 1 1 d . U . . .
O15 O -0.3210(8) 0.2636(6) 2.2606(4) 0.039(2) Uani 1 1 d . U . . .
O7 O -0.0220(8) -0.0553(6) 1.6429(3) 0.034(2) Uani 1 1 d . U . . .
O5 O -0.7705(9) 1.5642(8) 2.3784(4) 0.054(2) Uani 1 1 d . U . . .
C120 C -0.9910(9) 0.7236(8) 2.2593(5) 0.031(2) Uani 1 1 d . U . . .
H120 H -0.9545 0.6945 2.2850 0.037 Uiso 1 1 calc R U . . .
O18 O -0.0612(8) 0.3061(7) 2.3338(4) 0.040(2) Uani 1 1 d . U . . .
C141 C -0.0541(9) 0.5940(8) 1.7558(5) 0.027(2) Uani 1 1 d . U . . .
H141 H -0.0046 0.5568 1.7743 0.032 Uiso 1 1 calc R U . . .
C135 C -0.7117(9) 0.3572(9) 1.6967(5) 0.031(3) Uani 1 1 d . U . . .
H13C H -0.7221 0.4057 1.7198 0.047 Uiso 1 1 calc R U . . .
H13D H -0.7651 0.3247 1.7035 0.047 Uiso 1 1 calc R U . . .
H13E H -0.7167 0.3798 1.6640 0.047 Uiso 1 1 calc R U . . .
C92 C -0.7340(13) 0.2218(10) 2.0539(6) 0.044(3) Uani 1 1 d . U . . .
H92A H -0.7705 0.1994 2.0814 0.052 Uiso 1 1 calc R U . . .
H92B H -0.6652 0.2261 2.0638 0.052 Uiso 1 1 calc R U . . .
O9 O 0.2195(8) -0.1307(7) 1.4914(3) 0.041(2) Uani 1 1 d . U . . .
O8 O 0.1643(7) -0.1954(6) 1.6390(4) 0.0351(19) Uani 1 1 d . U . . .
C132 C -0.5691(9) 0.2736(8) 1.7472(5) 0.027(2) Uani 1 1 d . U . . .
H132 H -0.6098 0.2985 1.7752 0.033 Uiso 1 1 calc R U . . .
O26 O -0.2080(10) 0.5704(8) 1.9973(4) 0.060(2) Uani 1 1 d . U . . .
C136 C -0.1348(10) 0.6467(8) 1.7787(5) 0.028(2) Uani 1 1 d . U . . .
O30 O -0.2373(9) 0.5789(8) 2.1508(4) 0.052(2) Uani 1 1 d . U . . .
C121 C -0.9623(11) 0.6897(10) 2.2112(6) 0.038(2) Uani 1 1 d . U . . .
C112 C -0.5630(9) 1.1228(8) 2.1604(5) 0.030(2) Uani 1 1 d . U . . .
H112 H -0.5943 1.1469 2.1322 0.036 Uiso 1 1 calc R U . . .
C110 C -0.5650(10) 1.1220(9) 2.2513(5) 0.033(2) Uani 1 1 d . U . . .
H110 H -0.5913 1.1496 2.2813 0.040 Uiso 1 1 calc R U . . .
O33 O -0.5421(7) 0.4629(6) 1.9397(3) 0.0305(18) Uani 1 1 d . U . . .
C137 C -0.2086(10) 0.7076(8) 1.7530(5) 0.033(2) Uani 1 1 d . U . . .
H137 H -0.2674 0.7432 1.7701 0.040 Uiso 1 1 calc R U . . .
O4 O -1.0414(8) 1.4859(7) 2.4541(4) 0.046(2) Uani 1 1 d . U . . .
C123 C -1.0840(9) 0.8232(9) 2.1796(5) 0.032(2) Uani 1 1 d . U . . .
O36 O -0.7633(7) 0.2670(6) 1.8852(3) 0.0310(19) Uani 1 1 d . U . . .
C140 C -0.0370(10) 0.5899(9) 1.7028(5) 0.033(2) Uani 1 1 d . U . . .
C69 C -0.6883(11) 0.0988(9) 1.7653(6) 0.036(2) Uani 1 1 d . U . . .
H69A H -0.6514 0.1168 1.7364 0.043 Uiso 1 1 calc R U . . .
H69B H -0.6727 0.1302 1.7935 0.043 Uiso 1 1 calc R U . . .
O19 O -0.6584(8) -0.1123(7) 1.9189(4) 0.044(2) Uani 1 1 d . U . . .
N3 N -0.0138(9) 0.1199(8) 1.5975(4) 0.035(2) Uani 1 1 d . U . . .
C109 C -0.4921(10) 1.0362(9) 2.2479(5) 0.034(2) Uani 1 1 d . U . . .
O21 O -0.9465(7) -0.1448(6) 1.7985(3) 0.035(2) Uani 1 1 d . U . . .
C71 C -0.9703(11) 0.1288(10) 1.7960(6) 0.038(2) Uani 1 1 d . U . . .
H71A H -0.9922 0.0963 1.7698 0.046 Uiso 1 1 calc R U . . .
H71B H -0.9891 0.1915 1.7884 0.046 Uiso 1 1 calc R U . . .
C128 C -0.4166(9) 0.1699(8) 1.7092(4) 0.024(2) Uani 1 1 d . U . . .
H128 H -0.3573 0.1233 1.7116 0.029 Uiso 1 1 calc R U . . .
C118 C -1.1153(10) 0.8481(9) 2.2294(5) 0.035(2) Uani 1 1 d . U . . .
H118 H -1.1674 0.8999 2.2361 0.042 Uiso 1 1 calc R U . . .
O12 O 0.3786(8) -0.0348(7) 1.6043(4) 0.038(2) Uani 1 1 d . U . . .
C4 C -0.6479(12) 1.4483(11) 2.5482(6) 0.045(3) Uani 1 1 d . U . . .
H4A H -0.6072 1.4917 2.5397 0.054 Uiso 1 1 calc R U . . .
H4B H -0.6150 1.4142 2.5752 0.054 Uiso 1 1 calc R U . . .
O25 O -0.1627(10) 0.3792(8) 1.9919(4) 0.057(2) Uani 1 1 d . U . . .
C108 C -0.8476(11) 0.6011(10) 1.9170(5) 0.036(2) Uani 1 1 d . U . . .
H10A H -0.8533 0.6623 1.9077 0.043 Uiso 1 1 calc R U . . .
H10B H -0.9105 0.5985 1.9375 0.043 Uiso 1 1 calc R U . . .
C139 C -0.1165(10) 0.6597(8) 1.6781(5) 0.032(2) Uani 1 1 d . U . . .
H139 H -0.1095 0.6632 1.6441 0.038 Uiso 1 1 calc R U . . .
C122 C -1.0106(10) 0.7384(9) 2.1729(5) 0.035(2) Uani 1 1 d . U . . .
H122 H -0.9946 0.7150 2.1413 0.042 Uiso 1 1 calc R U . . .
C107 C -0.8411(12) 0.5427(9) 1.8701(5) 0.036(2) Uani 1 1 d . U . . .
H10C H -0.9002 0.5670 1.8503 0.043 Uiso 1 1 calc R U . . .
H10D H -0.7758 0.5414 1.8505 0.043 Uiso 1 1 calc R U . . .
C105 C -0.8507(11) 0.3128(10) 1.8592(5) 0.037(2) Uani 1 1 d . U . . .
H10E H -0.9150 0.3186 1.8803 0.044 Uiso 1 1 calc R U . . .
H10F H -0.8566 0.2769 1.8309 0.044 Uiso 1 1 calc R U . . .
N12 N -0.7525(9) 0.5699(8) 1.9450(4) 0.036(2) Uani 1 1 d . U . . .
C16 C -0.6542(13) 1.4485(10) 2.3329(6) 0.048(3) Uani 1 1 d . U . . .
H16A H -0.5956 1.4619 2.3492 0.058 Uiso 1 1 calc R U . . .
H16B H -0.6289 1.4280 2.2998 0.058 Uiso 1 1 calc R U . . .
C116 C -0.4459(11) 0.9976(11) 2.2937(5) 0.043(3) Uani 1 1 d . U . . .
H11A H -0.5006 1.0058 2.3198 0.064 Uiso 1 1 calc R U . . .
H11B H -0.3920 1.0266 2.3023 0.064 Uiso 1 1 calc R U . . .
H11C H -0.4153 0.9353 2.2885 0.064 Uiso 1 1 calc R U . . .
C111 C -0.5936(11) 1.1609(9) 2.2062(5) 0.034(2) Uani 1 1 d . U . . .
C38 C -0.4425(13) 0.5793(10) 2.4029(6) 0.044(3) Uani 1 1 d . U . . .
H38A H -0.4571 0.6146 2.4329 0.053 Uiso 1 1 calc R U . . .
H38B H -0.5096 0.5784 2.3896 0.053 Uiso 1 1 calc R U . . .
C89 C -0.2489(13) 0.6686(11) 2.1395(6) 0.051(3) Uani 1 1 d . U . . .
H89A H -0.1934 0.6750 2.1152 0.061 Uiso 1 1 calc R U . . .
H89B H -0.2424 0.7019 2.1687 0.061 Uiso 1 1 calc R U . . .
C124 C -1.1411(11) 0.8711(10) 2.1377(6) 0.044(4) Uani 1 1 d . U . . .
H12A H -1.1881 0.9254 2.1496 0.066 Uiso 1 1 calc R U . . .
H12B H -1.1812 0.8343 2.1232 0.066 Uiso 1 1 calc R U . . .
H12C H -1.0905 0.8842 2.1134 0.066 Uiso 1 1 calc R U . . .
C138 C -0.1954(11) 0.7160(9) 1.7017(6) 0.037(2) Uani 1 1 d . U . . .
O14 O -0.3538(8) 0.3042(6) 2.4188(4) 0.039(2) Uani 1 1 d . U . . .
O27 O -0.5019(9) 0.5418(8) 2.0729(4) 0.054(2) Uani 1 1 d . U . . .
C32 C 0.1315(11) 0.1902(9) 1.6163(6) 0.039(2) Uani 1 1 d . U . . .
H32A H 0.1409 0.2014 1.5815 0.047 Uiso 1 1 calc R U . . .
H32B H 0.1493 0.2379 1.6344 0.047 Uiso 1 1 calc R U . . .
C25 C 0.3485(12) -0.2477(10) 1.5241(5) 0.040(2) Uani 1 1 d . U . . .
H25A H 0.2937 -0.2806 1.5271 0.048 Uiso 1 1 calc R U . . .
H25B H 0.4155 -0.2895 1.5155 0.048 Uiso 1 1 calc R U . . .
N10 N -0.3684(12) 0.6668(10) 2.0686(5) 0.060(2) Uani 1 1 d . U . . .
C37 C -0.3772(12) 0.6202(10) 2.3665(5) 0.042(2) Uani 1 1 d . U . . .
H37A H -0.4145 0.6814 2.3621 0.051 Uiso 1 1 calc R U . . .
H37B H -0.3111 0.6210 2.3808 0.051 Uiso 1 1 calc R U . . .
C119 C -1.0703(10) 0.7974(9) 2.2695(5) 0.035(2) Uani 1 1 d . U . . .
C91 C -0.7199(13) 0.1596(10) 2.0117(5) 0.043(2) Uani 1 1 d . U . . .
H91A H -0.7890 0.1588 2.0007 0.052 Uiso 1 1 calc R U . . .
H91B H -0.6877 0.1003 2.0226 0.052 Uiso 1 1 calc R U . . .
C115 C -0.4266(11) 1.0088(10) 2.1079(5) 0.041(3) Uani 1 1 d . U . . .
H11D H -0.3943 0.9465 2.1089 0.061 Uiso 1 1 calc R U . . .
H11E H -0.3735 1.0404 2.0983 0.061 Uiso 1 1 calc R U . . .
H11F H -0.4800 1.0190 2.0844 0.061 Uiso 1 1 calc R U . . .
C126 C -0.8912(15) 0.5981(10) 2.1995(7) 0.056(4) Uani 1 1 d . U . . .
H12D H -0.8404 0.6022 2.1731 0.084 Uiso 1 1 calc R U . . .
H12E H -0.9337 0.5588 2.1901 0.084 Uiso 1 1 calc R U . . .
H12F H -0.8548 0.5755 2.2281 0.084 Uiso 1 1 calc R U . . .
C70 C -0.8007(11) 0.1220(9) 1.7596(5) 0.036(2) Uani 1 1 d . U . . .
H70A H -0.8231 0.1854 1.7544 0.044 Uiso 1 1 calc R U . . .
H70B H -0.8153 0.0920 1.7306 0.044 Uiso 1 1 calc R U . . .
C64 C -0.8055(10) -0.2664(8) 1.7693(5) 0.035(2) Uani 1 1 d . U . . .
H64A H -0.7879 -0.3300 1.7632 0.041 Uiso 1 1 calc R U . . .
H64B H -0.8027 -0.2367 1.7381 0.041 Uiso 1 1 calc R U . . .
O3 O -0.9195(9) 1.3050(7) 2.4659(4) 0.050(2) Uani 1 1 d . U . . .
O17 O -0.1281(7) 0.4818(7) 2.3016(4) 0.0407(19) Uani 1 1 d . U . . .
C113 C -0.4778(10) 1.0418(9) 2.1591(5) 0.034(2) Uani 1 1 d . U . . .
N6 N -0.2095(10) 0.1891(8) 2.3465(5) 0.043(2) Uani 1 1 d . U . . .
O10 O 0.0655(8) 0.0348(7) 1.5013(4) 0.042(2) Uani 1 1 d . U . . .
O28 O -0.4256(8) 0.3622(7) 2.0954(4) 0.048(2) Uani 1 1 d . U . . .
C36 C 0.4538(13) -0.1799(11) 1.5759(6) 0.050(3) Uani 1 1 d . U . . .
H36A H 0.4735 -0.1536 1.5455 0.059 Uiso 1 1 calc R U . . .
H36B H 0.5089 -0.2325 1.5814 0.059 Uiso 1 1 calc R U . . .
C134 C -0.3973(11) 0.1444(8) 1.6177(5) 0.036(3) Uani 1 1 d . U . . .
H13F H -0.3828 0.1853 1.5934 0.055 Uiso 1 1 calc R U . . .
H13G H -0.4445 0.1117 1.6054 0.055 Uiso 1 1 calc R U . . .
H13H H -0.3322 0.1039 1.6251 0.055 Uiso 1 1 calc R U . . .
N8 N -1.0196(9) 0.0219(8) 1.8549(5) 0.038(2) Uani 1 1 d . U . . .
C117 C -0.6690(14) 1.2614(10) 2.2086(7) 0.054(4) Uani 1 1 d . U . . .
H11G H -0.7130 1.2700 2.1812 0.081 Uiso 1 1 calc R U . . .
H11H H -0.6254 1.3035 2.2071 0.081 Uiso 1 1 calc R U . . .
H11I H -0.7128 1.2699 2.2387 0.081 Uiso 1 1 calc R U . . .
C60 C -1.0490(12) 0.0149(11) 1.9057(6) 0.045(2) Uani 1 1 d . U . . .
H60A H -1.0680 -0.0414 1.9106 0.054 Uiso 1 1 calc R U . . .
H60B H -1.1119 0.0615 1.9142 0.054 Uiso 1 1 calc R U . . .
C44 C -0.3125(12) 0.1731(9) 2.2739(6) 0.043(2) Uani 1 1 d . U . . .
H44A H -0.3106 0.1375 2.2445 0.051 Uiso 1 1 calc R U . . .
H44B H -0.3744 0.1688 2.2947 0.051 Uiso 1 1 calc R U . . .
N7 N -0.5577(9) -0.1560(7) 1.8232(5) 0.035(2) Uani 1 1 d . U . . .
C54 C -0.0972(12) 0.1641(10) 2.3601(6) 0.045(2) Uani 1 1 d . U . . .
H54A H -0.0707 0.1003 2.3570 0.054 Uiso 1 1 calc R U . . .
H54B H -0.0939 0.1808 2.3941 0.054 Uiso 1 1 calc R U . . .
C72 C -1.0242(12) 0.1131(9) 1.8431(6) 0.039(2) Uani 1 1 d . U . . .
H72A H -0.9936 0.1391 1.8692 0.047 Uiso 1 1 calc R U . . .
H72B H -1.0982 0.1444 1.8430 0.047 Uiso 1 1 calc R U . . .
C63 C -0.9147(11) -0.2368(9) 1.7952(6) 0.037(2) Uani 1 1 d . U . . .
H63A H -0.9652 -0.2592 1.7773 0.045 Uiso 1 1 calc R U . . .
H63B H -0.9138 -0.2613 1.8279 0.045 Uiso 1 1 calc R U . . .
C21 C -0.0022(11) -0.1235(9) 1.6784(5) 0.035(2) Uani 1 1 d . U . . .
H21A H -0.0688 -0.1321 1.6932 0.042 Uiso 1 1 calc R U . . .
H21B H 0.0374 -0.1067 1.7043 0.042 Uiso 1 1 calc R U . . .
C5 C -0.6170(13) 1.2981(10) 2.5188(6) 0.049(3) Uani 1 1 d . U . . .
H5A H -0.6781 1.2852 2.5369 0.058 Uiso 1 1 calc R U . . .
H5B H -0.5571 1.2831 2.5392 0.058 Uiso 1 1 calc R U . . .
C46 C -0.4165(12) 0.3864(9) 2.2194(5) 0.040(2) Uani 1 1 d . U . . .
H46A H -0.4780 0.4084 2.2007 0.049 Uiso 1 1 calc R U . . .
H46B H -0.3536 0.3853 2.1980 0.049 Uiso 1 1 calc R U . . .
C26 C 0.3239(13) -0.1791(11) 1.4830(6) 0.046(3) Uani 1 1 d . U . . .
H26A H 0.3718 -0.1397 1.4831 0.055 Uiso 1 1 calc R U . . .
H26B H 0.3332 -0.2090 1.4513 0.055 Uiso 1 1 calc R U . . .
C40 C -0.3700(12) 0.3614(10) 2.4593(5) 0.041(3) Uani 1 1 d . U . . .
H40A H -0.3025 0.3699 2.4689 0.049 Uiso 1 1 calc R U . . .
H40B H -0.4030 0.3359 2.4868 0.049 Uiso 1 1 calc R U . . .
C35 C 0.4465(12) -0.1159(10) 1.6169(6) 0.043(3) Uani 1 1 d . U . . .
H35A H 0.4185 -0.1383 1.6468 0.051 Uiso 1 1 calc R U . . .
H35B H 0.5162 -0.1072 1.6224 0.051 Uiso 1 1 calc R U . . .
C2 C -0.9079(13) 1.5872(11) 2.5430(6) 0.048(2) Uani 1 1 d . U . . .
H2A H -0.9178 1.6087 2.5768 0.058 Uiso 1 1 calc R U . . .
H2B H -0.9477 1.5422 2.5397 0.058 Uiso 1 1 calc R U . . .
C15 C -0.7370(13) 1.5254(11) 2.3315(6) 0.051(3) Uani 1 1 d . U . . .
H15A H -0.7968 1.5103 2.3170 0.062 Uiso 1 1 calc R U . . .
H15B H -0.7135 1.5684 2.3105 0.062 Uiso 1 1 calc R U . . .
C51 C -0.0245(11) 0.4461(10) 2.3173(6) 0.041(3) Uani 1 1 d . U . . .
H51A H -0.0230 0.4570 2.3522 0.049 Uiso 1 1 calc R U . . .
H51B H 0.0261 0.4740 2.2999 0.049 Uiso 1 1 calc R U . . .
C68 C -0.5414(12) -0.0192(9) 1.7808(6) 0.043(2) Uani 1 1 d . U . . .
H68A H -0.5294 0.0034 1.8125 0.051 Uiso 1 1 calc R U . . .
H68B H -0.4993 0.0038 1.7556 0.051 Uiso 1 1 calc R U . . .
C39 C -0.4407(12) 0.4498(10) 2.4464(5) 0.040(2) Uani 1 1 d . U . . .
H39A H -0.5042 0.4410 2.4326 0.048 Uiso 1 1 calc R U . . .
H39B H -0.4614 0.4871 2.4756 0.048 Uiso 1 1 calc R U . . .
C133 C -0.4382(13) 0.1769(10) 1.8020(6) 0.046(4) Uani 1 1 d . U . . .
H13I H -0.3646 0.1744 1.8055 0.069 Uiso 1 1 calc R U . . .
H13J H -0.4506 0.1187 1.8062 0.069 Uiso 1 1 calc R U . . .
H13K H -0.4806 0.2166 1.8265 0.069 Uiso 1 1 calc R U . . .
C47 C -0.4359(13) 0.5329(10) 2.2455(5) 0.043(2) Uani 1 1 d . U . . .
H47A H -0.4989 0.5492 2.2272 0.052 Uiso 1 1 calc R U . . .
H47B H -0.3759 0.5411 2.2246 0.052 Uiso 1 1 calc R U . . .
C66 C -0.5494(12) -0.2524(9) 1.8121(6) 0.043(2) Uani 1 1 d . U . . .
H66A H -0.5592 -0.2826 1.8426 0.051 Uiso 1 1 calc R U . . .
H66B H -0.4788 -0.2789 1.7978 0.051 Uiso 1 1 calc R U . . .
C142 C -0.1443(12) 0.6510(10) 1.8340(5) 0.044(4) Uani 1 1 d . U . . .
H14C H -0.2165 0.6545 1.8455 0.066 Uiso 1 1 calc R U . . .
H14D H -0.1232 0.7026 1.8451 0.066 Uiso 1 1 calc R U . . .
H14E H -0.0992 0.5988 1.8467 0.066 Uiso 1 1 calc R U . . .
N1 N -0.9391(11) 1.6342(9) 2.4577(5) 0.050(2) Uani 1 1 d . U . . .
N5 N -0.3516(10) 0.5777(8) 2.3178(4) 0.039(2) Uani 1 1 d . U . . .
N2 N -0.6888(10) 1.2565(9) 2.4419(5) 0.046(2) Uani 1 1 d . U . . .
C61 C -1.0831(12) -0.0159(10) 1.8227(6) 0.042(2) Uani 1 1 d . U . . .
H61A H -1.0754 0.0070 1.7900 0.051 Uiso 1 1 calc R U . . .
H61B H -1.1571 0.0039 1.8342 0.051 Uiso 1 1 calc R U . . .
C97 C -0.6602(11) 0.5948(9) 1.9198(5) 0.035(2) Uani 1 1 d . U . . .
H97A H -0.6719 0.6589 1.9214 0.042 Uiso 1 1 calc R U . . .
H97B H -0.6567 0.5777 1.8855 0.042 Uiso 1 1 calc R U . . .
C57 C -0.7058(7) -0.1319(7) 1.9610(6) 0.048(3) Uani 1 1 d . U . . .
H57A H -0.6597 -0.1329 1.9876 0.058 Uiso 1 1 calc R U . . .
H57B H -0.7205 -0.1901 1.9582 0.058 Uiso 1 1 calc R U . . .
C17 C -0.6110(13) 1.3032(10) 2.3629(6) 0.048(3) Uani 1 1 d . U . . .
H17A H -0.5535 1.3168 2.3800 0.058 Uiso 1 1 calc R U . . .
H17B H -0.5832 1.2804 2.3304 0.058 Uiso 1 1 calc R U . . .
C43 C -0.2177(12) 0.1387(10) 2.2997(5) 0.040(2) Uani 1 1 d . U . . .
H43A H -0.1564 0.1392 2.2776 0.048 Uiso 1 1 calc R U . . .
H43B H -0.2150 0.0774 2.3079 0.048 Uiso 1 1 calc R U . . .
C20 C -0.0851(12) 0.0244(10) 1.6626(6) 0.040(2) Uani 1 1 d . U . . .
H20A H -0.0487 0.0462 1.6881 0.048 Uiso 1 1 calc R U . . .
H20B H -0.1510 0.0142 1.6774 0.048 Uiso 1 1 calc R U . . .
C30 C -0.0409(12) 0.1558(10) 1.5512(5) 0.040(2) Uani 1 1 d . U . . .
H30A H 0.0094 0.1900 1.5401 0.047 Uiso 1 1 calc R U . . .
H30B H -0.1104 0.1962 1.5548 0.047 Uiso 1 1 calc R U . . .
C143 C 0.0614(11) 0.5344(10) 1.6765(6) 0.045(4) Uani 1 1 d . U . . .
H14F H 0.0949 0.4882 1.6977 0.068 Uiso 1 1 calc R U . . .
H14G H 0.1094 0.5711 1.6676 0.068 Uiso 1 1 calc R U . . .
H14H H 0.0429 0.5085 1.6474 0.068 Uiso 1 1 calc R U . . .
C95 C -0.8512(12) 0.5753(10) 2.0275(6) 0.040(2) Uani 1 1 d . U . . .
H95A H -0.8668 0.6087 2.0582 0.048 Uiso 1 1 calc R U . . .
H95B H -0.9169 0.5812 2.0115 0.048 Uiso 1 1 calc R U . . .
O20 O -0.8775(9) -0.0530(8) 1.9349(4) 0.058(2) Uani 1 1 d . U . . .
C98 C -0.5543(11) 0.5546(9) 1.9398(5) 0.038(2) Uani 1 1 d . U . . .
H98A H -0.4977 0.5702 1.9194 0.045 Uiso 1 1 calc R U . . .
H98B H -0.5522 0.5764 1.9730 0.045 Uiso 1 1 calc R U . . .
C102 C -0.5396(11) 0.1489(10) 1.9808(5) 0.039(2) Uani 1 1 d . U . . .
H10G H -0.5196 0.0850 1.9764 0.047 Uiso 1 1 calc R U . . .
H10H H -0.5332 0.1620 2.0151 0.047 Uiso 1 1 calc R U . . .
C33 C 0.3093(12) 0.1139(10) 1.6248(6) 0.042(3) Uani 1 1 d . U . . .
H33A H 0.3177 0.1624 1.6454 0.051 Uiso 1 1 calc R U . . .
H33B H 0.3318 0.1248 1.5912 0.051 Uiso 1 1 calc R U . . .
O29 O -0.1270(10) 0.4035(8) 2.1390(4) 0.057(2) Uani 1 1 d . U . . .
C106 C -0.8444(11) 0.4008(9) 1.8423(5) 0.032(2) Uani 1 1 d . U . . .
H10I H -0.7800 0.3968 1.8216 0.039 Uiso 1 1 calc R U . . .
H10J H -0.9046 0.4264 1.8235 0.039 Uiso 1 1 calc R U . . .
C100 C -0.4146(12) 0.3254(10) 1.9296(5) 0.041(3) Uani 1 1 d . U . . .
H10K H -0.3409 0.2944 1.9314 0.050 Uiso 1 1 calc R U . . .
H10L H -0.4326 0.3231 1.8958 0.050 Uiso 1 1 calc R U . . .
C99 C -0.4285(11) 0.4165(9) 1.9449(5) 0.035(2) Uani 1 1 d . U . . .
H99A H -0.3823 0.4446 1.9245 0.042 Uiso 1 1 calc R U . . .
H99B H -0.4110 0.4195 1.9787 0.042 Uiso 1 1 calc R U . . .
O31 O -0.7941(8) 0.3084(7) 2.0413(4) 0.042(2) Uani 1 1 d . U . . .
C103 C -0.6728(11) 0.1415(9) 1.9230(5) 0.036(2) Uani 1 1 d . U . . .
H10M H -0.6150 0.1434 1.8990 0.043 Uiso 1 1 calc R U . . .
H10N H -0.6714 0.0796 1.9289 0.043 Uiso 1 1 calc R U . . .
C53 C -0.0269(12) 0.2105(10) 2.3269(6) 0.043(2) Uani 1 1 d . U . . .
H53A H 0.0464 0.1904 2.3349 0.052 Uiso 1 1 calc R U . . .
H53B H -0.0315 0.1952 2.2928 0.052 Uiso 1 1 calc R U . . .
N11 N -0.6529(10) 0.1819(8) 1.9692(4) 0.042(2) Uani 1 1 d . U . . .
C45 C -0.4155(12) 0.2999(10) 2.2349(5) 0.040(3) Uani 1 1 d . U . . .
H45A H -0.4172 0.2625 2.2066 0.048 Uiso 1 1 calc R U . . .
H45B H -0.4779 0.3008 2.2564 0.048 Uiso 1 1 calc R U . . .
C58 C -0.8086(7) -0.0624(7) 1.9716(6) 0.045(3) Uani 1 1 d . U . . .
H58A H -0.8437 -0.0778 2.0016 0.055 Uiso 1 1 calc R U . . .
H58B H -0.7918 -0.0056 1.9772 0.055 Uiso 1 1 calc R U . . .
C23 C 0.2299(11) -0.2792(10) 1.6207(6) 0.039(2) Uani 1 1 d . U . . .
H23A H 0.2038 -0.2955 1.5904 0.047 Uiso 1 1 calc R U . . .
H23B H 0.2268 -0.3252 1.6444 0.047 Uiso 1 1 calc R U . . .
C104 C -0.7696(12) 0.1815(10) 1.9023(5) 0.038(2) Uani 1 1 d . U . . .
H10O H -0.8282 0.1870 1.9269 0.046 Uiso 1 1 calc R U . . .
H10P H -0.7814 0.1453 1.8753 0.046 Uiso 1 1 calc R U . . .
C81 C -0.5663(14) 0.4825(12) 2.0996(6) 0.055(3) Uani 1 1 d . U . . .
H81A H -0.5596 0.4858 2.1347 0.066 Uiso 1 1 calc R U . . .
H81B H -0.6407 0.5035 2.0935 0.066 Uiso 1 1 calc R U . . .
C28 C 0.0763(12) -0.0278(10) 1.4606(5) 0.041(3) Uani 1 1 d . U . . .
H28A H 0.0338 -0.0702 1.4682 0.049 Uiso 1 1 calc R U . . .
H28B H 0.0512 0.0036 1.4313 0.049 Uiso 1 1 calc R U . . .
C34 C 0.3757(12) 0.0278(9) 1.6418(5) 0.039(2) Uani 1 1 d . U . . .
H34A H 0.4467 0.0335 1.6472 0.046 Uiso 1 1 calc R U . . .
H34B H 0.3445 0.0099 1.6722 0.046 Uiso 1 1 calc R U . . .
C62 C -1.0545(12) -0.1152(10) 1.8198(6) 0.042(2) Uani 1 1 d . U . . .
H62A H -1.0601 -0.1394 1.8524 0.050 Uiso 1 1 calc R U . . .
H62B H -1.1028 -0.1358 1.7997 0.050 Uiso 1 1 calc R U . . .
C86 C -0.1166(15) 0.3176(12) 2.1507(6) 0.056(3) Uani 1 1 d . U . . .
H86A H -0.1790 0.3111 2.1705 0.067 Uiso 1 1 calc R U . . .
H86B H -0.0555 0.2982 2.1701 0.067 Uiso 1 1 calc R U . . .
C29 C -0.0424(12) 0.0834(11) 1.5103(6) 0.044(3) Uani 1 1 d . U . . .
H29A H -0.0866 0.0442 1.5218 0.052 Uiso 1 1 calc R U . . .
H29B H -0.0698 0.1116 1.4806 0.052 Uiso 1 1 calc R U . . .
C93 C -0.8236(12) 0.3621(9) 2.0842(5) 0.038(3) Uani 1 1 d . U . . .
H93A H -0.7611 0.3658 2.1008 0.046 Uiso 1 1 calc R U . . .
H93B H -0.8692 0.3368 2.1065 0.046 Uiso 1 1 calc R U . . .
C24 C 0.3424(11) -0.2718(10) 1.6115(5) 0.040(2) Uani 1 1 d . U . . .
H24A H 0.3868 -0.3297 1.6021 0.048 Uiso 1 1 calc R U . . .
H24B H 0.3670 -0.2533 1.6417 0.048 Uiso 1 1 calc R U . . .
C101 C -0.4627(12) 0.1895(10) 1.9492(6) 0.041(2) Uani 1 1 d . U . . .
H10Q H -0.3902 0.1604 1.9554 0.049 Uiso 1 1 calc R U . . .
H10R H -0.4726 0.1819 1.9147 0.049 Uiso 1 1 calc R U . . .
C84 C -0.2731(14) 0.2333(12) 2.0979(7) 0.057(3) Uani 1 1 d . U . . .
H84A H -0.2720 0.2389 2.1332 0.068 Uiso 1 1 calc R U . . .
H84B H -0.2513 0.1704 2.0898 0.068 Uiso 1 1 calc R U . . .
C83 C -0.3843(14) 0.2646(11) 2.0854(7) 0.055(3) Uani 1 1 d . U . . .
H83A H -0.4279 0.2323 2.1044 0.066 Uiso 1 1 calc R U . . .
H83B H -0.3894 0.2523 2.0509 0.066 Uiso 1 1 calc R U . . .
N4 N 0.3543(10) -0.2052(8) 1.5710(5) 0.041(2) Uani 1 1 d . U . . .
C55 C -0.5038(13) -0.1466(11) 1.8661(6) 0.047(2) Uani 1 1 d . U . . .
H55A H -0.4947 -0.0864 1.8676 0.057 Uiso 1 1 calc R U . . .
H55B H -0.4337 -0.1862 1.8628 0.057 Uiso 1 1 calc R U . . .
C50 C -0.1656(12) 0.5805(10) 2.3093(6) 0.043(2) Uani 1 1 d . U . . .
H50A H -0.1675 0.5953 2.3439 0.052 Uiso 1 1 calc R U . . .
H50B H -0.1173 0.6103 2.2916 0.052 Uiso 1 1 calc R U . . .
C22 C 0.0590(11) -0.2066(9) 1.6544(5) 0.036(2) Uani 1 1 d . U . . .
H22A H 0.0644 -0.2555 1.6771 0.043 Uiso 1 1 calc R U . . .
H22B H 0.0237 -0.2199 1.6261 0.043 Uiso 1 1 calc R U . . .
C19 C -0.1094(11) 0.0950(10) 1.6214(5) 0.038(2) Uani 1 1 d . U . . .
H19A H -0.1459 0.0722 1.5963 0.046 Uiso 1 1 calc R U . . .
H19B H -0.1572 0.1482 1.6354 0.046 Uiso 1 1 calc R U . . .
N9 N -0.1925(12) 0.2746(10) 2.0758(5) 0.059(2) Uani 1 1 d . U . . .
C87 C -0.1229(13) 0.4567(11) 2.1783(6) 0.049(3) Uani 1 1 d . U . . .
H87A H -0.0552 0.4351 2.1925 0.059 Uiso 1 1 calc R U . . .
H87B H -0.1779 0.4507 2.2029 0.059 Uiso 1 1 calc R U . . .
C18 C -0.6549(12) 1.2337(10) 2.3911(5) 0.045(2) Uani 1 1 d . U . . .
H18A H -0.7147 1.2234 2.3745 0.054 Uiso 1 1 calc R U . . .
H18B H -0.6009 1.1784 2.3899 0.054 Uiso 1 1 calc R U . . .
C31 C 0.0188(12) 0.1888(10) 1.6291(5) 0.041(3) Uani 1 1 d . U . . .
H31A H -0.0265 0.2470 1.6238 0.050 Uiso 1 1 calc R U . . .
H31B H 0.0100 0.1748 1.6635 0.050 Uiso 1 1 calc R U . . .
C85 C -0.1026(14) 0.2589(13) 2.1036(6) 0.058(2) Uani 1 1 d . U . . .
H85A H -0.0431 0.2692 2.0831 0.069 Uiso 1 1 calc R U . . .
H85B H -0.0854 0.1970 2.1129 0.069 Uiso 1 1 calc R U . . .
C56 C -0.5553(12) -0.1648(10) 1.9116(6) 0.043(2) Uani 1 1 d . U . . .
H56A H -0.5576 -0.2268 1.9119 0.051 Uiso 1 1 calc R U . . .
H56B H -0.5142 -0.1544 1.9384 0.051 Uiso 1 1 calc R U . . .
C94 C -0.8821(11) 0.4540(9) 2.0686(5) 0.038(2) Uani 1 1 d . U . . .
H94A H -0.9439 0.4504 2.0514 0.046 Uiso 1 1 calc R U . . .
H94B H -0.9049 0.4927 2.0971 0.046 Uiso 1 1 calc R U . . .
C42 C -0.2735(11) 0.1550(9) 2.3837(5) 0.039(2) Uani 1 1 d . U . . .
H42A H -0.2371 0.0954 2.3923 0.047 Uiso 1 1 calc R U . . .
H42B H -0.3405 0.1523 2.3708 0.047 Uiso 1 1 calc R U . . .
C96 C -0.7735(11) 0.6117(9) 1.9949(5) 0.035(2) Uani 1 1 d . U . . .
H96A H -0.8011 0.6751 1.9916 0.042 Uiso 1 1 calc R U . . .
H96B H -0.7071 0.6028 2.0106 0.042 Uiso 1 1 calc R U . . .
C8 C -0.8669(12) 1.2249(10) 2.4434(6) 0.048(2) Uani 1 1 d . U . . .
H8A H -0.8650 1.2311 2.4080 0.057 Uiso 1 1 calc R U . . .
H8B H -0.9044 1.1794 2.4521 0.057 Uiso 1 1 calc R U . . .
C9 C -1.0294(12) 1.3311(10) 2.4577(6) 0.048(3) Uani 1 1 d . U . . .
H9A H -1.0646 1.2882 2.4728 0.058 Uiso 1 1 calc R U . . .
H9B H -1.0378 1.3301 2.4227 0.058 Uiso 1 1 calc R U . . .
C52 C 0.0042(12) 0.3471(10) 2.3065(6) 0.044(3) Uani 1 1 d . U . . .
H52A H -0.0016 0.3366 2.2719 0.052 Uiso 1 1 calc R U . . .
H52B H 0.0771 0.3224 2.3140 0.052 Uiso 1 1 calc R U . . .
C1 C -0.9446(13) 1.6607(11) 2.5095(6) 0.049(2) Uani 1 1 d . U . . .
H1A H -1.0174 1.6898 2.5196 0.059 Uiso 1 1 calc R U . . .
H1B H -0.9022 1.7038 2.5128 0.059 Uiso 1 1 calc R U . . .
C48 C -0.4486(13) 0.5896(10) 2.2896(6) 0.046(2) Uani 1 1 d . U . . .
H48A H -0.5056 0.5774 2.3112 0.055 Uiso 1 1 calc R U . . .
H48B H -0.4697 0.6511 2.2800 0.055 Uiso 1 1 calc R U . . .
C6 C -0.5925(14) 1.2435(12) 2.4715(6) 0.053(3) Uani 1 1 d . U . . .
H6A H -0.5357 1.2609 2.4522 0.064 Uiso 1 1 calc R U . . .
H6B H -0.5685 1.1813 2.4793 0.064 Uiso 1 1 calc R U . . .
C12 C -1.0462(8) 1.6394(5) 2.4408(5) 0.051(2) Uani 1 1 d D U . . .
H12J H -1.0408 1.6294 2.4055 0.062 Uiso 1 1 calc R U . . .
H12K H -1.0901 1.6985 2.4475 0.062 Uiso 1 1 calc R U . . .
C3 C -0.7540(14) 1.4963(12) 2.5658(6) 0.054(3) Uani 1 1 d . U . . .
H3A H -0.7969 1.4545 2.5744 0.065 Uiso 1 1 calc R U . . .
H3B H -0.7501 1.5306 2.5950 0.065 Uiso 1 1 calc R U . . .
C88 C -0.1351(13) 0.5480(11) 2.1681(6) 0.051(2) Uani 1 1 d . U . . .
H88A H -0.1284 0.5804 2.1976 0.061 Uiso 1 1 calc R U . . .
H88B H -0.0813 0.5560 2.1434 0.061 Uiso 1 1 calc R U . . .
C13 C -0.8810(13) 1.6894(8) 2.4264(3) 0.053(3) Uani 1 1 d D U . . .
H13A H -0.8145 1.6908 2.4402 0.063 Uiso 1 1 calc R U . . .
H13B H -0.9234 1.7498 2.4249 0.063 Uiso 1 1 calc R U . . .
C27 C 0.1867(13) -0.0739(11) 1.4519(6) 0.046(3) Uani 1 1 d . U . . .
H27A H 0.1959 -0.1085 1.4216 0.056 Uiso 1 1 calc R U . . .
H27B H 0.2301 -0.0311 1.4484 0.056 Uiso 1 1 calc R U . . .
C67 C -0.5116(12) -0.1201(10) 1.7799(6) 0.045(2) Uani 1 1 d . U . . .
H67A H -0.5364 -0.1417 1.7506 0.054 Uiso 1 1 calc R U . . .
H67B H -0.4350 -0.1409 1.7785 0.054 Uiso 1 1 calc R U . . .
C7 C -0.7602(13) 1.1992(11) 2.4591(6) 0.052(2) Uani 1 1 d . U . . .
H7A H -0.7288 1.1390 2.4477 0.063 Uiso 1 1 calc R U . . .
H7B H -0.7637 1.1989 2.4947 0.063 Uiso 1 1 calc R U . . .
C59 C -0.9663(13) 0.0211(11) 1.9406(6) 0.050(3) Uani 1 1 d . U . . .
H59A H -0.9430 0.0754 1.9347 0.059 Uiso 1 1 calc R U . . .
H59B H -0.9971 0.0236 1.9741 0.059 Uiso 1 1 calc R U . . .
C11 C -1.0996(8) 1.5718(5) 2.4656(5) 0.051(3) Uani 1 1 d D U . . .
H11J H -1.1052 1.5812 2.5009 0.061 Uiso 1 1 calc R U . . .
H11K H -1.1707 1.5797 2.4546 0.061 Uiso 1 1 calc R U . . .
C79 C -0.4847(14) 0.6820(12) 2.0622(6) 0.060(3) Uani 1 1 d . U . . .
H79A H -0.5167 0.7435 2.0711 0.071 Uiso 1 1 calc R U . . .
H79B H -0.4929 0.6756 2.0274 0.071 Uiso 1 1 calc R U . . .
C77 C -0.2815(16) 0.6474(12) 1.9864(7) 0.062(3) Uani 1 1 d . U . . .
H77A H -0.3418 0.6319 1.9727 0.074 Uiso 1 1 calc R U . . .
H77B H -0.2497 0.6802 1.9619 0.074 Uiso 1 1 calc R U . . .
C10 C -1.0801(13) 1.4177(11) 2.4771(6) 0.050(3) Uani 1 1 d . U . . .
H10S H -1.1556 1.4286 2.4733 0.060 Uiso 1 1 calc R U . . .
H10T H -1.0700 1.4193 2.5120 0.060 Uiso 1 1 calc R U . . .
C41 C -0.2952(13) 0.2188(10) 2.4322(6) 0.047(3) Uani 1 1 d . U . . .
H41A H -0.3351 0.1945 2.4577 0.056 Uiso 1 1 calc R U . . .
H41B H -0.2285 0.2232 2.4447 0.056 Uiso 1 1 calc R U . . .
C80 C -0.5488(15) 0.6273(12) 2.0886(7) 0.060(3) Uani 1 1 d . U . . .
H80A H -0.5464 0.6332 2.1239 0.072 Uiso 1 1 calc R U . . .
H80B H -0.6221 0.6443 2.0802 0.072 Uiso 1 1 calc R U . . .
C82 C -0.5282(13) 0.3895(11) 2.0823(6) 0.055(3) Uani 1 1 d . U . . .
H82A H -0.5716 0.3528 2.0977 0.066 Uiso 1 1 calc R U . . .
H82B H -0.5310 0.3857 2.0470 0.066 Uiso 1 1 calc R U . . .
C65 C -0.6296(12) -0.2664(9) 1.7775(6) 0.041(2) Uani 1 1 d . U . . .
H65A H -0.6266 -0.2302 1.7487 0.049 Uiso 1 1 calc R U . . .
H65B H -0.6131 -0.3281 1.7669 0.049 Uiso 1 1 calc R U . . .
C90 C -0.3587(14) 0.7054(12) 2.1191(6) 0.058(2) Uani 1 1 d . U . . .
H90A H -0.4130 0.6922 2.1420 0.070 Uiso 1 1 calc R U . . .
H90B H -0.3714 0.7695 2.1169 0.070 Uiso 1 1 calc R U . . .
C78 C -0.3188(16) 0.7048(12) 2.0312(6) 0.062(3) Uani 1 1 d . U . . .
H78A H -0.2583 0.7217 2.0438 0.074 Uiso 1 1 calc R U . . .
H78B H -0.3676 0.7587 2.0215 0.074 Uiso 1 1 calc R U . . .
C74 C -0.1096(15) 0.2918(12) 1.9925(7) 0.063(3) Uani 1 1 d . U . . .
H74A H -0.0419 0.2865 2.0065 0.076 Uiso 1 1 calc R U . . .
H74B H -0.0963 0.2682 1.9591 0.076 Uiso 1 1 calc R U . . .
C14 C -0.8606(14) 1.6469(9) 2.3753(3) 0.057(3) Uani 1 1 d D U . . .
H14A H -0.8407 1.6878 2.3517 0.068 Uiso 1 1 calc R U . . .
H14B H -0.9238 1.6310 2.3652 0.068 Uiso 1 1 calc R U . . .
C125 C -1.1213(13) 0.8219(12) 2.3211(6) 0.053(4) Uani 1 1 d . U . . .
H12G H -1.0671 0.8144 2.3440 0.080 Uiso 1 1 calc R U . . .
H12H H -1.1681 0.7841 2.3298 0.080 Uiso 1 1 calc R U . . .
H12I H -1.1608 0.8826 2.3219 0.080 Uiso 1 1 calc R U . . .
C49 C -0.2654(12) 0.6081(11) 2.2925(6) 0.045(2) Uani 1 1 d . U . . .
H49A H -0.2614 0.5898 2.2583 0.054 Uiso 1 1 calc R U . . .
H49B H -0.2842 0.6725 2.2934 0.054 Uiso 1 1 calc R U . . .
C73 C -0.1723(16) 0.2409(13) 2.0214(7) 0.065(3) Uani 1 1 d . U . . .
H73A H -0.1352 0.1787 2.0205 0.078 Uiso 1 1 calc R U . . .
H73B H -0.2397 0.2460 2.0070 0.078 Uiso 1 1 calc R U . . .
C144 C -0.2699(10) 0.7897(9) 1.6750(6) 0.043(3) Uani 1 1 d . U . . .
H14I H -0.2820 0.7680 1.6435 0.065 Uiso 1 1 calc R U . . .
H14J H -0.2382 0.8394 1.6707 0.065 Uiso 1 1 calc R U . . .
H14K H -0.3361 0.8080 1.6941 0.065 Uiso 1 1 calc R U . . .
C75 C -0.1046(14) 0.4388(12) 1.9640(6) 0.059(3) Uani 1 1 d . U . . .
H75A H -0.0509 0.4515 1.9841 0.071 Uiso 1 1 calc R U . . .
H75B H -0.0688 0.4079 1.9345 0.071 Uiso 1 1 calc R U . . .
C76 C -0.1709(16) 0.5181(12) 1.9510(7) 0.063(3) Uani 1 1 d . U . . .
H76A H -0.2308 0.5070 1.9348 0.076 Uiso 1 1 calc R U . . .
H76B H -0.1329 0.5504 1.9288 0.076 Uiso 1 1 calc R U . . .
Bi3B Bi -0.64264(8) 0.83183(7) 2.33104(4) 0.0290(3) Uani 0.5011(11) 1 d . U P A 2
Bi8B Bi -0.91575(8) 1.01768(7) 2.08975(4) 0.0322(3) Uani 0.5072(11) 1 d . U P A 2
Bi2A Bi -0.70803(7) 0.72247(6) 2.22763(4) 0.0334(2) Uani 0.5999(14) 1 d . U P A 1
Bi6A Bi -0.84665(9) 1.13819(7) 2.20820(5) 0.0328(3) Uani 0.4868(14) 1 d . U P A 1
Bi5A Bi -0.75843(9) 1.04954(8) 2.30073(4) 0.0347(3) Uani 0.5062(15) 1 d . U P A 1
Bi0A Bi -0.81990(8) 0.82983(7) 2.11494(4) 0.0304(3) Uani 0.4992(15) 1 d . U P A 1
Bi7B Bi -1.0283(5) 1.0164(5) 2.2151(3) 0.0313(15) Uani 0.0712(12) 1 d . U P A 2
Bi9B Bi -0.6182(4) 0.9187(4) 2.11368(19) 0.0280(12) Uani 0.0963(11) 1 d . U P A 2
Bi1B Bi -0.5288(5) 0.8272(4) 2.2003(3) 0.0300(14) Uani 0.0798(11) 1 d . U P A 2
Bi4B Bi -0.9423(5) 0.9260(5) 2.3095(3) 0.0303(14) Uani 0.0711(11) 1 d . U P A 2
C0AA C -1.1232(14) -0.1460(13) 1.9862(7) 0.059(3) Uani 1 1 d . U . . .
C5AA C -1.1501(15) -0.1870(13) 1.9426(7) 0.062(3) Uani 1 1 d . U . . .
H5AA H -1.1106 -0.2413 1.9299 0.074 Uiso 1 1 calc R U . . .
C1AA C -1.1887(14) -0.0755(12) 2.0071(7) 0.058(3) Uani 1 1 d . U . . .
H1AA H -1.1717 -0.0549 2.0368 0.069 Uiso 1 1 calc R U . . .
C4AA C -1.2423(14) -0.1373(13) 1.9207(7) 0.061(3) Uani 1 1 d . U . . .
H4AA H -1.2567 -0.1536 1.8895 0.074 Uiso 1 1 calc R U . . .
C3AA C -1.3092(15) -0.0670(13) 1.9443(7) 0.066(3) Uani 1 1 d . U . . .
H3AA H -1.3745 -0.0426 1.9319 0.079 Uiso 1 1 calc R U . . .
C2AA C -1.2812(15) -0.0304(14) 1.9872(7) 0.069(3) Uani 1 1 d . U . . .
H2AA H -1.3229 0.0216 2.0015 0.082 Uiso 1 1 calc R U . . .
C6AA C -1.0254(17) -0.1914(14) 2.0071(7) 0.079(5) Uani 1 1 d . U . . .
H6AA H -1.0389 -0.2371 2.0285 0.119 Uiso 1 1 calc R U . . .
H6AB H -0.9986 -0.1496 2.0254 0.119 Uiso 1 1 calc R U . . .
H6AC H -0.9740 -0.2173 1.9812 0.119 Uiso 1 1 calc R U . . .

loop_
_atom_site_aniso_label
_atom_site_aniso_U_11
_atom_site_aniso_U_22
_atom_site_aniso_U_33
_atom_site_aniso_U_23
_atom_site_aniso_U_13
_atom_site_aniso_U_12
Bi9 0.02421(19) 0.0258(2) 0.0222(2) -0.00264(18) -0.00015(18) -0.00914(16)
Bi3 0.02077(19) 0.0210(2) 0.0274(2) -0.00004(19) -0.00497(18) -0.00245(16)
Bi2 0.01715(18) 0.0231(2) 0.0287(2) -0.00035(19) -0.00415(18) -0.00282(16)
Bi4 0.0291(2) 0.0267(2) 0.0203(2) -0.00082(18) -0.00229(18) -0.00901(17)
Bi10 0.02179(19) 0.0234(2) 0.0220(2) -0.00247(18) -0.00389(17) -0.00478(16)
Bi8 0.02087(19) 0.0228(2) 0.0312(2) 0.00258(19) -0.01001(18) -0.00474(16)
Bi1 0.0263(2) 0.0285(2) 0.0215(2) 0.00191(19) -0.00621(18) -0.00158(18)
Bi7 0.02167(19) 0.0227(2) 0.0302(2) 0.00421(19) -0.00824(18) -0.00494(16)
Bi5 0.0250(2) 0.0316(2) 0.0230(2) 0.00131(19) -0.00079(18) -0.01015(17)
Bi6 0.0328(2) 0.0323(2) 0.0236(2) 0.0068(2) -0.0077(2) -0.00891(18)
Bi7A 0.0239(2) 0.0393(3) 0.0288(3) 0.0055(2) -0.0010(2) 0.0012(2)
Bi1A 0.0238(2) 0.0312(3) 0.0313(3) 0.0087(2) -0.0019(2) -0.0024(2)
Bi9A 0.0291(3) 0.0403(3) 0.0203(3) 0.0026(2) 0.0018(2) -0.0060(2)
Bi4A 0.0322(3) 0.0488(3) 0.0214(3) 0.0009(2) 0.0030(2) -0.0070(2)
Bi2B 0.0227(5) 0.0247(5) 0.0331(7) 0.0041(5) -0.0074(5) -0.0070(4)
Bi5B 0.0309(5) 0.0511(6) 0.0217(5) -0.0023(5) -0.0090(4) -0.0088(4)
Bi0B 0.0286(4) 0.0387(5) 0.0247(5) -0.0057(4) -0.0009(4) -0.0108(4)
Bi6B 0.0253(4) 0.0285(4) 0.0419(6) 0.0122(4) -0.0136(4) -0.0088(3)
Bi3A 0.0354(5) 0.0334(5) 0.0219(5) 0.0044(4) -0.0079(4) -0.0060(4)
Nb2 0.0204(4) 0.0177(4) 0.0208(4) -0.0011(4) -0.0045(4) -0.0044(3)
Nb1 0.0192(4) 0.0212(4) 0.0226(5) 0.0014(4) -0.0053(4) -0.0040(3)
Bi8A 0.0342(5) 0.0387(5) 0.0214(5) 0.0093(4) -0.0063(4) -0.0110(4)
Nb4 0.0231(4) 0.0318(5) 0.0243(5) 0.0043(4) -0.0036(4) -0.0067(4)
Nb3 0.0253(4) 0.0263(5) 0.0250(5) 0.0056(4) -0.0048(4) -0.0066(4)
Ga1 0.0197(6) 0.0188(6) 0.0192(6) 0.0015(5) -0.0069(5) -0.0039(5)
Ga2 0.0232(6) 0.0238(6) 0.0209(6) 0.0023(6) -0.0048(5) -0.0055(5)
K4 0.0341(12) 0.0256(11) 0.0288(12) -0.0002(10) -0.0032(11) -0.0084(9)
K2 0.0275(11) 0.0336(12) 0.0296(13) -0.0071(11) -0.0007(10) -0.0091(9)
K6 0.0362(12) 0.0357(12) 0.0229(12) 0.0018(11) -0.0039(10) -0.0082(10)
K5 0.0371(12) 0.0486(14) 0.0288(13) -0.0047(12) -0.0052(11) -0.0131(11)
K3 0.0320(11) 0.0383(12) 0.0287(12) 0.0019(11) -0.0055(10) -0.0118(10)
K1 0.0469(13) 0.0509(14) 0.0281(13) 0.0038(12) -0.0054(11) -0.0233(11)
O35 0.036(3) 0.037(3) 0.023(3) -0.008(3) -0.004(3) -0.004(3)
O24 0.036(3) 0.027(3) 0.043(3) 0.000(3) -0.005(3) -0.006(3)
O2 0.054(4) 0.055(4) 0.037(4) -0.010(4) -0.006(4) -0.006(4)
O34 0.043(3) 0.036(3) 0.035(3) -0.002(3) -0.003(3) -0.009(3)
O11 0.038(4) 0.031(3) 0.038(4) -0.007(3) -0.001(3) -0.004(3)
C130 0.022(3) 0.021(3) 0.023(3) -0.003(2) -0.001(2) -0.013(2)
O6 0.053(4) 0.056(4) 0.030(4) -0.001(3) -0.004(3) -0.032(3)
O16 0.043(3) 0.044(4) 0.034(4) 0.005(3) -0.004(3) -0.012(3)
C129 0.020(3) 0.023(3) 0.026(3) -0.003(2) -0.005(2) -0.008(2)
C131 0.026(4) 0.024(4) 0.023(4) -0.003(3) -0.006(3) -0.016(3)
O13 0.046(3) 0.042(3) 0.033(4) -0.004(3) 0.002(3) -0.020(3)
C114 0.028(4) 0.037(4) 0.037(4) 0.007(4) -0.001(4) -0.010(3)
C127 0.031(4) 0.026(4) 0.028(4) 0.007(3) 0.000(3) -0.010(3)
O23 0.041(4) 0.025(3) 0.044(4) 0.001(3) 0.002(3) -0.011(3)
O1 0.047(4) 0.045(4) 0.036(4) 0.000(3) -0.017(3) -0.010(3)
O22 0.047(4) 0.032(4) 0.039(4) 0.001(3) 0.013(3) -0.008(3)
O32 0.041(3) 0.046(4) 0.033(3) 0.000(3) -0.001(3) -0.008(3)
O15 0.051(4) 0.036(3) 0.035(4) -0.006(3) -0.009(3) -0.019(3)
O7 0.042(4) 0.024(3) 0.027(3) -0.002(3) 0.008(3) 0.004(3)
O5 0.060(4) 0.058(4) 0.046(4) 0.010(4) -0.007(4) -0.015(4)
C120 0.025(3) 0.037(3) 0.040(4) 0.012(3) -0.002(3) -0.022(3)
O18 0.037(4) 0.046(4) 0.038(4) -0.001(3) -0.001(3) -0.014(3)
C141 0.023(3) 0.027(4) 0.036(4) -0.003(4) -0.010(4) -0.015(3)
C135 0.017(4) 0.040(5) 0.038(5) 0.005(4) 0.003(4) -0.011(4)
C92 0.051(4) 0.042(4) 0.036(4) 0.003(4) -0.003(4) -0.007(4)
O9 0.041(4) 0.044(4) 0.025(4) -0.005(3) 0.002(3) 0.013(4)
O8 0.030(3) 0.036(3) 0.041(4) 0.001(3) 0.001(3) -0.012(3)
C132 0.024(3) 0.031(4) 0.032(4) 0.000(4) -0.002(3) -0.014(3)
O26 0.069(4) 0.072(4) 0.038(4) -0.011(4) -0.002(4) -0.016(4)
C136 0.029(4) 0.029(4) 0.030(4) -0.005(4) -0.010(4) -0.011(3)
O30 0.050(4) 0.064(4) 0.042(4) -0.007(4) -0.009(4) -0.013(4)
C121 0.036(4) 0.039(4) 0.040(4) 0.006(4) -0.008(4) -0.011(4)
C112 0.026(3) 0.033(4) 0.037(4) 0.012(4) -0.007(3) -0.014(3)
C110 0.031(4) 0.037(4) 0.035(4) 0.002(4) -0.009(4) -0.012(3)
O33 0.030(3) 0.041(3) 0.025(3) -0.001(3) 0.004(3) -0.018(3)
C137 0.029(4) 0.025(4) 0.042(4) -0.004(4) 0.004(4) -0.005(3)
O4 0.048(3) 0.058(4) 0.037(4) -0.001(3) -0.006(3) -0.025(3)
C123 0.025(3) 0.041(4) 0.037(4) 0.007(4) -0.004(3) -0.021(3)
O36 0.038(3) 0.032(3) 0.024(3) 0.005(3) -0.011(3) -0.008(3)
C140 0.026(4) 0.035(4) 0.038(4) -0.002(4) 0.002(4) -0.009(3)
C69 0.040(4) 0.032(4) 0.040(4) 0.009(4) 0.001(4) -0.014(3)
O19 0.054(4) 0.037(4) 0.040(4) 0.006(3) -0.005(3) -0.009(3)
N3 0.037(4) 0.033(3) 0.030(4) -0.012(3) 0.004(3) -0.001(3)
C109 0.028(3) 0.040(4) 0.038(4) 0.003(4) -0.011(3) -0.015(3)
O21 0.043(3) 0.032(3) 0.032(3) 0.002(3) 0.001(3) -0.012(3)
C71 0.035(4) 0.035(4) 0.042(4) 0.005(4) -0.012(4) 0.000(4)
C128 0.023(4) 0.022(4) 0.029(4) -0.006(4) -0.009(3) -0.008(3)
C118 0.026(3) 0.041(4) 0.040(4) 0.010(4) -0.001(4) -0.014(3)
O12 0.036(4) 0.038(4) 0.037(4) 0.004(3) -0.004(3) -0.004(3)
C4 0.050(4) 0.051(4) 0.035(4) -0.004(4) -0.015(4) -0.010(4)
O25 0.059(4) 0.066(4) 0.038(4) -0.007(4) -0.005(4) 0.000(4)
C108 0.036(4) 0.039(4) 0.030(4) -0.005(4) -0.003(4) -0.003(4)
C139 0.027(4) 0.034(4) 0.039(4) 0.010(4) -0.005(4) -0.015(3)
C122 0.034(4) 0.039(4) 0.039(4) -0.008(4) -0.007(4) -0.020(3)
C107 0.041(4) 0.034(4) 0.031(4) -0.001(4) -0.002(4) -0.006(4)
C105 0.034(4) 0.044(4) 0.033(4) -0.002(4) -0.014(4) -0.006(4)
N12 0.036(3) 0.041(4) 0.028(3) -0.001(3) 0.002(3) -0.007(3)
C16 0.056(4) 0.057(4) 0.037(4) 0.007(4) 0.002(4) -0.027(4)
C116 0.033(6) 0.053(6) 0.043(6) 0.018(6) -0.014(5) -0.008(5)
C111 0.033(4) 0.032(4) 0.040(4) 0.006(4) -0.009(4) -0.010(3)
C38 0.052(4) 0.049(4) 0.032(4) -0.005(4) -0.004(4) -0.011(4)
C89 0.058(5) 0.050(5) 0.046(5) -0.003(4) -0.001(4) -0.016(4)
C124 0.036(6) 0.049(7) 0.049(7) 0.002(6) -0.006(6) -0.015(5)
C138 0.036(4) 0.032(4) 0.043(4) 0.007(4) -0.002(4) -0.008(4)
O14 0.046(3) 0.044(3) 0.033(4) 0.011(3) -0.002(3) -0.020(3)
O27 0.059(4) 0.058(4) 0.043(4) -0.002(4) -0.015(3) -0.003(4)
C32 0.040(4) 0.036(4) 0.038(4) -0.007(4) 0.009(4) -0.007(4)
C25 0.038(4) 0.044(4) 0.032(4) -0.006(4) 0.000(4) 0.002(4)
N10 0.071(4) 0.057(4) 0.050(4) -0.006(4) -0.006(4) -0.014(4)
C37 0.050(4) 0.043(4) 0.037(4) -0.002(4) -0.002(4) -0.016(4)
C119 0.028(4) 0.043(4) 0.039(4) 0.004(4) -0.006(4) -0.015(3)
C91 0.050(4) 0.041(4) 0.036(4) 0.004(4) 0.000(4) -0.006(4)
C115 0.045(6) 0.051(6) 0.035(6) 0.012(5) -0.002(5) -0.028(5)
C126 0.064(8) 0.035(7) 0.062(8) 0.010(7) 0.002(7) 0.002(7)
C70 0.040(4) 0.031(4) 0.039(4) 0.000(4) -0.015(4) -0.007(4)
C64 0.042(4) 0.026(4) 0.041(4) -0.003(4) 0.001(4) -0.019(3)
O3 0.059(4) 0.058(4) 0.038(4) 0.008(4) 0.006(4) -0.024(3)
O17 0.041(3) 0.049(3) 0.037(3) 0.004(3) -0.008(3) -0.019(3)
C113 0.030(4) 0.038(4) 0.035(4) 0.009(4) -0.002(4) -0.010(3)
N6 0.050(4) 0.042(4) 0.043(4) 0.002(3) -0.015(3) -0.018(3)
O10 0.043(4) 0.044(4) 0.030(4) -0.016(3) 0.001(3) 0.009(4)
O28 0.051(4) 0.056(4) 0.040(4) 0.008(4) 0.002(4) -0.019(3)
C36 0.044(4) 0.051(4) 0.045(4) 0.002(4) -0.001(4) 0.006(4)
C134 0.051(5) 0.032(5) 0.036(6) -0.011(5) -0.004(5) -0.030(4)
N8 0.041(4) 0.034(4) 0.039(4) 0.001(3) -0.004(3) -0.009(3)
C117 0.063(7) 0.033(6) 0.068(8) 0.011(6) -0.020(7) -0.013(6)
C60 0.042(3) 0.045(3) 0.047(4) 0.004(3) 0.003(3) -0.008(3)
C44 0.053(4) 0.038(4) 0.042(4) -0.001(4) -0.016(4) -0.018(4)
N7 0.038(3) 0.029(3) 0.046(4) 0.001(3) -0.004(3) -0.022(3)
C54 0.049(4) 0.045(4) 0.044(4) 0.003(4) -0.013(4) -0.015(4)
C72 0.038(4) 0.036(4) 0.045(4) 0.001(4) -0.005(4) -0.009(4)
C63 0.036(4) 0.038(4) 0.040(4) 0.002(4) 0.003(4) -0.014(4)
C21 0.031(4) 0.032(4) 0.039(4) 0.006(4) 0.006(4) -0.006(4)
C5 0.052(4) 0.056(4) 0.038(4) 0.000(4) 0.006(4) -0.016(4)
C46 0.047(4) 0.041(4) 0.035(4) 0.002(4) -0.008(4) -0.013(4)
C26 0.044(4) 0.052(4) 0.033(4) 0.000(4) -0.001(4) 0.002(4)
C40 0.048(4) 0.048(4) 0.032(4) 0.003(4) -0.004(4) -0.022(4)
C35 0.042(4) 0.044(4) 0.037(4) 0.008(4) -0.005(4) 0.000(4)
C2 0.050(4) 0.056(4) 0.037(4) 0.000(4) -0.013(4) -0.009(4)
C15 0.058(5) 0.059(5) 0.041(4) 0.016(4) -0.001(4) -0.020(4)
C51 0.041(4) 0.050(4) 0.036(4) 0.008(4) -0.007(4) -0.017(4)
C68 0.040(4) 0.035(4) 0.052(4) 0.003(4) 0.001(4) -0.010(4)
C39 0.048(4) 0.051(4) 0.027(4) -0.001(4) -0.007(4) -0.022(4)
C133 0.054(7) 0.043(7) 0.041(7) 0.010(6) -0.015(6) -0.011(6)
C47 0.050(4) 0.045(4) 0.035(4) 0.008(4) -0.004(4) -0.013(4)
C66 0.045(4) 0.031(4) 0.052(4) 0.004(4) -0.002(4) -0.009(4)
C142 0.056(7) 0.050(6) 0.031(6) -0.012(6) 0.000(6) -0.024(5)
N1 0.053(4) 0.055(4) 0.039(4) 0.004(4) -0.009(4) -0.008(4)
N5 0.046(4) 0.039(4) 0.034(4) -0.004(3) -0.004(3) -0.012(3)
N2 0.051(4) 0.055(4) 0.035(4) -0.008(4) 0.003(4) -0.022(3)
C61 0.037(4) 0.042(4) 0.045(4) 0.005(4) -0.003(4) -0.004(4)
C97 0.039(4) 0.034(4) 0.033(4) 0.003(4) -0.002(4) -0.012(3)
C57 0.052(5) 0.046(4) 0.044(5) -0.001(4) -0.008(4) -0.005(4)
C17 0.057(4) 0.060(4) 0.034(4) -0.007(4) 0.003(4) -0.028(4)
C43 0.048(4) 0.042(4) 0.034(4) 0.003(4) -0.018(4) -0.014(4)
C20 0.040(4) 0.041(4) 0.036(4) -0.002(4) -0.002(4) -0.004(4)
C30 0.037(4) 0.039(4) 0.039(4) -0.008(4) -0.002(4) -0.002(4)
C143 0.032(6) 0.043(6) 0.058(7) -0.005(6) 0.005(6) -0.005(5)
C95 0.041(4) 0.041(4) 0.035(4) -0.003(4) 0.006(4) -0.004(4)
O20 0.055(4) 0.063(4) 0.050(4) -0.004(4) -0.002(4) 0.002(4)
C98 0.041(4) 0.041(4) 0.032(4) 0.001(4) -0.004(4) -0.011(4)
C102 0.042(4) 0.041(4) 0.034(4) 0.006(4) -0.002(4) -0.010(4)
C33 0.044(4) 0.040(4) 0.041(4) -0.006(4) -0.004(4) -0.006(4)
O29 0.062(4) 0.058(4) 0.039(4) -0.011(4) -0.005(4) 0.010(4)
C106 0.033(4) 0.035(4) 0.029(4) -0.002(4) -0.013(4) -0.006(4)
C100 0.040(4) 0.047(4) 0.031(4) 0.002(4) -0.005(4) 0.002(4)
C99 0.039(4) 0.039(4) 0.028(4) 0.004(4) -0.007(4) -0.013(4)
O31 0.048(4) 0.044(4) 0.034(4) 0.002(3) 0.002(3) -0.009(3)
C103 0.041(4) 0.038(4) 0.031(4) 0.005(4) 0.003(4) -0.013(4)
C53 0.040(4) 0.050(4) 0.041(4) 0.001(4) -0.015(4) -0.011(4)
N11 0.048(4) 0.044(4) 0.031(4) 0.004(3) -0.008(3) -0.005(3)
C45 0.045(4) 0.049(4) 0.029(4) -0.002(4) -0.011(4) -0.015(4)
C58 0.052(4) 0.043(4) 0.040(4) 0.010(4) -0.004(4) -0.007(4)
C23 0.037(4) 0.039(4) 0.039(4) -0.002(4) -0.001(4) -0.006(4)
C104 0.043(4) 0.040(4) 0.033(4) 0.003(4) -0.008(4) -0.010(4)
C81 0.052(4) 0.067(4) 0.042(4) 0.001(4) -0.005(4) -0.006(4)
C28 0.041(4) 0.043(4) 0.031(4) -0.006(4) -0.006(4) 0.003(4)
C34 0.043(4) 0.036(4) 0.039(4) 0.001(4) -0.005(4) -0.014(4)
C62 0.040(4) 0.043(4) 0.043(4) 0.003(4) -0.002(4) -0.009(4)
C86 0.059(5) 0.065(5) 0.037(4) -0.007(4) -0.001(4) 0.000(5)
C29 0.041(4) 0.050(5) 0.034(4) -0.006(4) -0.001(4) 0.001(4)
C93 0.044(4) 0.038(4) 0.032(4) 0.001(4) 0.005(4) -0.010(4)
C24 0.036(4) 0.043(4) 0.036(4) 0.003(4) -0.008(4) 0.003(4)
C101 0.042(4) 0.044(4) 0.034(4) 0.008(4) -0.004(4) -0.002(4)
C84 0.058(4) 0.059(4) 0.049(4) -0.006(4) -0.004(4) -0.005(4)
C83 0.059(4) 0.057(4) 0.049(4) 0.000(4) 0.004(4) -0.017(4)
N4 0.039(4) 0.042(4) 0.035(4) -0.003(3) -0.005(3) 0.003(3)
C55 0.049(4) 0.041(4) 0.052(4) 0.005(4) -0.004(4) -0.010(4)
C50 0.048(4) 0.046(4) 0.038(4) -0.002(4) -0.005(4) -0.017(4)
C22 0.034(4) 0.039(4) 0.035(4) 0.004(4) 0.003(4) -0.008(4)
C19 0.039(4) 0.039(4) 0.035(4) -0.006(4) 0.004(4) -0.008(4)
N9 0.063(4) 0.064(4) 0.044(4) -0.008(4) -0.006(4) -0.001(4)
C87 0.046(4) 0.060(4) 0.041(4) -0.009(4) -0.001(4) -0.009(4)
C18 0.054(4) 0.054(4) 0.035(4) 0.001(4) 0.003(4) -0.030(4)
C31 0.043(4) 0.043(4) 0.035(4) -0.016(4) -0.004(4) -0.003(4)
C85 0.058(4) 0.064(4) 0.044(4) -0.007(4) -0.005(4) -0.001(4)
C56 0.044(4) 0.038(4) 0.047(4) 0.005(4) -0.015(4) -0.007(4)
C94 0.040(4) 0.043(4) 0.034(4) -0.006(4) 0.003(4) -0.016(4)
C42 0.047(4) 0.041(4) 0.038(4) 0.012(4) -0.012(4) -0.025(3)
C96 0.038(4) 0.038(4) 0.030(4) -0.003(4) 0.002(4) -0.014(3)
C8 0.057(4) 0.052(4) 0.040(4) 0.000(4) 0.004(4) -0.027(4)
C9 0.054(4) 0.058(4) 0.039(4) 0.014(4) 0.007(4) -0.028(4)
C52 0.044(4) 0.048(4) 0.036(4) 0.009(4) -0.006(4) -0.007(4)
C1 0.050(4) 0.057(4) 0.041(4) 0.002(4) -0.010(4) -0.012(4)
C48 0.052(4) 0.042(4) 0.044(4) 0.002(4) -0.005(4) -0.013(4)
C6 0.063(4) 0.055(4) 0.040(4) -0.003(4) 0.004(4) -0.014(4)
C12 0.051(4) 0.059(4) 0.044(4) 0.006(4) -0.011(4) -0.012(4)
C3 0.058(5) 0.059(5) 0.043(5) -0.004(4) -0.006(4) -0.007(4)
C88 0.052(4) 0.058(4) 0.042(4) -0.002(4) -0.006(4) -0.013(4)
C13 0.052(4) 0.055(4) 0.050(4) 0.011(4) -0.008(4) -0.012(4)
C27 0.046(4) 0.050(5) 0.034(4) -0.004(4) -0.001(4) 0.007(4)
C67 0.042(4) 0.040(4) 0.053(4) 0.001(4) 0.004(4) -0.012(4)
C7 0.061(4) 0.055(4) 0.043(4) -0.001(4) 0.005(4) -0.021(4)
C59 0.050(4) 0.047(4) 0.047(4) -0.001(4) -0.002(4) -0.003(4)
C11 0.049(4) 0.064(4) 0.040(4) 0.001(4) -0.007(4) -0.014(4)
C79 0.070(4) 0.059(4) 0.047(4) -0.006(4) -0.023(4) -0.005(4)
C77 0.073(5) 0.063(4) 0.048(4) -0.006(4) -0.007(4) -0.013(4)
C10 0.051(5) 0.062(5) 0.034(4) 0.007(4) 0.000(4) -0.011(4)
C41 0.052(4) 0.052(4) 0.039(4) 0.012(4) -0.004(4) -0.017(4)
C80 0.064(4) 0.064(5) 0.047(4) -0.005(4) -0.014(4) -0.002(4)
C82 0.055(4) 0.062(4) 0.046(4) -0.002(4) 0.004(4) -0.015(4)
C65 0.049(4) 0.030(4) 0.043(4) -0.003(4) 0.005(4) -0.012(4)
C90 0.066(4) 0.058(4) 0.048(4) -0.006(4) -0.009(4) -0.010(4)
C78 0.073(4) 0.062(4) 0.048(4) -0.005(4) -0.004(4) -0.011(4)
C74 0.064(4) 0.070(5) 0.047(4) -0.005(4) 0.002(4) 0.001(4)
C14 0.059(4) 0.060(4) 0.051(4) 0.013(4) -0.006(4) -0.013(4)
C125 0.041(7) 0.063(8) 0.051(7) 0.007(7) -0.005(6) -0.004(6)
C49 0.049(4) 0.049(4) 0.038(4) -0.001(4) -0.005(4) -0.015(4)
C73 0.065(5) 0.066(5) 0.054(4) -0.008(4) -0.002(4) 0.002(4)
C144 0.031(5) 0.035(6) 0.071(7) 0.033(6) -0.023(5) -0.018(4)
C75 0.060(5) 0.073(5) 0.044(5) -0.008(5) 0.000(4) -0.016(4)
C76 0.069(5) 0.072(5) 0.049(5) -0.004(5) 0.007(5) -0.021(5)
Bi3B 0.0311(5) 0.0374(5) 0.0185(4) 0.0037(4) -0.0041(4) -0.0073(4)
Bi8B 0.0325(5) 0.0380(5) 0.0264(5) 0.0096(4) -0.0068(4) -0.0074(4)
Bi2A 0.0252(4) 0.0263(4) 0.0499(6) 0.0092(4) -0.0078(4) -0.0070(3)
Bi6A 0.0285(5) 0.0281(5) 0.0412(6) 0.0049(5) -0.0051(5) -0.0050(4)
Bi5A 0.0333(5) 0.0467(6) 0.0252(5) -0.0063(5) -0.0046(4) -0.0109(4)
Bi0A 0.0321(5) 0.0355(5) 0.0240(5) -0.0016(4) -0.0056(4) -0.0080(4)
Bi7B 0.021(2) 0.036(3) 0.036(3) 0.011(3) -0.006(2) -0.004(2)
Bi9B 0.0263(19) 0.034(2) 0.025(2) 0.0051(19) -0.0011(18) -0.0097(17)
Bi1B 0.019(2) 0.034(2) 0.036(3) 0.003(2) -0.006(2) -0.004(2)
Bi4B 0.026(2) 0.044(3) 0.027(3) 0.009(2) -0.003(2) -0.020(2)
C0AA 0.053(5) 0.060(5) 0.059(5) 0.003(5) -0.008(5) -0.002(5)
C5AA 0.056(5) 0.064(5) 0.058(5) 0.005(5) 0.001(5) -0.002(4)
C1AA 0.050(5) 0.065(5) 0.054(5) 0.000(5) -0.005(5) -0.003(5)
C4AA 0.055(5) 0.065(5) 0.060(5) -0.007(5) -0.005(5) -0.004(5)
C3AA 0.054(5) 0.070(6) 0.066(6) -0.007(5) -0.003(5) 0.000(5)
C2AA 0.059(5) 0.073(6) 0.064(5) -0.006(5) 0.001(5) 0.004(5)
C6AA 0.078(9) 0.081(9) 0.058(8) -0.008(8) 0.003(8) 0.021(8)

loop_
_atom_type_symbol
_atom_type_description
_atom_type_scat_dispersion_real
_atom_type_scat_dispersion_imag
_atom_type_scat_source
C C 0.0181 0.0091 'International Tables Vol C Tables 4.2.6.8 and 6.1.1.4'
H H 0.0000 0.0000 'International Tables Vol C Tables 4.2.6.8 and 6.1.1.4'
Bi Bi -4.0111 8.9310 'International Tables Vol C Tables 4.2.6.8 and 6.1.1.4'
Ga Ga -1.2846 0.7763 'International Tables Vol C Tables 4.2.6.8 and 6.1.1.4'
K K 0.3868 1.0657 'International Tables Vol C Tables 4.2.6.8 and 6.1.1.4'
N N 0.0311 0.0180 'International Tables Vol C Tables 4.2.6.8 and 6.1.1.4'
Nb Nb -0.1121 2.4826 'International Tables Vol C Tables 4.2.6.8 and 6.1.1.4'
O O 0.0492 0.0322 'International Tables Vol C Tables 4.2.6.8 and 6.1.1.4'

loop_
_geom_angle_atom_site_label_1
_geom_angle_atom_site_label_2
_geom_angle_atom_site_label_3
_geom_angle
_geom_angle_site_symmetry_1
_geom_angle_site_symmetry_3
_geom_angle_publ_flag
Bi10 Bi9 Ga1 58.24(3) . . ?
Bi8 Bi9 Bi10 101.781(19) . . ?
Bi8 Bi9 Nb2 59.67(2) . . ?
Bi8 Bi9 Ga1 61.69(3) . . ?
Nb2 Bi9 Bi10 105.91(2) . . ?
Nb2 Bi9 Ga1 50.04(4) . . ?
Bi2 Bi3 Bi1 59.349(16) . . ?
Nb2 Bi3 Bi2 115.76(3) . . ?
Nb2 Bi3 Bi1 111.87(2) . . ?
Nb2 Bi3 Ga1 53.02(4) . . ?
Ga1 Bi3 Bi2 63.03(3) . . ?
Ga1 Bi3 Bi1 80.90(3) . . ?
Bi3 Bi2 Bi5 92.813(17) . . ?
Bi3 Bi2 Ga1 57.92(3) . . ?
Bi1 Bi2 Bi3 60.900(16) . . ?
Bi1 Bi2 Bi5 134.017(18) . . ?
Bi1 Bi2 Ga1 79.18(3) . . ?
Nb1 Bi2 Bi3 108.05(3) . . ?
Nb1 Bi2 Bi1 96.99(2) . . ?
Nb1 Bi2 Bi5 53.38(2) . . ?
Nb1 Bi2 Ga1 50.64(4) . . ?
Ga1 Bi2 Bi5 54.93(3) . . ?
Bi5 Bi4 Bi6 58.923(16) . . ?
Bi5 Bi4 Ga1 61.06(3) . . ?
Bi6 Bi4 Ga1 81.89(3) . . ?
Nb2 Bi4 Bi5 112.39(3) . . ?
Nb2 Bi4 Bi6 114.54(2) . . ?
Nb2 Bi4 Ga1 51.87(4) . . ?
Bi9 Bi10 Ga1 64.09(3) . . ?
Bi1 Bi10 Bi9 89.878(18) . . ?
Bi1 Bi10 Nb1 97.53(2) . . ?
Bi1 Bi10 Ga1 81.26(3) . . ?
Nb1 Bi10 Bi9 112.55(3) . . ?
Nb1 Bi10 Ga1 51.43(4) . . ?
Bi9 Bi8 Bi7 99.44(2) . . ?
Bi9 Bi8 Nb2 60.99(2) . . ?
Bi9 Bi8 Ga1 63.75(3) . . ?
Bi7 Bi8 Ga1 59.22(3) . . ?
Nb2 Bi8 Bi7 109.08(3) . . ?
Nb2 Bi8 Ga1 50.93(4) . . ?
Bi2 Bi1 Bi3 59.752(16) . . ?
Bi10 Bi1 Bi3 97.691(18) . . ?
Bi10 Bi1 Bi2 82.251(17) . . ?
Bi8 Bi7 Ga1 62.89(3) . . ?
Bi6 Bi7 Bi8 84.217(19) . . ?
Bi6 Bi7 Ga1 82.90(3) . . ?
Nb1 Bi7 Bi8 112.99(3) . . ?
Nb1 Bi7 Bi6 99.77(2) . . ?
Nb1 Bi7 Ga1 51.70(4) . . ?
Bi4 Bi5 Bi2 96.414(18) . . ?
Bi4 Bi5 Ga1 59.68(3) . . ?
Bi6 Bi5 Bi2 137.757(19) . . ?
Bi6 Bi5 Bi4 60.678(16) . . ?
Bi6 Bi5 Ga1 82.07(3) . . ?
Nb1 Bi5 Bi2 53.14(2) . . ?
Nb1 Bi5 Bi4 109.84(3) . . ?
Nb1 Bi5 Bi6 98.96(2) . . ?
Nb1 Bi5 Ga1 50.92(4) . . ?
Ga1 Bi5 Bi2 55.87(3) . . ?
Bi7 Bi6 Bi4 96.731(19) . . ?
Bi7 Bi6 Bi5 79.650(18) . . ?
Bi5 Bi6 Bi4 60.399(16) . . ?
Bi8A Bi7A Ga2 79.40(4) . . ?
Bi8A Bi7A Bi6A 67.64(3) . . ?
Nb4 Bi7A Bi8A 107.74(3) . . ?
Nb4 Bi7A Ga2 51.91(4) . . ?
Nb4 Bi7A Bi6A 112.58(3) . . ?
Ga2 Bi7A Bi6A 61.76(4) . . ?
Nb3 Bi1A Bi3A 107.17(3) . . ?
Nb3 Bi1A Ga2 52.26(4) . . ?
Ga2 Bi1A Bi3A 78.69(4) . . ?
Bi2A Bi1A Bi3A 59.99(3) . . ?
Bi2A Bi1A Nb3 114.47(3) . . ?
Bi2A Bi1A Ga2 62.33(4) . . ?
Bi8A Bi9A Ga2 80.48(4) . . ?
Nb3 Bi9A Bi8A 100.58(3) . . ?
Nb3 Bi9A Ga2 51.87(4) . . ?
Bi0A Bi9A Bi8A 72.28(3) . . ?
Bi0A Bi9A Nb3 114.51(4) . . ?
Bi0A Bi9A Ga2 62.92(4) . . ?
Bi3A Bi4A Nb4 101.49(3) . . ?
Bi3A Bi4A Ga2 81.47(4) . . ?
Bi3A Bi4A Bi5A 80.29(3) . . ?
Nb4 Bi4A Ga2 51.98(4) . . ?
Nb4 Bi4A Bi5A 112.26(4) . . ?
Ga2 Bi4A Bi5A 61.84(4) . . ?
Bi0B Bi2B Ga2 62.55(4) . . ?
Bi0B Bi2B Bi1B 89.51(13) . . ?
Nb4 Bi2B Bi0B 59.68(4) . . ?
Nb4 Bi2B Ga2 50.58(4) . . ?
Nb4 Bi2B Bi1B 110.95(12) . . ?
Ga2 Bi2B Bi1B 60.38(11) . . ?
Nb3 Bi5B Ga2 50.90(4) . . ?
Nb3 Bi5B Bi4B 112.43(14) . . ?
Ga2 Bi5B Bi4B 61.94(14) . . ?
Bi3B Bi5B Nb3 97.28(4) . . ?
Bi3B Bi5B Ga2 80.88(5) . . ?
Bi3B Bi5B Bi4B 77.69(13) . . ?
Bi2B Bi0B Ga2 62.18(4) . . ?
Bi2B Bi0B Bi8B 134.18(5) . . ?
Bi2B Bi0B Bi9B 89.34(10) . . ?
Nb4 Bi0B Bi2B 59.69(4) . . ?
Nb4 Bi0B Ga2 50.47(4) . . ?
Nb4 Bi0B Bi8B 88.97(4) . . ?
Nb4 Bi0B Bi9B 109.88(10) . . ?
Ga2 Bi0B Bi8B 72.15(4) . . ?
Ga2 Bi0B Bi9B 59.41(10) . . ?
Bi9B Bi0B Bi8B 69.68(9) . . ?
Nb3 Bi6B Ga2 51.35(4) . . ?
Nb3 Bi6B Bi8B 99.69(4) . . ?
Nb3 Bi6B Bi7B 111.36(13) . . ?
Ga2 Bi6B Bi8B 72.98(4) . . ?
Ga2 Bi6B Bi7B 60.58(13) . . ?
Bi7B Bi6B Bi8B 65.80(15) . . ?
Bi4A Bi3A Bi1A 100.26(3) . . ?
Bi4A Bi3A Bi2A 79.44(3) . . ?
Bi2A Bi3A Bi1A 56.70(3) . . ?
Bi3 Nb2 Bi9 93.31(3) . . ?
Bi3 Nb2 Bi4 86.93(3) . . ?
Bi3 Nb2 Bi8 132.38(4) . . ?
Bi4 Nb2 Bi9 131.07(4) . . ?
Bi8 Nb2 Bi9 59.34(2) . . ?
Bi8 Nb2 Bi4 85.22(3) . . ?
Ga1 Nb2 Bi9 69.84(4) . . ?
Ga1 Nb2 Bi3 64.93(4) . . ?
Ga1 Nb2 Bi4 66.18(4) . . ?
Ga1 Nb2 Bi8 68.98(4) . . ?
C130 Nb2 Bi9 124.8(3) . . ?
C130 Nb2 Bi3 132.7(3) . . ?
C130 Nb2 Bi4 86.8(3) . . ?
C130 Nb2 Bi8 93.6(3) . . ?
C130 Nb2 Ga1 148.3(3) . . ?
C130 Nb2 C129 35.7(4) . . ?
C130 Nb2 C131 34.3(4) . . ?
C130 Nb2 C128 61.6(4) . . ?
C129 Nb2 Bi9 145.9(3) . . ?
C129 Nb2 Bi3 97.0(3) . . ?
C129 Nb2 Bi4 82.0(3) . . ?
C129 Nb2 Bi8 128.0(3) . . ?
C129 Nb2 Ga1 143.4(3) . . ?
C131 Nb2 Bi9 91.2(3) . . ?
C131 Nb2 Bi3 142.8(3) . . ?
C131 Nb2 Bi4 116.9(3) . . ?
C131 Nb2 Bi8 80.5(3) . . ?
C131 Nb2 Ga1 149.2(3) . . ?
C131 Nb2 C129 61.7(4) . . ?
C127 Nb2 Bi9 88.4(3) . . ?
C127 Nb2 Bi3 79.6(3) . . ?
C127 Nb2 Bi4 139.2(3) . . ?
C127 Nb2 Bi8 131.5(3) . . ?
C127 Nb2 Ga1 136.2(3) . . ?
C127 Nb2 C130 75.2(4) . . ?
C127 Nb2 C129 61.9(4) . . ?
C127 Nb2 C131 63.7(4) . . ?
C127 Nb2 C132 36.7(4) . . ?
C127 Nb2 C128 33.9(4) . . ?
C132 Nb2 Bi9 73.5(3) . . ?
C132 Nb2 Bi3 113.6(3) . . ?
C132 Nb2 Bi4 148.7(3) . . ?
C132 Nb2 Bi8 96.1(3) . . ?
C132 Nb2 Ga1 143.1(3) . . ?
C132 Nb2 C130 62.0(4) . . ?
C132 Nb2 C129 72.6(4) . . ?
C132 Nb2 C131 34.0(4) . . ?
C132 Nb2 C128 61.2(4) . . ?
C128 Nb2 Bi9 122.0(3) . . ?
C128 Nb2 Bi3 75.1(3) . . ?
C128 Nb2 Bi4 105.4(3) . . ?
C128 Nb2 Bi8 151.7(3) . . ?
C128 Nb2 Ga1 139.3(3) . . ?
C128 Nb2 C129 33.2(4) . . ?
C128 Nb2 C131 71.3(4) . . ?
Bi2 Nb1 Bi10 83.06(3) . . ?
Bi2 Nb1 Bi5 73.49(3) . . ?
Bi7 Nb1 Bi2 133.95(4) . . ?
Bi7 Nb1 Bi10 86.60(3) . . ?
Bi7 Nb1 Bi5 81.36(3) . . ?
Bi5 Nb1 Bi10 132.47(4) . . ?
Ga1 Nb1 Bi2 68.27(4) . . ?
Ga1 Nb1 Bi10 65.78(4) . . ?
Ga1 Nb1 Bi7 66.56(4) . . ?
Ga1 Nb1 Bi5 67.23(4) . . ?
C141 Nb1 Bi2 78.1(3) . . ?
C141 Nb1 Bi10 98.9(3) . . ?
C141 Nb1 Bi7 147.9(3) . . ?
C141 Nb1 Bi5 115.2(3) . . ?
C141 Nb1 Ga1 144.2(3) . . ?
C141 Nb1 C136 31.6(4) . . ?
C141 Nb1 C137 59.2(4) . . ?
C141 Nb1 C138 71.3(5) . . ?
C136 Nb1 Bi2 100.1(3) . . ?
C136 Nb1 Bi10 79.3(3) . . ?
C136 Nb1 Bi7 121.8(3) . . ?
C136 Nb1 Bi5 144.4(3) . . ?
C136 Nb1 Ga1 144.0(3) . . ?
C136 Nb1 C138 61.0(5) . . ?
C137 Nb1 Bi2 134.2(3) . . ?
C137 Nb1 Bi10 87.6(3) . . ?
C137 Nb1 Bi7 89.7(3) . . ?
C137 Nb1 Bi5 137.7(4) . . ?
C137 Nb1 Ga1 144.4(3) . . ?
C137 Nb1 C136 34.2(4) . . ?
C137 Nb1 C138 33.9(5) . . ?
C140 Nb1 Bi2 82.1(3) . . ?
C140 Nb1 Bi10 134.7(4) . . ?
C140 Nb1 Bi7 132.5(3) . . ?
C140 Nb1 Bi5 82.7(4) . . ?
C140 Nb1 Ga1 142.3(3) . . ?
C140 Nb1 C141 36.1(5) . . ?
C140 Nb1 C136 61.7(5) . . ?
C140 Nb1 C137 73.3(5) . . ?
C140 Nb1 C139 37.6(4) . . ?
C140 Nb1 C138 62.8(5) . . ?
C139 Nb1 Bi2 116.9(3) . . ?
C139 Nb1 Bi10 146.6(3) . . ?
C139 Nb1 Bi7 95.6(3) . . ?
C139 Nb1 Bi5 80.6(4) . . ?
C139 Nb1 Ga1 144.8(4) . . ?
C139 Nb1 C141 62.9(5) . . ?
C139 Nb1 C136 71.3(5) . . ?
C139 Nb1 C137 59.1(5) . . ?
C139 Nb1 C138 31.8(4) . . ?
C138 Nb1 Bi2 144.7(3) . . ?
C138 Nb1 Bi10 118.3(3) . . ?
C138 Nb1 Bi7 78.2(4) . . ?
C138 Nb1 Bi5 104.0(4) . . ?
C138 Nb1 Ga1 144.5(4) . . ?
Bi7A Bi8A Bi6A 57.49(3) . . ?
Bi7A Bi8A Bi0A 72.82(3) . . ?
Bi9A Bi8A Bi7A 100.74(3) . . ?
Bi9A Bi8A Bi6A 79.17(3) . . ?
Bi9A Bi8A Bi0A 52.72(3) . . ?
Bi6A Bi8A Bi0A 100.41(4) . . ?
Bi0B Nb4 Bi2B 60.63(4) . . ?
Ga2 Nb4 Bi4A 66.06(5) . . ?
Ga2 Nb4 Bi2B 69.72(5) . . ?
Ga2 Nb4 Bi0B 70.00(5) . . ?
Ga2 Nb4 Bi7B 70.51(16) . . ?
Ga2 Nb4 Bi4B 72.70(15) . . ?
C120 Nb4 Bi4A 87.5(4) . . ?
C120 Nb4 Bi2B 89.2(3) . . ?
C120 Nb4 Bi0B 123.8(3) . . ?
C120 Nb4 Ga2 145.3(3) . . ?
C120 Nb4 C121 34.9(5) . . ?
C120 Nb4 C123 74.5(5) . . ?
C120 Nb4 C118 60.7(4) . . ?
C120 Nb4 C122 61.3(5) . . ?
C120 Nb4 C119 33.1(4) . . ?
C120 Nb4 Bi7B 126.1(3) . . ?
C120 Nb4 Bi4B 87.2(4) . . ?
C121 Nb4 Bi4A 119.6(4) . . ?
C121 Nb4 Bi2B 76.8(3) . . ?
C121 Nb4 Bi0B 89.8(4) . . ?
C121 Nb4 Ga2 146.2(3) . . ?
C121 Nb4 C118 71.9(5) . . ?
C121 Nb4 C119 60.7(5) . . ?
C121 Nb4 Bi7B 142.5(4) . . ?
C121 Nb4 Bi4B 121.8(4) . . ?
C123 Nb4 Bi4A 133.4(3) . . ?
C123 Nb4 Bi2B 131.3(3) . . ?
C123 Nb4 Bi0B 90.9(3) . . ?
C123 Nb4 Ga2 140.0(3) . . ?
C123 Nb4 C121 63.5(5) . . ?
C123 Nb4 C118 34.8(5) . . ?
C123 Nb4 C122 35.4(4) . . ?
C123 Nb4 C119 62.7(5) . . ?
C123 Nb4 Bi7B 81.1(4) . . ?
C123 Nb4 Bi4B 119.7(3) . . ?
C118 Nb4 Bi4A 98.9(3) . . ?
C118 Nb4 Bi2B 147.9(3) . . ?
C118 Nb4 Bi0B 125.5(3) . . ?
C118 Nb4 Ga2 141.9(3) . . ?
C118 Nb4 C119 34.2(5) . . ?
C118 Nb4 Bi7B 71.8(4) . . ?
C118 Nb4 Bi4B 86.1(4) . . ?
C122 Nb4 Bi4A 147.9(4) . . ?
C122 Nb4 Bi2B 96.5(3) . . ?
C122 Nb4 Bi0B 75.5(3) . . ?
C122 Nb4 Ga2 145.3(4) . . ?
C122 Nb4 C121 34.1(5) . . ?
C122 Nb4 C118 60.6(5) . . ?
C122 Nb4 C119 71.0(5) . . ?
C122 Nb4 Bi7B 115.5(4) . . ?
C122 Nb4 Bi4B 141.9(4) . . ?
C119 Nb4 Bi4A 78.6(4) . . ?
C119 Nb4 Bi2B 120.6(3) . . ?
C119 Nb4 Bi0B 146.4(4) . . ?
C119 Nb4 Ga2 143.6(4) . . ?
C119 Nb4 Bi7B 93.0(4) . . ?
C119 Nb4 Bi4B 70.9(4) . . ?
Bi7B Nb4 Bi2B 140.19(16) . . ?
Bi7B Nb4 Bi0B 103.54(16) . . ?
Bi7B Nb4 Bi4B 64.6(2) . . ?
Bi4B Nb4 Bi2B 104.50(14) . . ?
Bi4B Nb4 Bi0B 142.66(15) . . ?
Bi1A Nb3 Bi5A 91.09(4) . . ?
Ga2 Nb3 Bi1A 66.48(4) . . ?
Ga2 Nb3 Bi6A 69.83(5) . . ?
Ga2 Nb3 Bi5A 69.31(5) . . ?
Ga2 Nb3 Bi9B 71.85(12) . . ?
Ga2 Nb3 Bi1B 71.19(13) . . ?
C114 Nb3 Bi1A 77.0(3) . . ?
C114 Nb3 Ga2 142.4(3) . . ?
C114 Nb3 C110 62.2(5) . . ?
C114 Nb3 C113 31.0(5) . . ?
C114 Nb3 Bi6A 147.7(3) . . ?
C114 Nb3 Bi5A 121.5(3) . . ?
C114 Nb3 Bi9B 89.9(4) . . ?
C114 Nb3 Bi1B 71.2(4) . . ?
C112 Nb3 Bi1A 133.1(3) . . ?
C112 Nb3 Ga2 146.1(3) . . ?
C112 Nb3 C114 60.6(4) . . ?
C112 Nb3 C110 62.7(5) . . ?
C112 Nb3 C111 33.7(5) . . ?
C112 Nb3 C113 35.6(4) . . ?
C112 Nb3 Bi6A 90.9(3) . . ?
C112 Nb3 Bi5A 126.7(3) . . ?
C112 Nb3 Bi9B 87.2(4) . . ?
C112 Nb3 Bi1B 120.9(3) . . ?
C110 Nb3 Bi1A 115.1(3) . . ?
C110 Nb3 Ga2 142.3(3) . . ?
C110 Nb3 C113 72.2(5) . . ?
C110 Nb3 Bi6A 92.5(3) . . ?
C110 Nb3 Bi5A 73.0(3) . . ?
C110 Nb3 Bi9B 145.9(4) . . ?
C110 Nb3 Bi1B 121.2(3) . . ?
C109 Nb3 Bi1A 82.6(3) . . ?
C109 Nb3 Ga2 139.2(4) . . ?
C109 Nb3 C114 35.9(5) . . ?
C109 Nb3 C112 74.7(5) . . ?
C109 Nb3 C110 35.4(4) . . ?
C109 Nb3 C111 61.2(5) . . ?
C109 Nb3 C113 61.2(5) . . ?
C109 Nb3 Bi6A 127.0(3) . . ?
C109 Nb3 Bi5A 86.2(3) . . ?
C109 Nb3 Bi9B 124.9(3) . . ?
C109 Nb3 Bi1B 86.2(4) . . ?
C111 Nb3 Bi1A 143.0(3) . . ?
C111 Nb3 Ga2 148.2(3) . . ?
C111 Nb3 C114 69.4(5) . . ?
C111 Nb3 C110 34.0(5) . . ?
C111 Nb3 C113 59.8(5) . . ?
C111 Nb3 Bi6A 78.5(3) . . ?
C111 Nb3 Bi5A 93.6(3) . . ?
C111 Nb3 Bi9B 120.5(4) . . ?
C111 Nb3 Bi1B 140.6(3) . . ?
C113 Nb3 Bi1A 97.6(3) . . ?
C113 Nb3 Ga2 145.1(4) . . ?
C113 Nb3 Bi6A 125.8(3) . . ?
C113 Nb3 Bi5A 144.5(4) . . ?
C113 Nb3 Bi9B 73.9(4) . . ?
C113 Nb3 Bi1B 86.2(3) . . ?
Bi6A Nb3 Bi1A 134.67(5) . . ?
Bi6A Nb3 Bi5A 62.16(4) . . ?
Bi9B Nb3 Bi1B 59.53(17) . . ?
Bi3 Ga1 Bi9 87.14(4) . . ?
Bi3 Ga1 Bi2 59.04(3) . . ?
Bi3 Ga1 Bi4 83.69(4) . . ?
Bi3 Ga1 Bi10 97.54(5) . . ?
Bi3 Ga1 Bi8 120.96(5) . . ?
Bi3 Ga1 Bi7 178.75(6) . . ?
Bi3 Ga1 Bi5 103.11(4) . . ?
Bi2 Ga1 Bi9 120.93(5) . . ?
Bi2 Ga1 Bi8 174.91(6) . . ?
Bi4 Ga1 Bi9 118.36(5) . . ?
Bi4 Ga1 Bi2 105.23(4) . . ?
Bi4 Ga1 Bi8 79.67(4) . . ?
Bi4 Ga1 Bi5 59.27(3) . . ?
Bi10 Ga1 Bi9 57.68(3) . . ?
Bi10 Ga1 Bi2 78.90(4) . . ?
Bi10 Ga1 Bi4 175.67(6) . . ?
Bi10 Ga1 Bi8 96.17(4) . . ?
Bi10 Ga1 Bi7 83.15(4) . . ?
Bi10 Ga1 Bi5 124.20(5) . . ?
Bi8 Ga1 Bi9 54.56(3) . . ?
Bi7 Ga1 Bi9 92.37(4) . . ?
Bi7 Ga1 Bi2 122.16(5) . . ?
Bi7 Ga1 Bi4 95.54(4) . . ?
Bi7 Ga1 Bi8 57.88(3) . . ?
Bi7 Ga1 Bi5 77.29(4) . . ?
Bi5 Ga1 Bi9 168.76(5) . . ?
Bi5 Ga1 Bi2 69.20(3) . . ?
Bi5 Ga1 Bi8 115.07(5) . . ?
Nb2 Ga1 Bi9 60.12(4) . . ?
Nb2 Ga1 Bi3 62.05(4) . . ?
Nb2 Ga1 Bi2 120.77(6) . . ?
Nb2 Ga1 Bi4 61.95(4) . . ?
Nb2 Ga1 Bi10 114.96(6) . . ?
Nb2 Ga1 Bi8 60.09(4) . . ?
Nb2 Ga1 Bi7 116.72(5) . . ?
Nb2 Ga1 Bi5 120.59(6) . . ?
Nb1 Ga1 Bi9 117.17(6) . . ?
Nb1 Ga1 Bi3 119.50(6) . . ?
Nb1 Ga1 Bi2 61.10(4) . . ?
Nb1 Ga1 Bi4 120.18(6) . . ?
Nb1 Ga1 Bi10 62.80(4) . . ?
Nb1 Ga1 Bi8 117.84(5) . . ?
Nb1 Ga1 Bi7 61.74(4) . . ?
Nb1 Ga1 Bi5 61.85(4) . . ?
Nb1 Ga1 Nb2 177.13(7) . . ?
Bi7A Ga2 Bi1A 179.30(7) . . ?
Bi7A Ga2 Bi9A 98.78(5) . . ?
Bi7A Ga2 Bi2A 123.87(6) . . ?
Bi7A Ga2 Bi5A 96.17(5) . . ?
Bi7A Ga2 Bi0A 78.01(4) . . ?
Bi1A Ga2 Bi9A 80.52(4) . . ?
Bi1A Ga2 Bi2A 56.45(3) . . ?
Bi1A Ga2 Bi5A 84.14(5) . . ?
Bi1A Ga2 Bi0A 101.61(5) . . ?
Bi9A Ga2 Bi2A 102.75(5) . . ?
Bi9A Ga2 Bi5A 120.08(6) . . ?
Bi9A Ga2 Bi0A 55.85(4) . . ?
Bi4A Ga2 Bi7A 81.65(4) . . ?
Bi4A Ga2 Bi1A 99.05(5) . . ?
Bi4A Ga2 Bi9A 179.38(6) . . ?
Bi4A Ga2 Bi2A 76.63(4) . . ?
Bi4A Ga2 Bi5A 60.27(4) . . ?
Bi4A Ga2 Bi0A 123.89(6) . . ?
Bi5B Ga2 Bi7B 94.66(15) . . ?
Bi6B Ga2 Bi5B 75.05(5) . . ?
Bi6B Ga2 Bi7B 60.79(15) . . ?
Nb4 Ga2 Bi7A 61.91(4) . . ?
Nb4 Ga2 Bi1A 118.46(6) . . ?
Nb4 Ga2 Bi9A 117.84(6) . . ?
Nb4 Ga2 Bi4A 61.97(4) . . ?
Nb4 Ga2 Bi5B 117.52(6) . . ?
Nb4 Ga2 Bi6B 117.81(6) . . ?
Nb4 Ga2 Nb3 179.72(9) . . ?
Nb4 Ga2 Bi2A 62.15(4) . . ?
Nb4 Ga2 Bi5A 120.39(6) . . ?
Nb4 Ga2 Bi0A 62.26(5) . . ?
Nb4 Ga2 Bi7B 57.72(16) . . ?
Nb3 Ga2 Bi7A 118.37(6) . . ?
Nb3 Ga2 Bi1A 61.26(4) . . ?
Nb3 Ga2 Bi9A 62.23(4) . . ?
Nb3 Ga2 Bi4A 117.96(6) . . ?
Nb3 Ga2 Bi5B 62.43(5) . . ?
Nb3 Ga2 Bi6B 62.47(5) . . ?
Nb3 Ga2 Bi2A 117.58(6) . . ?
Nb3 Ga2 Bi5A 59.62(5) . . ?
Nb3 Ga2 Bi0A 117.78(6) . . ?
Nb3 Ga2 Bi7B 122.54(16) . . ?
Bi2A Ga2 Bi5A 115.41(6) . . ?
Bi2A Ga2 Bi0A 72.92(5) . . ?
Bi0A Ga2 Bi5A 171.66(6) . . ?
O24 K4 O23 59.2(3) . . ?
O24 K4 O19 125.4(3) . . ?
O24 K4 O21 96.0(3) . . ?
O24 K4 N8 61.2(3) . . ?
O24 K4 N7 118.8(3) . . ?
O24 K4 O20 102.7(3) . . ?
O23 K4 O21 120.0(3) . . ?
O23 K4 N8 119.8(3) . . ?
O23 K4 N7 60.6(3) . . ?
O22 K4 O24 137.3(3) . . ?
O22 K4 O23 100.1(3) . . ?
O22 K4 O19 93.5(3) . . ?
O22 K4 O21 60.3(3) . . ?
O22 K4 N8 118.3(3) . . ?
O22 K4 N7 63.6(3) . . ?
O22 K4 O20 113.5(3) . . ?
O19 K4 O23 101.4(3) . . ?
O19 K4 O21 133.1(3) . . ?
O19 K4 N8 118.9(3) . . ?
O19 K4 N7 58.9(3) . . ?
O21 K4 N8 59.3(3) . . ?
O21 K4 N7 122.9(3) . . ?
N7 K4 N8 177.5(4) . . ?
O20 K4 O23 140.7(4) . . ?
O20 K4 O19 58.5(3) . . ?
O20 K4 O21 94.8(3) . . ?
O20 K4 N8 61.1(3) . . ?
O20 K4 N7 116.9(4) . . ?
O11 K2 O7 97.4(3) . . ?
O11 K2 O9 136.9(3) . . ?
O11 K2 O8 120.5(3) . . ?
O11 K2 N3 60.0(3) . . ?
O11 K2 O12 60.5(3) . . ?
O11 K2 O10 98.8(3) . . ?
O11 K2 N4 118.3(3) . . ?
O7 K2 N3 60.8(3) . . ?
O7 K2 N4 119.7(3) . . ?
O9 K2 O7 121.4(3) . . ?
O9 K2 N3 121.4(3) . . ?
O9 K2 O12 97.4(3) . . ?
O9 K2 N4 60.0(3) . . ?
O8 K2 O7 59.5(3) . . ?
O8 K2 O9 96.8(3) . . ?
O8 K2 N3 119.7(3) . . ?
O8 K2 O12 95.8(3) . . ?
O8 K2 N4 60.6(3) . . ?
N3 K2 N4 178.2(4) . . ?
O12 K2 O7 134.5(3) . . ?
O12 K2 N3 120.1(3) . . ?
O12 K2 N4 58.2(3) . . ?
O10 K2 O7 97.2(3) . . ?
O10 K2 O9 61.2(3) . . ?
O10 K2 O8 135.2(3) . . ?
O10 K2 N3 60.7(3) . . ?
O10 K2 O12 123.7(3) . . ?
O10 K2 N4 120.6(3) . . ?
O35 K6 O34 139.7(3) . . ?
O35 K6 O32 96.4(3) . . ?
O35 K6 O36 60.7(3) . . ?
O35 K6 N12 61.0(3) . . ?
O35 K6 O31 116.6(3) . . ?
O35 K6 N11 120.1(3) . . ?
O34 K6 N12 119.1(3) . . ?
O34 K6 N11 60.6(3) . . ?
O32 K6 O34 119.5(3) . . ?
O32 K6 N12 61.0(3) . . ?
O32 K6 O31 57.1(3) . . ?
O32 K6 N11 117.8(3) . . ?
O33 K6 O35 101.7(3) . . ?
O33 K6 O34 59.7(3) . . ?
O33 K6 O32 95.8(3) . . ?
O33 K6 O36 124.3(3) . . ?
O33 K6 N12 59.9(3) . . ?
O33 K6 O31 134.0(3) . . ?
O33 K6 N11 120.0(3) . . ?
O36 K6 O34 98.5(3) . . ?
O36 K6 O32 135.7(3) . . ?
O36 K6 N12 120.7(3) . . ?
O36 K6 O31 97.4(3) . . ?
O36 K6 N11 60.5(3) . . ?
N12 K6 N11 178.7(3) . . ?
O31 K6 O34 99.2(3) . . ?
O31 K6 N12 117.4(3) . . ?
O31 K6 N11 61.6(3) . . ?
O26 K5 N10 59.0(4) . . ?
O26 K5 N9 119.0(4) . . ?
O30 K5 O26 93.7(4) . . ?
O30 K5 N10 62.0(4) . . ?
O30 K5 N9 119.3(4) . . ?
O25 K5 O26 61.0(4) . . ?
O25 K5 O30 134.3(4) . . ?
O25 K5 O27 121.5(4) . . ?
O25 K5 N10 118.6(4) . . ?
O25 K5 O28 101.1(4) . . ?
O25 K5 N9 59.3(4) . . ?
O27 K5 O26 99.4(4) . . ?
O27 K5 O30 98.5(3) . . ?
O27 K5 N10 59.3(4) . . ?
O27 K5 N9 121.4(4) . . ?
O28 K5 O26 142.2(4) . . ?
O28 K5 O30 118.9(3) . . ?
O28 K5 O27 59.6(3) . . ?
O28 K5 N10 118.0(4) . . ?
O28 K5 N9 63.0(4) . . ?
O29 K5 O26 112.5(4) . . ?
O29 K5 O30 58.8(3) . . ?
O29 K5 O25 94.4(3) . . ?
O29 K5 O27 140.9(3) . . ?
O29 K5 N10 119.3(4) . . ?
O29 K5 O28 101.3(4) . . ?
O29 K5 N9 61.7(4) . . ?
N9 K5 N10 177.9(4) . . ?
O16 K3 O13 100.2(3) . . ?
O16 K3 O15 59.4(3) . . ?
O16 K3 O18 135.7(3) . . ?
O16 K3 O14 119.3(3) . . ?
O16 K3 O17 95.9(3) . . ?
O16 K3 N6 118.8(4) . . ?
O16 K3 N5 61.0(3) . . ?
O13 K3 O14 58.4(3) . . ?
O13 K3 O17 99.9(3) . . ?
O13 K3 N6 117.6(3) . . ?
O13 K3 N5 62.1(3) . . ?
O15 K3 O13 139.3(3) . . ?
O15 K3 O14 98.8(3) . . ?
O15 K3 O17 116.0(3) . . ?
O15 K3 N6 60.7(3) . . ?
O15 K3 N5 119.2(3) . . ?
O18 K3 O13 118.9(3) . . ?
O18 K3 O15 96.5(3) . . ?
O18 K3 O14 99.5(3) . . ?
O18 K3 O17 59.6(3) . . ?
O18 K3 N6 61.7(3) . . ?
O18 K3 N5 118.7(3) . . ?
O14 K3 N6 60.3(3) . . ?
O14 K3 N5 119.4(3) . . ?
O17 K3 O14 140.1(3) . . ?
O17 K3 N6 120.1(3) . . ?
O17 K3 N5 60.3(3) . . ?
N6 K3 N5 179.6(4) . . ?
O2 K1 O6 93.2(3) . . ?
O2 K1 O4 142.0(3) . . ?
O2 K1 N1 118.1(4) . . ?
O2 K1 N2 60.7(3) . . ?
O6 K1 N1 120.3(3) . . ?
O6 K1 N2 60.6(3) . . ?
O1 K1 O2 61.5(3) . . ?
O1 K1 O6 137.7(3) . . ?
O1 K1 O4 95.3(3) . . ?
O1 K1 O3 116.9(3) . . ?
O1 K1 N1 58.9(3) . . ?
O1 K1 N2 119.7(3) . . ?
O5 K1 O2 109.5(4) . . ?
O5 K1 O6 59.9(3) . . ?
O5 K1 O1 95.2(3) . . ?
O5 K1 O4 101.8(3) . . ?
O5 K1 O3 143.8(4) . . ?
O5 K1 N1 62.0(4) . . ?
O5 K1 N2 118.7(4) . . ?
O4 K1 O6 121.6(3) . . ?
O4 K1 N1 59.7(4) . . ?
O4 K1 N2 120.8(4) . . ?
O3 K1 O2 100.8(3) . . ?
O3 K1 O6 99.9(3) . . ?
O3 K1 O4 61.2(3) . . ?
O3 K1 N1 119.7(4) . . ?
O3 K1 N2 60.6(3) . . ?
N2 K1 N1 178.7(4) . . ?
C107 O35 K6 117.1(8) . . ?
C107 O35 C106 109.1(10) . . ?
C106 O35 K6 115.2(7) . . ?
C71 O24 K4 116.1(8) . . ?
C70 O24 K4 116.1(7) . . ?
C70 O24 C71 113.6(11) . . ?
C4 O2 K1 110.2(8) . . ?
C4 O2 C5 115.0(12) . . ?
C5 O2 K1 113.2(10) . . ?
C100 O34 K6 108.5(7) . . ?
C101 O34 K6 114.5(8) . . ?
C101 O34 C100 111.0(10) . . ?
C32 O11 K2 117.0(9) . . ?
C32 O11 C33 112.2(11) . . ?
C33 O11 K2 113.4(8) . . ?
Nb2 C130 H130 121.8 . . ?
C129 C130 Nb2 74.4(7) . . ?
C129 C130 H130 120.5 . . ?
C131 C130 Nb2 74.6(7) . . ?
C131 C130 H130 120.5 . . ?
C131 C130 C129 119.1(11) . . ?
C16 O6 K1 112.7(8) . . ?
C17 O6 K1 115.8(8) . . ?
C17 O6 C16 111.8(12) . . ?
C46 O16 K3 116.5(8) . . ?
C47 O16 K3 119.2(9) . . ?
C47 O16 C46 112.4(11) . . ?
C130 C129 Nb2 69.9(6) . . ?
C130 C129 C134 117.8(11) . . ?
C128 C129 Nb2 72.7(7) . . ?
C128 C129 C130 118.1(10) . . ?
C128 C129 C134 123.4(10) . . ?
C134 C129 Nb2 136.2(9) . . ?
C130 C131 Nb2 71.1(7) . . ?
C130 C131 C135 119.3(11) . . ?
C135 C131 Nb2 132.1(9) . . ?
C132 C131 Nb2 71.1(7) . . ?
C132 C131 C130 120.3(10) . . ?
C132 C131 C135 120.4(11) . . ?
C38 O13 K3 116.6(8) . . ?
C39 O13 K3 117.1(8) . . ?
C39 O13 C38 111.8(11) . . ?
Nb3 C114 H114 128.9 . . ?
C109 C114 Nb3 69.2(7) . . ?
C109 C114 H114 118.4 . . ?
C113 C114 Nb3 76.0(9) . . ?
C113 C114 H114 118.4 . . ?
C113 C114 C109 123.2(12) . . ?
C132 C127 Nb2 72.2(7) . . ?
C132 C127 C133 119.0(11) . . ?
C128 C127 Nb2 75.4(8) . . ?
C128 C127 C132 115.5(11) . . ?
C128 C127 C133 124.0(11) . . ?
C133 C127 Nb2 133.1(10) . . ?
C69 O23 K4 114.5(7) . . ?
C69 O23 C68 112.9(11) . . ?
C68 O23 K4 114.3(8) . . ?
C2 O1 K1 100.0(9) . . ?
C3 O1 K1 107.6(9) . . ?
C3 O1 C2 110.7(12) . . ?
C64 O22 K4 116.3(7) . . ?
C64 O22 C65 108.4(10) . . ?
C65 O22 K4 112.1(8) . . ?
C95 O32 K6 117.5(8) . . ?
C95 O32 C94 108.9(10) . . ?
C94 O32 K6 117.8(8) . . ?
C44 O15 K3 118.2(8) . . ?
C44 O15 C45 112.3(11) . . ?
C45 O15 K3 113.5(8) . . ?
C21 O7 K2 113.0(7) . . ?
C20 O7 K2 116.5(9) . . ?
C20 O7 C21 112.4(10) . . ?
C15 O5 K1 113.8(10) . . ?
C15 O5 C14 111.4(10) . . ?
C14 O5 K1 113.0(8) . . ?
Nb4 C120 H120 120.3 . . ?
C121 C120 Nb4 73.9(8) . . ?
C121 C120 H120 118.7 . . ?
C119 C120 Nb4 78.0(8) . . ?
C119 C120 H120 118.7 . . ?
C119 C120 C121 122.5(13) . . ?
C53 O18 K3 117.0(8) . . ?
C52 O18 K3 116.2(8) . . ?
C52 O18 C53 110.3(11) . . ?
Nb1 C141 H141 128.6 . . ?
C136 C141 Nb1 75.1(8) . . ?
C136 C141 H141 118.4 . . ?
C136 C141 C140 123.1(12) . . ?
C140 C141 Nb1 70.3(7) . . ?
C140 C141 H141 118.4 . . ?
C131 C135 H13C 109.5 . . ?
C131 C135 H13D 109.5 . . ?
C131 C135 H13E 109.5 . . ?
H13C C135 H13D 109.5 . . ?
H13C C135 H13E 109.5 . . ?
H13D C135 H13E 109.5 . . ?
H92A C92 H92B 108.1 . . ?
C91 C92 H92A 109.5 . . ?
C91 C92 H92B 109.5 . . ?
O31 C92 H92A 109.5 . . ?
O31 C92 H92B 109.5 . . ?
O31 C92 C91 110.9(12) . . ?
C26 O9 K2 116.1(9) . . ?
C26 O9 C27 111.6(11) . . ?
C27 O9 K2 112.4(8) . . ?
C23 O8 K2 117.6(8) . . ?
C23 O8 C22 109.4(10) . . ?
C22 O8 K2 115.0(7) . . ?
Nb2 C132 H132 126.7 . . ?
C131 C132 Nb2 74.8(7) . . ?
C131 C132 C127 121.1(11) . . ?
C131 C132 H132 119.4 . . ?
C127 C132 Nb2 71.0(7) . . ?
C127 C132 H132 119.4 . . ?
C77 O26 K5 113.8(10) . . ?
C77 O26 C76 108.8(13) . . ?
C76 O26 K5 113.4(10) . . ?
C141 C136 Nb1 73.3(8) . . ?
C141 C136 C137 120.9(13) . . ?
C141 C136 C142 120.2(12) . . ?
C137 C136 Nb1 72.8(8) . . ?
C137 C136 C142 118.5(11) . . ?
C142 C136 Nb1 132.2(10) . . ?
C89 O30 K5 115.6(9) . . ?
C89 O30 C88 107.3(13) . . ?
C88 O30 K5 113.3(9) . . ?
C120 C121 Nb4 71.2(8) . . ?
C120 C121 C126 123.6(13) . . ?
C122 C121 Nb4 72.9(9) . . ?
C122 C121 C120 117.9(12) . . ?
C122 C121 C126 118.1(14) . . ?
C126 C121 Nb4 132.7(11) . . ?
Nb3 C112 H112 119.5 . . ?
C111 C112 Nb3 74.5(8) . . ?
C111 C112 H112 122.3 . . ?
C111 C112 C113 115.4(12) . . ?
C113 C112 Nb3 75.0(8) . . ?
C113 C112 H112 122.3 . . ?
Nb3 C110 H110 128.2 . . ?
C109 C110 Nb3 69.0(8) . . ?
C109 C110 H110 122.4 . . ?
C111 C110 Nb3 72.3(8) . . ?
C111 C110 H110 122.4 . . ?
C111 C110 C109 115.3(12) . . ?
C98 O33 K6 125.5(8) . . ?
C98 O33 C99 110.5(10) . . ?
C99 O33 K6 121.7(7) . . ?
Nb1 C137 H137 123.9 . . ?
C136 C137 Nb1 73.0(8) . . ?
C136 C137 H137 119.3 . . ?
C136 C137 C138 121.4(12) . . ?
C138 C137 Nb1 75.3(8) . . ?
C138 C137 H137 119.3 . . ?
C11 O4 K1 120.5(8) . . ?
C11 O4 C10 115.5(10) . . ?
C10 O4 K1 111.1(9) . . ?
C118 C123 Nb4 74.1(8) . . ?
C118 C123 C122 114.4(12) . . ?
C118 C123 C124 122.3(11) . . ?
C122 C123 Nb4 72.6(8) . . ?
C122 C123 C124 122.0(13) . . ?
C124 C123 Nb4 133.1(10) . . ?
C105 O36 K6 112.6(8) . . ?
C105 O36 C104 115.2(11) . . ?
C104 O36 K6 114.8(8) . . ?
C141 C140 Nb1 73.6(7) . . ?
C141 C140 C139 112.5(11) . . ?
C141 C140 C143 122.9(12) . . ?
C139 C140 Nb1 71.9(7) . . ?
C139 C140 C143 123.5(13) . . ?
C143 C140 Nb1 131.8(10) . . ?
O23 C69 H69A 109.5 . . ?
O23 C69 H69B 109.5 . . ?
O23 C69 C70 110.8(12) . . ?
H69A C69 H69B 108.1 . . ?
C70 C69 H69A 109.5 . . ?
C70 C69 H69B 109.5 . . ?
C57 O19 K4 117.4(8) . . ?
C57 O19 C56 111.4(10) . . ?
C56 O19 K4 119.1(9) . . ?
C30 N3 K2 109.2(8) . . ?
C30 N3 C19 107.7(12) . . ?
C30 N3 C31 109.8(12) . . ?
C19 N3 K2 110.0(8) . . ?
C19 N3 C31 110.0(10) . . ?
C31 N3 K2 110.0(8) . . ?
C114 C109 Nb3 74.8(8) . . ?
C114 C109 C116 122.2(11) . . ?
C110 C109 Nb3 75.6(8) . . ?
C110 C109 C114 118.0(12) . . ?
C110 C109 C116 117.8(13) . . ?
C116 C109 Nb3 133.4(10) . . ?
C63 O21 K4 111.4(8) . . ?
C63 O21 C62 111.7(11) . . ?
C62 O21 K4 118.3(8) . . ?
O24 C71 H71A 109.9 . . ?
O24 C71 H71B 109.9 . . ?
O24 C71 C72 109.0(12) . . ?
H71A C71 H71B 108.3 . . ?
C72 C71 H71A 109.9 . . ?
C72 C71 H71B 109.9 . . ?
Nb2 C128 H128 130.9 . . ?
C129 C128 Nb2 74.1(7) . . ?
C129 C128 C127 125.1(11) . . ?
C129 C128 H128 117.5 . . ?
C127 C128 Nb2 70.7(7) . . ?
C127 C128 H128 117.5 . . ?
Nb4 C118 H118 128.0 . . ?
C123 C118 Nb4 71.0(7) . . ?
C123 C118 H118 118.5 . . ?
C119 C118 Nb4 74.7(8) . . ?
C119 C118 C123 122.9(12) . . ?
C119 C118 H118 118.5 . . ?
C35 O12 K2 115.7(9) . . ?
C34 O12 K2 110.7(8) . . ?
C34 O12 C35 108.6(11) . . ?
O2 C4 H4A 107.8 . . ?
O2 C4 H4B 107.8 . . ?
O2 C4 C3 118.0(14) . . ?
H4A C4 H4B 107.2 . . ?
C3 C4 H4A 107.8 . . ?
C3 C4 H4B 107.8 . . ?
C74 O25 K5 123.1(10) . . ?
C74 O25 C75 114.9(13) . . ?
C75 O25 K5 110.6(9) . . ?
H10A C108 H10B 108.1 . . ?
C107 C108 H10A 109.5 . . ?
C107 C108 H10B 109.5 . . ?
N12 C108 H10A 109.5 . . ?
N12 C108 H10B 109.5 . . ?
N12 C108 C107 110.6(11) . . ?
Nb1 C139 H139 124.6 . . ?
C140 C139 Nb1 70.5(8) . . ?
C140 C139 H139 118.0 . . ?
C138 C139 Nb1 78.4(9) . . ?
C138 C139 C140 124.0(14) . . ?
C138 C139 H139 118.0 . . ?
Nb4 C122 H122 129.4 . . ?
C121 C122 Nb4 73.0(9) . . ?
C121 C122 C123 123.4(13) . . ?
C121 C122 H122 118.3 . . ?
C123 C122 Nb4 72.0(8) . . ?
C123 C122 H122 118.3 . . ?
O35 C107 C108 108.0(11) . . ?
O35 C107 H10C 110.1 . . ?
O35 C107 H10D 110.1 . . ?
C108 C107 H10C 110.1 . . ?
C108 C107 H10D 110.1 . . ?
H10C C107 H10D 108.4 . . ?
O36 C105 H10E 108.5 . . ?
O36 C105 H10F 108.5 . . ?
O36 C105 C106 115.0(12) . . ?
H10E C105 H10F 107.5 . . ?
C106 C105 H10E 108.5 . . ?
C106 C105 H10F 108.5 . . ?
C108 N12 K6 111.2(9) . . ?
C108 N12 C96 108.6(10) . . ?
C97 N12 K6 108.7(7) . . ?
C97 N12 C108 110.3(11) . . ?
C97 N12 C96 109.6(11) . . ?
C96 N12 K6 108.4(8) . . ?
O6 C16 H16A 109.7 . . ?
O6 C16 H16B 109.7 . . ?
H16A C16 H16B 108.2 . . ?
C15 C16 O6 109.6(13) . . ?
C15 C16 H16A 109.7 . . ?
C15 C16 H16B 109.7 . . ?
C109 C116 H11A 109.5 . . ?
C109 C116 H11B 109.5 . . ?
C109 C116 H11C 109.5 . . ?
H11A C116 H11B 109.5 . . ?
H11A C116 H11C 109.5 . . ?
H11B C116 H11C 109.5 . . ?
C112 C111 Nb3 71.8(8) . . ?
C112 C111 C110 126.1(12) . . ?
C112 C111 C117 117.2(12) . . ?
C110 C111 Nb3 73.7(8) . . ?
C110 C111 C117 116.6(12) . . ?
C117 C111 Nb3 131.8(10) . . ?
O13 C38 H38A 109.7 . . ?
O13 C38 H38B 109.7 . . ?
O13 C38 C37 110.0(12) . . ?
H38A C38 H38B 108.2 . . ?
C37 C38 H38A 109.7 . . ?
C37 C38 H38B 109.7 . . ?
O30 C89 H89A 109.8 . . ?
O30 C89 H89B 109.8 . . ?
O30 C89 C90 109.5(15) . . ?
H89A C89 H89B 108.2 . . ?
C90 C89 H89A 109.8 . . ?
C90 C89 H89B 109.8 . . ?
C123 C124 H12A 109.5 . . ?
C123 C124 H12B 109.5 . . ?
C123 C124 H12C 109.5 . . ?
H12A C124 H12B 109.5 . . ?
H12A C124 H12C 109.5 . . ?
H12B C124 H12C 109.5 . . ?
C137 C138 Nb1 70.7(8) . . ?
C137 C138 C144 120.6(12) . . ?
C139 C138 Nb1 69.8(8) . . ?
C139 C138 C137 117.7(13) . . ?
C139 C138 C144 121.7(14) . . ?
C144 C138 Nb1 131.7(10) . . ?
C40 O14 K3 112.1(8) . . ?
C40 O14 C41 109.4(11) . . ?
C41 O14 K3 117.7(8) . . ?
C81 O27 K5 111.8(8) . . ?
C80 O27 K5 122.4(11) . . ?
C80 O27 C81 105.8(13) . . ?
O11 C32 H32A 109.5 . . ?
O11 C32 H32B 109.5 . . ?
O11 C32 C31 110.9(12) . . ?
H32A C32 H32B 108.1 . . ?
C31 C32 H32A 109.5 . . ?
C31 C32 H32B 109.5 . . ?
H25A C25 H25B 108.0 . . ?
C26 C25 H25A 109.3 . . ?
C26 C25 H25B 109.3 . . ?
N4 C25 H25A 109.3 . . ?
N4 C25 H25B 109.3 . . ?
N4 C25 C26 111.4(13) . . ?
C79 N10 K5 107.1(11) . . ?
C79 N10 C90 106.1(13) . . ?
C90 N10 K5 106.7(10) . . ?
C78 N10 K5 112.8(11) . . ?
C78 N10 C79 111.0(15) . . ?
C78 N10 C90 112.8(16) . . ?
C38 C37 H37A 108.0 . . ?
C38 C37 H37B 108.0 . . ?
H37A C37 H37B 107.2 . . ?
N5 C37 C38 117.2(13) . . ?
N5 C37 H37A 108.0 . . ?
N5 C37 H37B 108.0 . . ?
C120 C119 Nb4 68.9(8) . . ?
C120 C119 C118 118.0(13) . . ?
C120 C119 C125 123.1(13) . . ?
C118 C119 Nb4 71.1(8) . . ?
C118 C119 C125 118.5(12) . . ?
C125 C119 Nb4 137.8(11) . . ?
C92 C91 H91A 108.8 . . ?
C92 C91 H91B 108.8 . . ?
C92 C91 N11 114.0(14) . . ?
H91A C91 H91B 107.7 . . ?
N11 C91 H91A 108.8 . . ?
N11 C91 H91B 108.8 . . ?
H11D C115 H11E 109.5 . . ?
H11D C115 H11F 109.5 . . ?
H11E C115 H11F 109.5 . . ?
C113 C115 H11D 109.5 . . ?
C113 C115 H11E 109.5 . . ?
C113 C115 H11F 109.5 . . ?
C121 C126 H12D 109.5 . . ?
C121 C126 H12E 109.5 . . ?
C121 C126 H12F 109.5 . . ?
H12D C126 H12E 109.5 . . ?
H12D C126 H12F 109.5 . . ?
H12E C126 H12F 109.5 . . ?
O24 C70 C69 113.1(12) . . ?
O24 C70 H70A 109.0 . . ?
O24 C70 H70B 109.0 . . ?
C69 C70 H70A 109.0 . . ?
C69 C70 H70B 109.0 . . ?
H70A C70 H70B 107.8 . . ?
O22 C64 H64A 110.5 . . ?
O22 C64 H64B 110.5 . . ?
O22 C64 C63 106.2(11) . . ?
H64A C64 H64B 108.7 . . ?
C63 C64 H64A 110.5 . . ?
C63 C64 H64B 110.5 . . ?
C8 O3 K1 113.8(9) . . ?
C8 O3 C9 114.2(13) . . ?
C9 O3 K1 112.5(9) . . ?
C51 O17 K3 114.0(8) . . ?
C51 O17 C50 113.7(11) . . ?
C50 O17 K3 115.0(8) . . ?
C114 C113 Nb3 73.0(9) . . ?
C114 C113 C112 120.6(13) . . ?
C114 C113 C115 123.2(12) . . ?
C112 C113 Nb3 69.4(7) . . ?
C112 C113 C115 116.2(12) . . ?
C115 C113 Nb3 132.1(10) . . ?
C54 N6 K3 111.0(9) . . ?
C54 N6 C43 108.3(11) . . ?
C43 N6 K3 110.6(8) . . ?
C42 N6 K3 114.0(8) . . ?
C42 N6 C54 107.9(12) . . ?
C42 N6 C43 104.8(12) . . ?
C28 O10 K2 112.3(8) . . ?
C29 O10 K2 116.1(8) . . ?
C29 O10 C28 111.2(11) . . ?
C83 O28 K5 116.1(9) . . ?
C82 O28 K5 119.9(10) . . ?
C82 O28 C83 110.4(13) . . ?
H36A C36 H36B 107.9 . . ?
C35 C36 H36A 109.2 . . ?
C35 C36 H36B 109.2 . . ?
N4 C36 H36A 109.2 . . ?
N4 C36 H36B 109.2 . . ?
N4 C36 C35 112.0(13) . . ?
C129 C134 H13F 109.5 . . ?
C129 C134 H13G 109.5 . . ?
C129 C134 H13H 109.5 . . ?
H13F C134 H13G 109.5 . . ?
H13F C134 H13H 109.5 . . ?
H13G C134 H13H 109.5 . . ?
C60 N8 K4 108.3(9) . . ?
C60 N8 C72 109.9(12) . . ?
C60 N8 C61 113.1(13) . . ?
C72 N8 K4 104.1(8) . . ?
C72 N8 C61 110.9(12) . . ?
C61 N8 K4 110.1(8) . . ?
C111 C117 H11G 109.5 . . ?
C111 C117 H11H 109.5 . . ?
C111 C117 H11I 109.5 . . ?
H11G C117 H11H 109.5 . . ?
H11G C117 H11I 109.5 . . ?
H11H C117 H11I 109.5 . . ?
N8 C60 H60A 108.3 . . ?
N8 C60 H60B 108.3 . . ?
N8 C60 C59 115.9(14) . . ?
H60A C60 H60B 107.4 . . ?
C59 C60 H60A 108.3 . . ?
C59 C60 H60B 108.3 . . ?
O15 C44 H44A 109.4 . . ?
O15 C44 H44B 109.4 . . ?
O15 C44 C43 111.1(13) . . ?
H44A C44 H44B 108.0 . . ?
C43 C44 H44A 109.4 . . ?
C43 C44 H44B 109.4 . . ?
C66 N7 K4 106.7(8) . . ?
C55 N7 K4 111.5(8) . . ?
C55 N7 C66 110.4(12) . . ?
C55 N7 C67 111.9(12) . . ?
C67 N7 K4 109.6(8) . . ?
C67 N7 C66 106.5(11) . . ?
N6 C54 H54A 109.5 . . ?
N6 C54 H54B 109.5 . . ?
N6 C54 C53 110.9(12) . . ?
H54A C54 H54B 108.1 . . ?
C53 C54 H54A 109.5 . . ?
C53 C54 H54B 109.5 . . ?
C71 C72 H72A 108.2 . . ?
C71 C72 H72B 108.2 . . ?
N8 C72 C71 116.2(12) . . ?
N8 C72 H72A 108.2 . . ?
N8 C72 H72B 108.2 . . ?
H72A C72 H72B 107.4 . . ?
O21 C63 C64 111.0(12) . . ?
O21 C63 H63A 109.4 . . ?
O21 C63 H63B 109.4 . . ?
C64 C63 H63A 109.4 . . ?
C64 C63 H63B 109.4 . . ?
H63A C63 H63B 108.0 . . ?
O7 C21 H21A 109.8 . . ?
O7 C21 H21B 109.8 . . ?
O7 C21 C22 109.3(11) . . ?
H21A C21 H21B 108.3 . . ?
C22 C21 H21A 109.8 . . ?
C22 C21 H21B 109.8 . . ?
O2 C5 H5A 109.9 . . ?
O2 C5 H5B 109.9 . . ?
O2 C5 C6 109.0(13) . . ?
H5A C5 H5B 108.3 . . ?
C6 C5 H5A 109.9 . . ?
C6 C5 H5B 109.9 . . ?
O16 C46 H46A 109.3 . . ?
O16 C46 H46B 109.3 . . ?
H46A C46 H46B 108.0 . . ?
C45 C46 O16 111.5(12) . . ?
C45 C46 H46A 109.3 . . ?
C45 C46 H46B 109.3 . . ?
O9 C26 C25 108.2(12) . . ?
O9 C26 H26A 110.0 . . ?
O9 C26 H26B 110.1 . . ?
C25 C26 H26A 110.0 . . ?
C25 C26 H26B 110.1 . . ?
H26A C26 H26B 108.4 . . ?
O14 C40 H40A 109.8 . . ?
O14 C40 H40B 109.8 . . ?
O14 C40 C39 109.4(12) . . ?
H40A C40 H40B 108.2 . . ?
C39 C40 H40A 109.8 . . ?
C39 C40 H40B 109.8 . . ?
O12 C35 C36 108.2(13) . . ?
O12 C35 H35A 110.1 . . ?
O12 C35 H35B 110.1 . . ?
C36 C35 H35A 110.1 . . ?
C36 C35 H35B 110.1 . . ?
H35A C35 H35B 108.4 . . ?
O1 C2 H2A 110.2 . . ?
O1 C2 H2B 110.2 . . ?
O1 C2 C1 107.3(13) . . ?
H2A C2 H2B 108.5 . . ?
C1 C2 H2A 110.2 . . ?
C1 C2 H2B 110.2 . . ?
O5 C15 H15A 109.0 . . ?
O5 C15 H15B 109.0 . . ?
C16 C15 O5 112.9(14) . . ?
C16 C15 H15A 109.0 . . ?
C16 C15 H15B 109.0 . . ?
H15A C15 H15B 107.8 . . ?
O17 C51 H51A 110.1 . . ?
O17 C51 H51B 110.1 . . ?
O17 C51 C52 108.2(13) . . ?
H51A C51 H51B 108.4 . . ?
C52 C51 H51A 110.1 . . ?
C52 C51 H51B 110.1 . . ?
O23 C68 H68A 110.5 . . ?
O23 C68 H68B 110.5 . . ?
O23 C68 C67 106.2(12) . . ?
H68A C68 H68B 108.7 . . ?
C67 C68 H68A 110.5 . . ?
C67 C68 H68B 110.5 . . ?
O13 C39 C40 107.5(12) . . ?
O13 C39 H39A 110.2 . . ?
O13 C39 H39B 110.2 . . ?
C40 C39 H39A 110.2 . . ?
C40 C39 H39B 110.2 . . ?
H39A C39 H39B 108.5 . . ?
C127 C133 H13I 109.5 . . ?
C127 C133 H13J 109.5 . . ?
C127 C133 H13K 109.5 . . ?
H13I C133 H13J 109.5 . . ?
H13I C133 H13K 109.5 . . ?
H13J C133 H13K 109.5 . . ?
O16 C47 H47A 109.9 . . ?
O16 C47 H47B 109.9 . . ?
O16 C47 C48 109.1(12) . . ?
H47A C47 H47B 108.3 . . ?
C48 C47 H47A 109.9 . . ?
C48 C47 H47B 109.9 . . ?
N7 C66 H66A 109.0 . . ?
N7 C66 H66B 109.0 . . ?
N7 C66 C65 112.8(12) . . ?
H66A C66 H66B 107.8 . . ?
C65 C66 H66A 109.0 . . ?
C65 C66 H66B 109.0 . . ?
C136 C142 H14C 109.5 . . ?
C136 C142 H14D 109.5 . . ?
C136 C142 H14E 109.5 . . ?
H14C C142 H14D 109.5 . . ?
H14C C142 H14E 109.5 . . ?
H14D C142 H14E 109.5 . . ?
C1 N1 K1 107.5(9) . . ?
C1 N1 C12 111.1(12) . . ?
C1 N1 C13 110.6(13) . . ?
C12 N1 K1 108.4(8) . . ?
C12 N1 C13 111.3(11) . . ?
C13 N1 K1 107.8(8) . . ?
C37 N5 K3 107.8(8) . . ?
C37 N5 C48 110.9(11) . . ?
C48 N5 K3 105.2(9) . . ?
C49 N5 K3 108.2(8) . . ?
C49 N5 C37 110.1(12) . . ?
C49 N5 C48 114.2(12) . . ?
C18 N2 K1 109.2(9) . . ?
C18 N2 C6 109.1(12) . . ?
C18 N2 C7 108.1(13) . . ?
C6 N2 K1 110.9(9) . . ?
C7 N2 K1 107.6(9) . . ?
C7 N2 C6 111.9(13) . . ?
N8 C61 H61A 108.7 . . ?
N8 C61 H61B 108.7 . . ?
N8 C61 C62 114.4(12) . . ?
H61A C61 H61B 107.6 . . ?
C62 C61 H61A 108.7 . . ?
C62 C61 H61B 108.7 . . ?
N12 C97 H97A 108.3 . . ?
N12 C97 H97B 108.3 . . ?
N12 C97 C98 115.9(12) . . ?
H97A C97 H97B 107.4 . . ?
C98 C97 H97A 108.3 . . ?
C98 C97 H97B 108.3 . . ?
O19 C57 H57A 109.9 . . ?
O19 C57 H57B 109.9 . . ?
O19 C57 C58 108.9(11) . . ?
H57A C57 H57B 108.3 . . ?
C58 C57 H57A 109.9 . . ?
C58 C57 H57B 109.9 . . ?
O6 C17 H17A 109.8 . . ?
O6 C17 H17B 109.8 . . ?
O6 C17 C18 109.5(13) . . ?
H17A C17 H17B 108.2 . . ?
C18 C17 H17A 109.8 . . ?
C18 C17 H17B 109.8 . . ?
N6 C43 H43A 108.5 . . ?
N6 C43 H43B 108.5 . . ?
C44 C43 N6 115.1(12) . . ?
C44 C43 H43A 108.5 . . ?
C44 C43 H43B 108.5 . . ?
H43A C43 H43B 107.5 . . ?
O7 C20 H20A 109.6 . . ?
O7 C20 H20B 109.6 . . ?
O7 C20 C19 110.1(11) . . ?
H20A C20 H20B 108.2 . . ?
C19 C20 H20A 109.6 . . ?
C19 C20 H20B 109.6 . . ?
N3 C30 H30A 108.8 . . ?
N3 C30 H30B 108.8 . . ?
N3 C30 C29 113.9(12) . . ?
H30A C30 H30B 107.7 . . ?
C29 C30 H30A 108.8 . . ?
C29 C30 H30B 108.8 . . ?
C140 C143 H14F 109.5 . . ?
C140 C143 H14G 109.5 . . ?
C140 C143 H14H 109.5 . . ?
H14F C143 H14G 109.5 . . ?
H14F C143 H14H 109.5 . . ?
H14G C143 H14H 109.5 . . ?
O32 C95 H95A 109.7 . . ?
O32 C95 H95B 109.7 . . ?
O32 C95 C96 109.6(11) . . ?
H95A C95 H95B 108.2 . . ?
C96 C95 H95A 109.7 . . ?
C96 C95 H95B 109.7 . . ?
C58 O20 K4 116.4(8) . . ?
C58 O20 C59 115.1(12) . . ?
C59 O20 K4 111.7(9) . . ?
O33 C98 C97 107.1(12) . . ?
O33 C98 H98A 110.3 . . ?
O33 C98 H98B 110.3 . . ?
C97 C98 H98A 110.3 . . ?
C97 C98 H98B 110.3 . . ?
H98A C98 H98B 108.5 . . ?
H10G C102 H10H 107.7 . . ?
N11 C102 H10G 108.8 . . ?
N11 C102 H10H 108.8 . . ?
N11 C102 C101 113.7(12) . . ?
C101 C102 H10G 108.8 . . ?
C101 C102 H10H 108.8 . . ?
O11 C33 H33A 109.9 . . ?
O11 C33 H33B 109.9 . . ?
O11 C33 C34 108.9(13) . . ?
H33A C33 H33B 108.3 . . ?
C34 C33 H33A 109.9 . . ?
C34 C33 H33B 109.9 . . ?
C86 O29 K5 115.1(11) . . ?
C86 O29 C87 113.3(13) . . ?
C87 O29 K5 116.5(9) . . ?
O35 C106 C105 107.7(11) . . ?
O35 C106 H10I 110.2 . . ?
O35 C106 H10J 110.2 . . ?
C105 C106 H10I 110.2 . . ?
C105 C106 H10J 110.2 . . ?
H10I C106 H10J 108.5 . . ?
O34 C100 H10K 109.5 . . ?
O34 C100 H10L 109.5 . . ?
H10K C100 H10L 108.0 . . ?
C99 C100 O34 110.9(11) . . ?
C99 C100 H10K 109.5 . . ?
C99 C100 H10L 109.5 . . ?
O33 C99 H99A 110.1 . . ?
O33 C99 H99B 110.1 . . ?
C100 C99 O33 107.8(12) . . ?
C100 C99 H99A 110.1 . . ?
C100 C99 H99B 110.1 . . ?
H99A C99 H99B 108.5 . . ?
C92 O31 K6 112.4(8) . . ?
C93 O31 K6 119.8(9) . . ?
C93 O31 C92 109.9(11) . . ?
H10M C103 H10N 107.4 . . ?
N11 C103 H10M 108.3 . . ?
N11 C103 H10N 108.3 . . ?
C104 C103 H10M 108.3 . . ?
C104 C103 H10N 108.3 . . ?
C104 C103 N11 115.8(12) . . ?
O18 C53 C54 110.1(11) . . ?
O18 C53 H53A 109.6 . . ?
O18 C53 H53B 109.6 . . ?
C54 C53 H53A 109.6 . . ?
C54 C53 H53B 109.6 . . ?
H53A C53 H53B 108.2 . . ?
C91 N11 K6 109.7(8) . . ?
C102 N11 K6 110.3(9) . . ?
C102 N11 C91 107.2(11) . . ?
C103 N11 K6 107.3(8) . . ?
C103 N11 C91 111.8(13) . . ?
C103 N11 C102 110.6(11) . . ?
O15 C45 H45A 109.6 . . ?
O15 C45 H45B 109.6 . . ?
C46 C45 O15 110.4(13) . . ?
C46 C45 H45A 109.6 . . ?
C46 C45 H45B 109.6 . . ?
H45A C45 H45B 108.1 . . ?
C57 C58 H58A 108.7 . . ?
C57 C58 H58B 108.7 . . ?
O20 C58 C57 114.4(12) . . ?
O20 C58 H58A 108.7 . . ?
O20 C58 H58B 108.7 . . ?
H58A C58 H58B 107.6 . . ?
O8 C23 H23A 109.7 . . ?
O8 C23 H23B 109.7 . . ?
O8 C23 C24 109.9(12) . . ?
H23A C23 H23B 108.2 . . ?
C24 C23 H23A 109.7 . . ?
C24 C23 H23B 109.7 . . ?
O36 C104 H10O 110.1 . . ?
O36 C104 H10P 110.1 . . ?
C103 C104 O36 108.2(13) . . ?
C103 C104 H10O 110.1 . . ?
C103 C104 H10P 110.1 . . ?
H10O C104 H10P 108.4 . . ?
O27 C81 H81A 109.6 . . ?
O27 C81 H81B 109.6 . . ?
H81A C81 H81B 108.1 . . ?
C82 C81 O27 110.5(13) . . ?
C82 C81 H81A 109.6 . . ?
C82 C81 H81B 109.6 . . ?
O10 C28 H28A 109.8 . . ?
O10 C28 H28B 109.8 . . ?
H28A C28 H28B 108.2 . . ?
C27 C28 O10 109.4(13) . . ?
C27 C28 H28A 109.8 . . ?
C27 C28 H28B 109.8 . . ?
O12 C34 C33 106.2(12) . . ?
O12 C34 H34A 110.5 . . ?
O12 C34 H34B 110.5 . . ?
C33 C34 H34A 110.5 . . ?
C33 C34 H34B 110.5 . . ?
H34A C34 H34B 108.7 . . ?
O21 C62 C61 108.9(12) . . ?
O21 C62 H62A 109.9 . . ?
O21 C62 H62B 109.9 . . ?
C61 C62 H62A 109.9 . . ?
C61 C62 H62B 109.9 . . ?
H62A C62 H62B 108.3 . . ?
O29 C86 H86A 109.5 . . ?
O29 C86 H86B 109.5 . . ?
O29 C86 C85 110.5(14) . . ?
H86A C86 H86B 108.1 . . ?
C85 C86 H86A 109.5 . . ?
C85 C86 H86B 109.5 . . ?
O10 C29 C30 105.9(12) . . ?
O10 C29 H29A 110.6 . . ?
O10 C29 H29B 110.6 . . ?
C30 C29 H29A 110.6 . . ?
C30 C29 H29B 110.6 . . ?
H29A C29 H29B 108.7 . . ?
O31 C93 H93A 110.1 . . ?
O31 C93 H93B 110.1 . . ?
O31 C93 C94 107.8(12) . . ?
H93A C93 H93B 108.5 . . ?
C94 C93 H93A 110.1 . . ?
C94 C93 H93B 110.1 . . ?
C23 C24 H24A 109.1 . . ?
C23 C24 H24B 109.1 . . ?
C23 C24 N4 112.3(12) . . ?
H24A C24 H24B 107.9 . . ?
N4 C24 H24A 109.1 . . ?
N4 C24 H24B 109.1 . . ?
O34 C101 C102 108.2(11) . . ?
O34 C101 H10Q 110.1 . . ?
O34 C101 H10R 110.1 . . ?
C102 C101 H10Q 110.1 . . ?
C102 C101 H10R 110.1 . . ?
H10Q C101 H10R 108.4 . . ?
H84A C84 H84B 106.9 . . ?
C83 C84 H84A 107.3 . . ?
C83 C84 H84B 107.3 . . ?
N9 C84 H84A 107.3 . . ?
N9 C84 H84B 107.3 . . ?
N9 C84 C83 119.9(15) . . ?
O28 C83 H83A 109.2 . . ?
O28 C83 H83B 109.3 . . ?
C84 C83 O28 111.8(15) . . ?
C84 C83 H83A 109.2 . . ?
C84 C83 H83B 109.2 . . ?
H83A C83 H83B 107.9 . . ?
C25 N4 K2 108.0(8) . . ?
C25 N4 C24 107.4(12) . . ?
C36 N4 K2 110.6(9) . . ?
C36 N4 C25 113.5(12) . . ?
C36 N4 C24 108.2(12) . . ?
C24 N4 K2 108.9(8) . . ?
N7 C55 H55A 108.4 . . ?
N7 C55 H55B 108.4 . . ?
N7 C55 C56 115.4(14) . . ?
H55A C55 H55B 107.5 . . ?
C56 C55 H55A 108.4 . . ?
C56 C55 H55B 108.4 . . ?
O17 C50 H50A 109.9 . . ?
O17 C50 H50B 109.9 . . ?
H50A C50 H50B 108.3 . . ?
C49 C50 O17 108.9(13) . . ?
C49 C50 H50A 109.9 . . ?
C49 C50 H50B 109.9 . . ?
O8 C22 C21 108.4(12) . . ?
O8 C22 H22A 110.0 . . ?
O8 C22 H22B 110.0 . . ?
C21 C22 H22A 110.0 . . ?
C21 C22 H22B 110.0 . . ?
H22A C22 H22B 108.4 . . ?
N3 C19 C20 114.7(12) . . ?
N3 C19 H19A 108.6 . . ?
N3 C19 H19B 108.6 . . ?
C20 C19 H19A 108.6 . . ?
C20 C19 H19B 108.6 . . ?
H19A C19 H19B 107.6 . . ?
C84 N9 K5 108.4(10) . . ?
C84 N9 C73 106.2(15) . . ?
C85 N9 K5 107.8(11) . . ?
C85 N9 C84 111.2(15) . . ?
C85 N9 C73 115.7(14) . . ?
C73 N9 K5 107.3(10) . . ?
O29 C87 H87A 108.4 . . ?
O29 C87 H87B 108.4 . . ?
O29 C87 C88 115.6(14) . . ?
H87A C87 H87B 107.4 . . ?
C88 C87 H87A 108.4 . . ?
C88 C87 H87B 108.4 . . ?
N2 C18 C17 114.9(13) . . ?
N2 C18 H18A 108.6 . . ?
N2 C18 H18B 108.6 . . ?
C17 C18 H18A 108.6 . . ?
C17 C18 H18B 108.6 . . ?
H18A C18 H18B 107.5 . . ?
N3 C31 H31A 109.6 . . ?
N3 C31 H31B 109.6 . . ?
C32 C31 N3 110.3(11) . . ?
C32 C31 H31A 109.6 . . ?
C32 C31 H31B 109.6 . . ?
H31A C31 H31B 108.1 . . ?
C86 C85 H85A 108.7 . . ?
C86 C85 H85B 108.7 . . ?
N9 C85 C86 114.1(14) . . ?
N9 C85 H85A 108.7 . . ?
N9 C85 H85B 108.7 . . ?
H85A C85 H85B 107.6 . . ?
O19 C56 C55 112.5(13) . . ?
O19 C56 H56A 109.1 . . ?
O19 C56 H56B 109.1 . . ?
C55 C56 H56A 109.1 . . ?
C55 C56 H56B 109.1 . . ?
H56A C56 H56B 107.8 . . ?
O32 C94 C93 106.4(11) . . ?
O32 C94 H94A 110.5 . . ?
O32 C94 H94B 110.5 . . ?
C93 C94 H94A 110.5 . . ?
C93 C94 H94B 110.5 . . ?
H94A C94 H94B 108.6 . . ?
N6 C42 H42A 109.7 . . ?
N6 C42 H42B 109.7 . . ?
N6 C42 C41 110.0(12) . . ?
H42A C42 H42B 108.2 . . ?
C41 C42 H42A 109.7 . . ?
C41 C42 H42B 109.7 . . ?
N12 C96 C95 113.5(12) . . ?
N12 C96 H96A 108.9 . . ?
N12 C96 H96B 108.9 . . ?
C95 C96 H96A 108.9 . . ?
C95 C96 H96B 108.9 . . ?
H96A C96 H96B 107.7 . . ?
O3 C8 H8A 109.8 . . ?
O3 C8 H8B 109.8 . . ?
O3 C8 C7 109.5(14) . . ?
H8A C8 H8B 108.2 . . ?
C7 C8 H8A 109.8 . . ?
C7 C8 H8B 109.8 . . ?
O3 C9 H9A 108.9 . . ?
O3 C9 H9B 108.9 . . ?
O3 C9 C10 113.5(14) . . ?
H9A C9 H9B 107.7 . . ?
C10 C9 H9A 108.9 . . ?
C10 C9 H9B 108.9 . . ?
O18 C52 C51 110.6(12) . . ?
O18 C52 H52A 109.5 . . ?
O18 C52 H52B 109.5 . . ?
C51 C52 H52A 109.5 . . ?
C51 C52 H52B 109.5 . . ?
H52A C52 H52B 108.1 . . ?
C2 C1 H1A 108.6 . . ?
C2 C1 H1B 108.6 . . ?
N1 C1 C2 114.5(14) . . ?
N1 C1 H1A 108.6 . . ?
N1 C1 H1B 108.6 . . ?
H1A C1 H1B 107.6 . . ?
C47 C48 N5 114.6(12) . . ?
C47 C48 H48A 108.6 . . ?
C47 C48 H48B 108.6 . . ?
N5 C48 H48A 108.6 . . ?
N5 C48 H48B 108.6 . . ?
H48A C48 H48B 107.6 . . ?
C5 C6 H6A 109.4 . . ?
C5 C6 H6B 109.4 . . ?
N2 C6 C5 111.3(13) . . ?
N2 C6 H6A 109.4 . . ?
N2 C6 H6B 109.4 . . ?
H6A C6 H6B 108.0 . . ?
N1 C12 H12J 109.1 . . ?
N1 C12 H12K 109.1 . . ?
N1 C12 C11 112.6(10) . . ?
H12J C12 H12K 107.8 . . ?
C11 C12 H12J 109.1 . . ?
C11 C12 H12K 109.1 . . ?
O1 C3 C4 109.5(14) . . ?
O1 C3 H3A 109.8 . . ?
O1 C3 H3B 109.8 . . ?
C4 C3 H3A 109.8 . . ?
C4 C3 H3B 109.8 . . ?
H3A C3 H3B 108.2 . . ?
O30 C88 C87 107.0(15) . . ?
O30 C88 H88A 110.3 . . ?
O30 C88 H88B 110.3 . . ?
C87 C88 H88A 110.3 . . ?
C87 C88 H88B 110.3 . . ?
H88A C88 H88B 108.6 . . ?
N1 C13 H13A 110.3 . . ?
N1 C13 H13B 110.3 . . ?
N1 C13 C14 107.3(12) . . ?
H13A C13 H13B 108.5 . . ?
C14 C13 H13A 110.3 . . ?
C14 C13 H13B 110.3 . . ?
O9 C27 C28 110.2(13) . . ?
O9 C27 H27A 109.6 . . ?
O9 C27 H27B 109.6 . . ?
C28 C27 H27A 109.6 . . ?
C28 C27 H27B 109.6 . . ?
H27A C27 H27B 108.1 . . ?
N7 C67 C68 111.3(12) . . ?
N7 C67 H67A 109.4 . . ?
N7 C67 H67B 109.4 . . ?
C68 C67 H67A 109.4 . . ?
C68 C67 H67B 109.4 . . ?
H67A C67 H67B 108.0 . . ?
N2 C7 H7A 108.4 . . ?
N2 C7 H7B 108.4 . . ?
C8 C7 N2 115.5(14) . . ?
C8 C7 H7A 108.4 . . ?
C8 C7 H7B 108.4 . . ?
H7A C7 H7B 107.5 . . ?
C60 C59 H59A 109.4 . . ?
C60 C59 H59B 109.4 . . ?
O20 C59 C60 111.3(14) . . ?
O20 C59 H59A 109.4 . . ?
O20 C59 H59B 109.4 . . ?
H59A C59 H59B 108.0 . . ?
O4 C11 C12 110.3(9) . . ?
O4 C11 H11J 109.6 . . ?
O4 C11 H11K 109.6 . . ?
C12 C11 H11J 109.6 . . ?
C12 C11 H11K 109.6 . . ?
H11J C11 H11K 108.1 . . ?
N10 C79 H79A 107.1 . . ?
N10 C79 H79B 107.1 . . ?
H79A C79 H79B 106.8 . . ?
C80 C79 N10 120.7(15) . . ?
C80 C79 H79A 107.1 . . ?
C80 C79 H79B 107.1 . . ?
O26 C77 H77A 109.3 . . ?
O26 C77 H77B 109.3 . . ?
O26 C77 C78 111.6(15) . . ?
H77A C77 H77B 108.0 . . ?
C78 C77 H77A 109.3 . . ?
C78 C77 H77B 109.3 . . ?
O4 C10 C9 113.3(13) . . ?
O4 C10 H10S 108.9 . . ?
O4 C10 H10T 108.9 . . ?
C9 C10 H10S 108.9 . . ?
C9 C10 H10T 108.9 . . ?
H10S C10 H10T 107.7 . . ?
O14 C41 C42 108.1(12) . . ?
O14 C41 H41A 110.1 . . ?
O14 C41 H41B 110.1 . . ?
C42 C41 H41A 110.1 . . ?
C42 C41 H41B 110.1 . . ?
H41A C41 H41B 108.4 . . ?
O27 C80 C79 104.1(14) . . ?
O27 C80 H80A 110.9 . . ?
O27 C80 H80B 110.9 . . ?
C79 C80 H80A 110.9 . . ?
C79 C80 H80B 110.9 . . ?
H80A C80 H80B 109.0 . . ?
O28 C82 C81 106.3(15) . . ?
O28 C82 H82A 110.5 . . ?
O28 C82 H82B 110.5 . . ?
C81 C82 H82A 110.5 . . ?
C81 C82 H82B 110.5 . . ?
H82A C82 H82B 108.7 . . ?
O22 C65 C66 110.2(12) . . ?
O22 C65 H65A 109.6 . . ?
O22 C65 H65B 109.6 . . ?
C66 C65 H65A 109.6 . . ?
C66 C65 H65B 109.6 . . ?
H65A C65 H65B 108.1 . . ?
C89 C90 H90A 109.0 . . ?
C89 C90 H90B 109.0 . . ?
N10 C90 C89 112.9(13) . . ?
N10 C90 H90A 109.0 . . ?
N10 C90 H90B 109.0 . . ?
H90A C90 H90B 107.8 . . ?
N10 C78 C77 115.3(17) . . ?
N10 C78 H78A 108.4 . . ?
N10 C78 H78B 108.4 . . ?
C77 C78 H78A 108.4 . . ?
C77 C78 H78B 108.4 . . ?
H78A C78 H78B 107.5 . . ?
O25 C74 H74A 109.6 . . ?
O25 C74 H74B 109.6 . . ?
O25 C74 C73 110.1(15) . . ?
H74A C74 H74B 108.2 . . ?
C73 C74 H74A 109.6 . . ?
C73 C74 H74B 109.6 . . ?
O5 C14 H14A 110.3 . . ?
O5 C14 H14B 110.3 . . ?
C13 C14 O5 106.9(10) . . ?
C13 C14 H14A 110.3 . . ?
C13 C14 H14B 110.3 . . ?
H14A C14 H14B 108.6 . . ?
C119 C125 H12G 109.5 . . ?
C119 C125 H12H 109.5 . . ?
C119 C125 H12I 109.5 . . ?
H12G C125 H12H 109.5 . . ?
H12G C125 H12I 109.5 . . ?
H12H C125 H12I 109.5 . . ?
N5 C49 H49A 107.8 . . ?
N5 C49 H49B 107.8 . . ?
C50 C49 N5 118.2(14) . . ?
C50 C49 H49A 107.8 . . ?
C50 C49 H49B 107.8 . . ?
H49A C49 H49B 107.1 . . ?
N9 C73 H73A 109.4 . . ?
N9 C73 H73B 109.4 . . ?
C74 C73 N9 111.4(16) . . ?
C74 C73 H73A 109.4 . . ?
C74 C73 H73B 109.4 . . ?
H73A C73 H73B 108.0 . . ?
C138 C144 H14I 109.5 . . ?
C138 C144 H14J 109.5 . . ?
C138 C144 H14K 109.5 . . ?
H14I C144 H14J 109.5 . . ?
H14I C144 H14K 109.5 . . ?
H14J C144 H14K 109.5 . . ?
O25 C75 H75A 109.0 . . ?
O25 C75 H75B 109.0 . . ?
H75A C75 H75B 107.8 . . ?
C76 C75 O25 112.9(15) . . ?
C76 C75 H75A 109.0 . . ?
C76 C75 H75B 109.0 . . ?
O26 C76 H76A 110.3 . . ?
O26 C76 H76B 110.3 . . ?
C75 C76 O26 106.9(15) . . ?
C75 C76 H76A 110.3 . . ?
C75 C76 H76B 110.3 . . ?
H76A C76 H76B 108.6 . . ?
Bi0B Bi8B Bi6B 100.04(4) . . ?
Bi0B Bi8B Bi7B 79.94(12) . . ?
Bi6B Bi8B Bi7B 52.96(13) . . ?
Bi1A Bi2A Bi3A 63.31(3) . . ?
Bi1A Bi2A Nb4 112.38(4) . . ?
Bi1A Bi2A Ga2 61.22(4) . . ?
Bi3A Bi2A Ga2 79.67(4) . . ?
Nb4 Bi2A Bi3A 99.07(4) . . ?
Nb4 Bi2A Ga2 51.27(4) . . ?
Bi7A Bi6A Bi8A 54.87(3) . . ?
Bi7A Bi6A Ga2 57.68(4) . . ?
Nb3 Bi6A Bi7A 107.69(4) . . ?
Nb3 Bi6A Bi8A 91.47(4) . . ?
Nb3 Bi6A Ga2 51.06(4) . . ?
Nb3 Bi6A Bi5A 59.16(4) . . ?
Ga2 Bi6A Bi8A 71.88(4) . . ?
Bi5A Bi6A Bi7A 97.56(4) . . ?
Bi5A Bi6A Bi8A 133.39(5) . . ?
Bi5A Bi6A Ga2 61.52(4) . . ?
Bi4A Bi5A Ga2 57.90(4) . . ?
Nb3 Bi5A Bi4A 107.41(4) . . ?
Nb3 Bi5A Ga2 51.07(4) . . ?
Nb3 Bi5A Bi6A 58.68(4) . . ?
Bi6A Bi5A Bi4A 100.35(4) . . ?
Bi6A Bi5A Ga2 61.90(4) . . ?
Bi9A Bi0A Bi8A 54.99(3) . . ?
Bi9A Bi0A Nb4 111.93(4) . . ?
Bi9A Bi0A Ga2 61.23(4) . . ?
Nb4 Bi0A Bi8A 97.00(4) . . ?
Nb4 Bi0A Ga2 50.94(4) . . ?
Ga2 Bi0A Bi8A 72.61(4) . . ?
Bi6B Bi7B Bi8B 61.23(14) . . ?
Nb4 Bi7B Bi6B 109.8(2) . . ?
Nb4 Bi7B Ga2 51.77(12) . . ?
Nb4 Bi7B Bi8B 87.29(19) . . ?
Nb4 Bi7B Bi4B 58.6(2) . . ?
Ga2 Bi7B Bi6B 58.63(13) . . ?
Ga2 Bi7B Bi8B 70.32(15) . . ?
Bi4B Bi7B Bi6B 98.9(3) . . ?
Bi4B Bi7B Ga2 63.64(19) . . ?
Bi4B Bi7B Bi8B 133.3(2) . . ?
Nb3 Bi9B Bi0B 108.27(16) . . ?
Nb3 Bi9B Ga2 50.39(9) . . ?
Nb3 Bi9B Bi1B 61.05(17) . . ?
Ga2 Bi9B Bi0B 57.88(10) . . ?
Bi1B Bi9B Bi0B 89.2(2) . . ?
Bi1B Bi9B Ga2 63.64(16) . . ?
Nb3 Bi1B Bi2B 108.35(18) . . ?
Nb3 Bi1B Ga2 50.03(10) . . ?
Ga2 Bi1B Bi2B 58.33(11) . . ?
Bi9B Bi1B Bi2B 91.9(2) . . ?
Bi9B Bi1B Nb3 59.42(16) . . ?
Bi9B Bi1B Ga2 63.48(16) . . ?
Bi5B Bi4B Ga2 57.26(12) . . ?
Nb4 Bi4B Bi5B 106.8(2) . . ?
Nb4 Bi4B Ga2 50.01(12) . . ?
Nb4 Bi4B Bi7B 56.8(2) . . ?
Bi7B Bi4B Bi5B 94.2(2) . . ?
Bi7B Bi4B Ga2 59.63(19) . . ?
C5AA C0AA C6AA 116.0(16) . . ?
C1AA C0AA C5AA 121.0(17) . . ?
C1AA C0AA C6AA 122.9(19) . . ?
C0AA C5AA H5AA 122.7 . . ?
C4AA C5AA C0AA 114.7(16) . . ?
C4AA C5AA H5AA 122.7 . . ?
C0AA C1AA H1AA 118.2 . . ?
C0AA C1AA C2AA 123.7(19) . . ?
C2AA C1AA H1AA 118.2 . . ?
C5AA C4AA H4AA 119.3 . . ?
C3AA C4AA C5AA 121.5(19) . . ?
C3AA C4AA H4AA 119.3 . . ?
C4AA C3AA H3AA 119.5 . . ?
C4AA C3AA C2AA 121.0(18) . . ?
C2AA C3AA H3AA 119.5 . . ?
C1AA C2AA C3AA 116.9(17) . . ?
C1AA C2AA H2AA 121.5 . . ?
C3AA C2AA H2AA 121.5 . . ?
C0AA C6AA H6AA 109.5 . . ?
C0AA C6AA H6AB 109.5 . . ?
C0AA C6AA H6AC 109.5 . . ?
H6AA C6AA H6AB 109.5 . . ?
H6AA C6AA H6AC 109.5 . . ?
H6AB C6AA H6AC 109.5 . . ?

loop_
_geom_bond_atom_site_label_1
_geom_bond_atom_site_label_2
_geom_bond_distance
_geom_bond_site_symmetry_2
_geom_bond_publ_flag
Bi9 Bi10 3.0612(7) . ?
Bi9 Bi8 2.9599(7) . ?
Bi9 Nb2 3.0093(11) . ?
Bi9 Ga1 3.2582(16) . ?
Bi3 Bi2 3.0526(7) . ?
Bi3 Bi1 3.0877(7) . ?
Bi3 Nb2 2.9415(10) . ?
Bi3 Ga1 3.0163(16) . ?
Bi2 Bi1 3.0401(7) . ?
Bi2 Bi5 3.5828(7) . ?
Bi2 Nb1 2.9898(10) . ?
Bi2 Ga1 3.1725(15) . ?
Bi4 Bi5 3.0809(7) . ?
Bi4 Bi6 3.0894(7) . ?
Bi4 Nb2 2.9849(11) . ?
Bi4 Ga1 3.0940(17) . ?
Bi10 Bi1 3.0013(6) . ?
Bi10 Nb1 3.0037(11) . ?
Bi10 Ga1 3.0799(17) . ?
Bi8 Bi7 3.0433(7) . ?
Bi8 Nb2 2.9702(10) . ?
Bi8 Ga1 3.1985(15) . ?
Bi7 Bi6 3.0340(7) . ?
Bi7 Nb1 2.9636(11) . ?
Bi7 Ga1 3.0870(16) . ?
Bi5 Bi6 3.0348(7) . ?
Bi5 Nb1 2.9993(11) . ?
Bi5 Ga1 3.1366(16) . ?
Bi7A Bi8A 3.0738(12) . ?
Bi7A Nb4 2.9658(12) . ?
Bi7A Ga2 3.0756(16) . ?
Bi7A Bi6A 3.1694(14) . ?
Bi1A Bi3A 3.1307(12) . ?
Bi1A Nb3 2.9456(12) . ?
Bi1A Ga2 3.0802(16) . ?
Bi1A Bi2A 2.9288(11) . ?
Bi9A Bi8A 2.9964(12) . ?
Bi9A Nb3 2.9886(12) . ?
Bi9A Ga2 3.0832(17) . ?
Bi9A Bi0A 2.9110(14) . ?
Bi4A Bi3A 2.9630(12) . ?
Bi4A Nb4 2.9648(13) . ?
Bi4A Ga2 3.0699(18) . ?
Bi4A Bi5A 3.1468(14) . ?
Bi2B Bi0B 2.9853(17) . ?
Bi2B Nb4 2.9571(15) . ?
Bi2B Ga2 3.213(2) . ?
Bi2B Bi1B 3.310(7) . ?
Bi5B Nb3 3.0345(15) . ?
Bi5B Ga2 3.143(2) . ?
Bi5B Bi3B 2.9605(16) . ?
Bi5B Bi4B 3.262(8) . ?
Bi0B Nb4 2.9570(15) . ?
Bi0B Ga2 3.224(2) . ?
Bi0B Bi8B 3.4602(15) . ?
Bi0B Bi9B 3.383(6) . ?
Bi6B Nb3 3.0166(14) . ?
Bi6B Ga2 3.1124(19) . ?
Bi6B Bi8B 3.4938(16) . ?
Bi6B Bi7B 3.182(8) . ?
Bi3A Bi2A 3.0344(15) . ?
Nb2 Ga1 2.6603(19) . ?
Nb2 C130 2.350(12) . ?
Nb2 C129 2.410(12) . ?
Nb2 C131 2.394(12) . ?
Nb2 C127 2.332(13) . ?
Nb2 C132 2.348(13) . ?
Nb2 C128 2.392(12) . ?
Nb1 Ga1 2.640(2) . ?
Nb1 C141 2.364(12) . ?
Nb1 C136 2.384(13) . ?
Nb1 C137 2.382(14) . ?
Nb1 C140 2.320(14) . ?
Nb1 C139 2.339(14) . ?
Nb1 C138 2.441(15) . ?
Bi8A Bi6A 3.4760(17) . ?
Bi8A Bi0A 3.4847(16) . ?
Nb4 Ga2 2.646(2) . ?
Nb4 C120 2.327(13) . ?
Nb4 C121 2.361(16) . ?
Nb4 C123 2.354(13) . ?
Nb4 C118 2.394(13) . ?
Nb4 C122 2.361(14) . ?
Nb4 C119 2.441(14) . ?
Nb4 Bi7B 2.848(8) . ?
Nb4 Bi4B 2.906(8) . ?
Nb3 Ga2 2.657(2) . ?
Nb3 C114 2.396(13) . ?
Nb3 C112 2.356(13) . ?
Nb3 C110 2.407(15) . ?
Nb3 C109 2.320(14) . ?
Nb3 C111 2.390(15) . ?
Nb3 C113 2.431(14) . ?
Nb3 Bi6A 2.9311(14) . ?
Nb3 Bi5A 2.9461(15) . ?
Nb3 Bi9B 2.916(6) . ?
Nb3 Bi1B 2.964(7) . ?
Ga2 Bi2A 3.1123(18) . ?
Ga2 Bi5A 3.195(2) . ?
Ga2 Bi0A 3.132(2) . ?
Ga2 Bi7B 3.175(7) . ?
K4 O24 2.804(10) . ?
K4 O23 2.862(10) . ?
K4 O22 2.761(10) . ?
K4 O19 2.856(11) . ?
K4 O21 2.872(11) . ?
K4 N8 3.053(12) . ?
K4 N7 2.946(11) . ?
K4 O20 2.850(12) . ?
K2 O11 2.788(10) . ?
K2 O7 2.910(10) . ?
K2 O9 2.817(10) . ?
K2 O8 2.814(10) . ?
K2 N3 3.029(11) . ?
K2 O12 2.876(11) . ?
K2 O10 2.801(10) . ?
K2 N4 3.056(12) . ?
K6 O35 2.820(9) . ?
K6 O34 2.917(10) . ?
K6 O32 2.860(10) . ?
K6 O33 2.753(10) . ?
K6 O36 2.838(10) . ?
K6 N12 2.929(12) . ?
K6 O31 2.865(11) . ?
K6 N11 2.967(13) . ?
K5 O26 2.867(13) . ?
K5 O30 2.866(12) . ?
K5 O25 2.814(11) . ?
K5 O27 2.827(12) . ?
K5 N10 3.011(15) . ?
K5 O28 2.820(12) . ?
K5 O29 2.772(12) . ?
K5 N9 2.969(15) . ?
K3 O16 2.793(10) . ?
K3 O13 2.846(10) . ?
K3 O15 2.845(10) . ?
K3 O18 2.807(10) . ?
K3 O14 2.872(10) . ?
K3 O17 2.862(11) . ?
K3 N6 2.947(13) . ?
K3 N5 2.991(12) . ?
K1 O2 2.847(12) . ?
K1 O6 2.876(10) . ?
K1 O1 2.822(11) . ?
K1 O5 2.791(12) . ?
K1 O4 2.864(11) . ?
K1 O3 2.846(12) . ?
K1 N1 3.005(14) . ?
K1 N2 2.989(13) . ?
O35 C107 1.427(17) . ?
O35 C106 1.445(16) . ?
O24 C71 1.421(16) . ?
O24 C70 1.374(18) . ?
O2 C4 1.421(18) . ?
O2 C5 1.422(19) . ?
O34 C100 1.489(19) . ?
O34 C101 1.408(18) . ?
O11 C32 1.403(16) . ?
O11 C33 1.443(18) . ?
C130 H130 0.9300 . ?
C130 C129 1.460(15) . ?
C130 C131 1.400(16) . ?
O6 C16 1.435(19) . ?
O6 C17 1.401(18) . ?
O16 C46 1.411(17) . ?
O16 C47 1.399(18) . ?
C129 C128 1.372(17) . ?
C129 C134 1.484(17) . ?
C131 C135 1.482(16) . ?
C131 C132 1.389(18) . ?
O13 C38 1.472(18) . ?
O13 C39 1.341(18) . ?
C114 H114 0.9300 . ?
C114 C109 1.457(19) . ?
C114 C113 1.292(19) . ?
C127 C132 1.475(16) . ?
C127 C128 1.379(17) . ?
C127 C133 1.49(2) . ?
O23 C69 1.413(15) . ?
O23 C68 1.435(18) . ?
O1 C2 1.414(18) . ?
O1 C3 1.362(19) . ?
O22 C64 1.426(18) . ?
O22 C65 1.430(17) . ?
O32 C95 1.380(17) . ?
O32 C94 1.439(18) . ?
O15 C44 1.430(17) . ?
O15 C45 1.451(17) . ?
O7 C21 1.424(16) . ?
O7 C20 1.397(16) . ?
O5 C15 1.413(19) . ?
O5 C14 1.525(18) . ?
C120 H120 0.9300 . ?
C120 C121 1.41(2) . ?
C120 C119 1.363(17) . ?
O18 C53 1.451(18) . ?
O18 C52 1.363(19) . ?
C141 H141 0.9300 . ?
C141 C136 1.293(16) . ?
C141 C140 1.450(19) . ?
C135 H13C 0.9600 . ?
C135 H13D 0.9600 . ?
C135 H13E 0.9600 . ?
C92 H92A 0.9700 . ?
C92 H92B 0.9700 . ?
C92 C91 1.48(2) . ?
C92 O31 1.438(17) . ?
O9 C26 1.393(17) . ?
O9 C27 1.413(18) . ?
O8 C23 1.446(16) . ?
O8 C22 1.457(17) . ?
C132 H132 0.9300 . ?
O26 C77 1.39(2) . ?
O26 C76 1.49(2) . ?
C136 C137 1.401(18) . ?
C136 C142 1.506(19) . ?
O30 C89 1.40(2) . ?
O30 C88 1.41(2) . ?
C121 C122 1.38(2) . ?
C121 C126 1.52(2) . ?
C112 H112 0.9300 . ?
C112 C111 1.377(19) . ?
C112 C113 1.465(17) . ?
C110 H110 0.9300 . ?
C110 C109 1.439(18) . ?
C110 C111 1.40(2) . ?
O33 C98 1.394(17) . ?
O33 C99 1.498(16) . ?
C137 H137 0.9300 . ?
C137 C138 1.41(2) . ?
O4 C11 1.393(13) . ?
O4 C10 1.40(2) . ?
C123 C118 1.422(19) . ?
C123 C122 1.434(17) . ?
C123 C124 1.50(2) . ?
O36 C105 1.423(16) . ?
O36 C104 1.424(17) . ?
C140 C139 1.501(18) . ?
C140 C143 1.502(19) . ?
C69 H69A 0.9700 . ?
C69 H69B 0.9700 . ?
C69 C70 1.440(19) . ?
O19 C57 1.336(17) . ?
O19 C56 1.397(17) . ?
N3 C30 1.413(18) . ?
N3 C19 1.498(19) . ?
N3 C31 1.528(19) . ?
C109 C116 1.49(2) . ?
O21 C63 1.389(16) . ?
O21 C62 1.454(17) . ?
C71 H71A 0.9700 . ?
C71 H71B 0.9700 . ?
C71 C72 1.47(2) . ?
C128 H128 0.9300 . ?
C118 H118 0.9300 . ?
C118 C119 1.421(19) . ?
O12 C35 1.412(17) . ?
O12 C34 1.404(17) . ?
C4 H4A 0.9700 . ?
C4 H4B 0.9700 . ?
C4 C3 1.46(2) . ?
O25 C74 1.37(2) . ?
O25 C75 1.50(2) . ?
C108 H10A 0.9700 . ?
C108 H10B 0.9700 . ?
C108 C107 1.555(19) . ?
C108 N12 1.479(18) . ?
C139 H139 0.9300 . ?
C139 C138 1.311(18) . ?
C122 H122 0.9300 . ?
C107 H10C 0.9700 . ?
C107 H10D 0.9700 . ?
C105 H10E 0.9700 . ?
C105 H10F 0.9700 . ?
C105 C106 1.46(2) . ?
N12 C97 1.475(18) . ?
N12 C96 1.489(17) . ?
C16 H16A 0.9700 . ?
C16 H16B 0.9700 . ?
C16 C15 1.41(2) . ?
C116 H11A 0.9600 . ?
C116 H11B 0.9600 . ?
C116 H11C 0.9600 . ?
C111 C117 1.632(19) . ?
C38 H38A 0.9700 . ?
C38 H38B 0.9700 . ?
C38 C37 1.50(2) . ?
C89 H89A 0.9700 . ?
C89 H89B 0.9700 . ?
C89 C90 1.55(2) . ?
C124 H12A 0.9600 . ?
C124 H12B 0.9600 . ?
C124 H12C 0.9600 . ?
C138 C144 1.531(19) . ?
O14 C40 1.392(17) . ?
O14 C41 1.423(17) . ?
O27 C81 1.54(2) . ?
O27 C80 1.38(2) . ?
C32 H32A 0.9700 . ?
C32 H32B 0.9700 . ?
C32 C31 1.49(2) . ?
C25 H25A 0.9700 . ?
C25 H25B 0.9700 . ?
C25 C26 1.54(2) . ?
C25 N4 1.455(19) . ?
N10 C79 1.50(2) . ?
N10 C90 1.53(2) . ?
N10 C78 1.38(2) . ?
C37 H37A 0.9700 . ?
C37 H37B 0.9700 . ?
C37 N5 1.467(18) . ?
C119 C125 1.53(2) . ?
C91 H91A 0.9700 . ?
C91 H91B 0.9700 . ?
C91 N11 1.50(2) . ?
C115 H11D 0.9600 . ?
C115 H11E 0.9600 . ?
C115 H11F 0.9600 . ?
C115 C113 1.544(19) . ?
C126 H12D 0.9600 . ?
C126 H12E 0.9600 . ?
C126 H12F 0.9600 . ?
C70 H70A 0.9700 . ?
C70 H70B 0.9700 . ?
C64 H64A 0.9700 . ?
C64 H64B 0.9700 . ?
C64 C63 1.514(19) . ?
O3 C8 1.390(18) . ?
O3 C9 1.424(19) . ?
O17 C51 1.424(17) . ?
O17 C50 1.503(18) . ?
N6 C54 1.49(2) . ?
N6 C43 1.520(19) . ?
N6 C42 1.450(19) . ?
O10 C28 1.454(17) . ?
O10 C29 1.434(17) . ?
O28 C83 1.50(2) . ?
O28 C82 1.37(2) . ?
C36 H36A 0.9700 . ?
C36 H36B 0.9700 . ?
C36 C35 1.48(2) . ?
C36 N4 1.45(2) . ?
C134 H13F 0.9600 . ?
C134 H13G 0.9600 . ?
C134 H13H 0.9600 . ?
N8 C60 1.424(19) . ?
N8 C72 1.438(18) . ?
N8 C61 1.46(2) . ?
C117 H11G 0.9600 . ?
C117 H11H 0.9600 . ?
C117 H11I 0.9600 . ?
C60 H60A 0.9700 . ?
C60 H60B 0.9700 . ?
C60 C59 1.50(2) . ?
C44 H44A 0.9700 . ?
C44 H44B 0.9700 . ?
C44 C43 1.45(2) . ?
N7 C66 1.504(17) . ?
N7 C55 1.43(2) . ?
N7 C67 1.46(2) . ?
C54 H54A 0.9700 . ?
C54 H54B 0.9700 . ?
C54 C53 1.54(2) . ?
C72 H72A 0.9700 . ?
C72 H72B 0.9700 . ?
C63 H63A 0.9700 . ?
C63 H63B 0.9700 . ?
C21 H21A 0.9700 . ?
C21 H21B 0.9700 . ?
C21 C22 1.475(18) . ?
C5 H5A 0.9700 . ?
C5 H5B 0.9700 . ?
C5 C6 1.52(2) . ?
C46 H46A 0.9700 . ?
C46 H46B 0.9700 . ?
C46 C45 1.40(2) . ?
C26 H26A 0.9700 . ?
C26 H26B 0.9700 . ?
C40 H40A 0.9700 . ?
C40 H40B 0.9700 . ?
C40 C39 1.51(2) . ?
C35 H35A 0.9700 . ?
C35 H35B 0.9700 . ?
C2 H2A 0.9700 . ?
C2 H2B 0.9700 . ?
C2 C1 1.47(2) . ?
C15 H15A 0.9700 . ?
C15 H15B 0.9700 . ?
C51 H51A 0.9700 . ?
C51 H51B 0.9700 . ?
C51 C52 1.52(2) . ?
C68 H68A 0.9700 . ?
C68 H68B 0.9700 . ?
C68 C67 1.52(2) . ?
C39 H39A 0.9700 . ?
C39 H39B 0.9700 . ?
C133 H13I 0.9600 . ?
C133 H13J 0.9600 . ?
C133 H13K 0.9600 . ?
C47 H47A 0.9700 . ?
C47 H47B 0.9700 . ?
C47 C48 1.47(2) . ?
C66 H66A 0.9700 . ?
C66 H66B 0.9700 . ?
C66 C65 1.50(2) . ?
C142 H14C 0.9600 . ?
C142 H14D 0.9600 . ?
C142 H14E 0.9600 . ?
N1 C1 1.47(2) . ?
N1 C12 1.481(18) . ?
N1 C13 1.50(2) . ?
N5 C48 1.49(2) . ?
N5 C49 1.45(2) . ?
N2 C18 1.446(19) . ?
N2 C6 1.51(2) . ?
N2 C7 1.49(2) . ?
C61 H61A 0.9700 . ?
C61 H61B 0.9700 . ?
C61 C62 1.50(2) . ?
C97 H97A 0.9700 . ?
C97 H97B 0.9700 . ?
C97 C98 1.508(19) . ?
C57 H57A 0.9700 . ?
C57 H57B 0.9700 . ?
C57 C58 1.518(9) . ?
C17 H17A 0.9700 . ?
C17 H17B 0.9700 . ?
C17 C18 1.52(2) . ?
C43 H43A 0.9700 . ?
C43 H43B 0.9700 . ?
C20 H20A 0.9700 . ?
C20 H20B 0.9700 . ?
C20 C19 1.56(2) . ?
C30 H30A 0.9700 . ?
C30 H30B 0.9700 . ?
C30 C29 1.59(2) . ?
C143 H14F 0.9600 . ?
C143 H14G 0.9600 . ?
C143 H14H 0.9600 . ?
C95 H95A 0.9700 . ?
C95 H95B 0.9700 . ?
C95 C96 1.51(2) . ?
O20 C58 1.371(18) . ?
O20 C59 1.425(19) . ?
C98 H98A 0.9700 . ?
C98 H98B 0.9700 . ?
C102 H10G 0.9700 . ?
C102 H10H 0.9700 . ?
C102 N11 1.496(19) . ?
C102 C101 1.53(2) . ?
C33 H33A 0.9700 . ?
C33 H33B 0.9700 . ?
C33 C34 1.50(2) . ?
O29 C86 1.35(2) . ?
O29 C87 1.367(19) . ?
C106 H10I 0.9700 . ?
C106 H10J 0.9700 . ?
C100 H10K 0.9700 . ?
C100 H10L 0.9700 . ?
C100 C99 1.44(2) . ?
C99 H99A 0.9700 . ?
C99 H99B 0.9700 . ?
O31 C93 1.415(17) . ?
C103 H10M 0.9700 . ?
C103 H10N 0.9700 . ?
C103 N11 1.472(19) . ?
C103 C104 1.42(2) . ?
C53 H53A 0.9700 . ?
C53 H53B 0.9700 . ?
C45 H45A 0.9700 . ?
C45 H45B 0.9700 . ?
C58 H58A 0.9700 . ?
C58 H58B 0.9700 . ?
C23 H23A 0.9700 . ?
C23 H23B 0.9700 . ?
C23 C24 1.50(2) . ?
C104 H10O 0.9700 . ?
C104 H10P 0.9700 . ?
C81 H81A 0.9700 . ?
C81 H81B 0.9700 . ?
C81 C82 1.48(2) . ?
C28 H28A 0.9700 . ?
C28 H28B 0.9700 . ?
C28 C27 1.45(2) . ?
C34 H34A 0.9700 . ?
C34 H34B 0.9700 . ?
C62 H62A 0.9700 . ?
C62 H62B 0.9700 . ?
C86 H86A 0.9700 . ?
C86 H86B 0.9700 . ?
C86 C85 1.55(2) . ?
C29 H29A 0.9700 . ?
C29 H29B 0.9700 . ?
C93 H93A 0.9700 . ?
C93 H93B 0.9700 . ?
C93 C94 1.522(19) . ?
C24 H24A 0.9700 . ?
C24 H24B 0.9700 . ?
C24 N4 1.54(2) . ?
C101 H10Q 0.9700 . ?
C101 H10R 0.9700 . ?
C84 H84A 0.9700 . ?
C84 H84B 0.9700 . ?
C84 C83 1.48(2) . ?
C84 N9 1.45(2) . ?
C83 H83A 0.9700 . ?
C83 H83B 0.9700 . ?
C55 H55A 0.9700 . ?
C55 H55B 0.9700 . ?
C55 C56 1.43(2) . ?
C50 H50A 0.9700 . ?
C50 H50B 0.9700 . ?
C50 C49 1.38(2) . ?
C22 H22A 0.9700 . ?
C22 H22B 0.9700 . ?
C19 H19A 0.9700 . ?
C19 H19B 0.9700 . ?
N9 C85 1.41(2) . ?
N9 C73 1.56(2) . ?
C87 H87A 0.9700 . ?
C87 H87B 0.9700 . ?
C87 C88 1.42(2) . ?
C18 H18A 0.9700 . ?
C18 H18B 0.9700 . ?
C31 H31A 0.9700 . ?
C31 H31B 0.9700 . ?
C85 H85A 0.9700 . ?
C85 H85B 0.9700 . ?
C56 H56A 0.9700 . ?
C56 H56B 0.9700 . ?
C94 H94A 0.9700 . ?
C94 H94B 0.9700 . ?
C42 H42A 0.9700 . ?
C42 H42B 0.9700 . ?
C42 C41 1.62(2) . ?
C96 H96A 0.9700 . ?
C96 H96B 0.9700 . ?
C8 H8A 0.9700 . ?
C8 H8B 0.9700 . ?
C8 C7 1.45(2) . ?
C9 H9A 0.9700 . ?
C9 H9B 0.9700 . ?
C9 C10 1.43(2) . ?
C52 H52A 0.9700 . ?
C52 H52B 0.9700 . ?
C1 H1A 0.9700 . ?
C1 H1B 0.9700 . ?
C48 H48A 0.9700 . ?
C48 H48B 0.9700 . ?
C6 H6A 0.9700 . ?
C6 H6B 0.9700 . ?
C12 H12J 0.9700 . ?
C12 H12K 0.9700 . ?
C12 C11 1.524(10) . ?
C3 H3A 0.9700 . ?
C3 H3B 0.9700 . ?
C88 H88A 0.9700 . ?
C88 H88B 0.9700 . ?
C13 H13A 0.9700 . ?
C13 H13B 0.9700 . ?
C13 C14 1.524(9) . ?
C27 H27A 0.9700 . ?
C27 H27B 0.9700 . ?
C67 H67A 0.9700 . ?
C67 H67B 0.9700 . ?
C7 H7A 0.9700 . ?
C7 H7B 0.9700 . ?
C59 H59A 0.9700 . ?
C59 H59B 0.9700 . ?
C11 H11J 0.9700 . ?
C11 H11K 0.9700 . ?
C79 H79A 0.9700 . ?
C79 H79B 0.9700 . ?
C79 C80 1.48(3) . ?
C77 H77A 0.9700 . ?
C77 H77B 0.9700 . ?
C77 C78 1.50(2) . ?
C10 H10S 0.9700 . ?
C10 H10T 0.9700 . ?
C41 H41A 0.9700 . ?
C41 H41B 0.9700 . ?
C80 H80A 0.9700 . ?
C80 H80B 0.9700 . ?
C82 H82A 0.9700 . ?
C82 H82B 0.9700 . ?
C65 H65A 0.9700 . ?
C65 H65B 0.9700 . ?
C90 H90A 0.9700 . ?
C90 H90B 0.9700 . ?
C78 H78A 0.9700 . ?
C78 H78B 0.9700 . ?
C74 H74A 0.9700 . ?
C74 H74B 0.9700 . ?
C74 C73 1.46(3) . ?
C14 H14A 0.9700 . ?
C14 H14B 0.9700 . ?
C125 H12G 0.9600 . ?
C125 H12H 0.9600 . ?
C125 H12I 0.9600 . ?
C49 H49A 0.9700 . ?
C49 H49B 0.9700 . ?
C73 H73A 0.9700 . ?
C73 H73B 0.9700 . ?
C144 H14I 0.9600 . ?
C144 H14J 0.9600 . ?
C144 H14K 0.9600 . ?
C75 H75A 0.9700 . ?
C75 H75B 0.9700 . ?
C75 C76 1.39(2) . ?
C76 H76A 0.9700 . ?
C76 H76B 0.9700 . ?
Bi8B Bi7B 3.636(8) . ?
Bi6A Bi5A 3.0340(17) . ?
Bi7B Bi4B 3.077(11) . ?
Bi9B Bi1B 2.920(9) . ?
C0AA C5AA 1.45(3) . ?
C0AA C1AA 1.32(2) . ?
C0AA C6AA 1.45(3) . ?
C5AA H5AA 0.9300 . ?
C5AA C4AA 1.43(3) . ?
C1AA H1AA 0.9300 . ?
C1AA C2AA 1.39(3) . ?
C4AA H4AA 0.9300 . ?
C4AA C3AA 1.36(2) . ?
C3AA H3AA 0.9300 . ?
C3AA C2AA 1.41(3) . ?
C2AA H2AA 0.9300 . ?
C6AA H6AA 0.9600 . ?
C6AA H6AB 0.9600 . ?
C6AA H6AC 0.9600 . ?

loop_
_geom_torsion_atom_site_label_1
_geom_torsion_atom_site_label_2
_geom_torsion_atom_site_label_3
_geom_torsion_atom_site_label_4
_geom_torsion
_geom_torsion_site_symmetry_1
_geom_torsion_site_symmetry_2
_geom_torsion_site_symmetry_3
_geom_torsion_site_symmetry_4
_geom_torsion_publ_flag
Nb2 C130 C129 C128 56.3(10) . . . . ?
Nb2 C130 C129 C134 -132.6(11) . . . . ?
Nb2 C130 C131 C135 128.3(11) . . . . ?
Nb2 C130 C131 C132 -53.5(11) . . . . ?
Nb2 C129 C128 C127 51.7(12) . . . . ?
Nb2 C131 C132 C127 -56.1(11) . . . . ?
Nb2 C127 C132 C131 57.9(11) . . . . ?
Nb2 C127 C128 C129 -53.1(12) . . . . ?
Nb1 C141 C136 C137 -57.4(12) . . . . ?
Nb1 C141 C136 C142 129.6(13) . . . . ?
Nb1 C141 C140 C139 61.8(10) . . . . ?
Nb1 C141 C140 C143 -129.5(14) . . . . ?
Nb1 C136 C137 C138 -60.2(13) . . . . ?
Nb1 C137 C138 C139 -53.3(13) . . . . ?
Nb1 C137 C138 C144 127.8(14) . . . . ?
Nb1 C140 C139 C138 60.4(14) . . . . ?
Nb1 C139 C138 C137 53.8(13) . . . . ?
Nb1 C139 C138 C144 -127.3(14) . . . . ?
Nb4 C120 C121 C122 -58.0(12) . . . . ?
Nb4 C120 C121 C126 129.4(15) . . . . ?
Nb4 C120 C119 C118 53.3(12) . . . . ?
Nb4 C120 C119 C125 -134.1(15) . . . . ?
Nb4 C121 C122 C123 -53.9(13) . . . . ?
Nb4 C123 C118 C119 -56.3(13) . . . . ?
Nb4 C123 C122 C121 54.3(13) . . . . ?
Nb4 C118 C119 C120 -52.2(12) . . . . ?
Nb4 C118 C119 C125 134.9(14) . . . . ?
Nb3 C114 C109 C110 -64.2(11) . . . . ?
Nb3 C114 C109 C116 132.2(14) . . . . ?
Nb3 C114 C113 C112 52.5(13) . . . . ?
Nb3 C114 C113 C115 -129.6(14) . . . . ?
Nb3 C112 C111 C110 52.6(14) . . . . ?
Nb3 C112 C111 C117 -128.3(13) . . . . ?
Nb3 C112 C113 C114 -54.1(13) . . . . ?
Nb3 C112 C113 C115 127.9(12) . . . . ?
Nb3 C110 C109 C114 63.8(11) . . . . ?
Nb3 C110 C109 C116 -131.9(13) . . . . ?
Nb3 C110 C111 C112 -51.8(14) . . . . ?
Nb3 C110 C111 C117 129.1(13) . . . . ?
K4 O24 C71 C72 49.3(14) . . . . ?
K4 O24 C70 C69 -46.1(14) . . . . ?
K4 O23 C69 C70 -43.0(14) . . . . ?
K4 O23 C68 C67 54.3(13) . . . . ?
K4 O22 C64 C63 -50.4(12) . . . . ?
K4 O22 C65 C66 56.7(12) . . . . ?
K4 O19 C57 C58 -47.9(12) . . . . ?
K4 O19 C56 C55 36.8(17) . . . . ?
K4 O21 C63 C64 -49.8(13) . . . . ?
K4 O21 C62 C61 48.2(14) . . . . ?
K4 N8 C60 C59 36.4(15) . . . . ?
K4 N8 C72 C71 48.9(14) . . . . ?
K4 N8 C61 C62 45.0(14) . . . . ?
K4 N7 C66 C65 41.5(14) . . . . ?
K4 N7 C55 C56 45.8(15) . . . . ?
K4 N7 C67 C68 49.7(14) . . . . ?
K4 O20 C58 C57 -36.8(14) . . . . ?
K4 O20 C59 C60 57.0(16) . . . . ?
K2 O11 C32 C31 57.8(13) . . . . ?
K2 O11 C33 C34 -49.8(13) . . . . ?
K2 O7 C21 C22 -49.1(13) . . . . ?
K2 O7 C20 C19 50.5(14) . . . . ?
K2 O9 C26 C25 56.8(15) . . . . ?
K2 O9 C27 C28 -50.4(15) . . . . ?
K2 O8 C23 C24 54.3(14) . . . . ?
K2 O8 C22 C21 -51.7(13) . . . . ?
K2 N3 C30 C29 41.9(14) . . . . ?
K2 N3 C19 C20 39.5(13) . . . . ?
K2 N3 C31 C32 38.4(13) . . . . ?
K2 O12 C35 C36 58.0(14) . . . . ?
K2 O12 C34 C33 -56.2(12) . . . . ?
K2 O10 C28 C27 -49.4(14) . . . . ?
K2 O10 C29 C30 56.1(13) . . . . ?
K6 O35 C107 C108 -50.1(12) . . . . ?
K6 O35 C106 C105 47.5(12) . . . . ?
K6 O34 C100 C99 58.4(13) . . . . ?
K6 O34 C101 C102 -53.3(13) . . . . ?
K6 O32 C95 C96 -43.9(15) . . . . ?
K6 O32 C94 C93 52.0(13) . . . . ?
K6 O33 C98 C97 -33.7(14) . . . . ?
K6 O33 C99 C100 33.8(13) . . . . ?
K6 O36 C105 C106 45.0(13) . . . . ?
K6 O36 C104 C103 -52.4(12) . . . . ?
K6 N12 C97 C98 -48.4(13) . . . . ?
K6 N12 C96 C95 -49.3(12) . . . . ?
K6 O31 C93 C94 44.9(14) . . . . ?
K5 O26 C77 C78 54.8(19) . . . . ?
K5 O26 C76 C75 -47.5(18) . . . . ?
K5 O30 C89 C90 51.3(14) . . . . ?
K5 O30 C88 C87 -49.8(15) . . . . ?
K5 O25 C74 C73 39(2) . . . . ?
K5 O25 C75 C76 -54.3(17) . . . . ?
K5 O27 C81 C82 -49.2(15) . . . . ?
K5 O27 C80 C79 50.4(16) . . . . ?
K5 N10 C79 C80 38.7(18) . . . . ?
K5 N10 C90 C89 46.4(16) . . . . ?
K5 N10 C78 C77 32(2) . . . . ?
K5 O28 C83 C84 37.9(16) . . . . ?
K5 O28 C82 C81 -48.5(16) . . . . ?
K5 O29 C86 C85 52.1(16) . . . . ?
K5 O29 C87 C88 -42.0(18) . . . . ?
K5 N9 C85 C86 41.4(18) . . . . ?
K5 N9 C73 C74 52.1(16) . . . . ?
K3 O16 C46 C45 46.1(15) . . . . ?
K3 O16 C47 C48 -44.2(15) . . . . ?
K3 O13 C38 C37 -42.3(15) . . . . ?
K3 O13 C39 C40 48.4(13) . . . . ?
K3 O15 C44 C43 -44.5(14) . . . . ?
K3 O15 C45 C46 47.0(13) . . . . ?
K3 O18 C53 C54 -47.5(14) . . . . ?
K3 O18 C52 C51 49.3(14) . . . . ?
K3 O14 C40 C39 52.6(13) . . . . ?
K3 O14 C41 C42 -48.2(14) . . . . ?
K3 O17 C51 C52 46.6(13) . . . . ?
K3 O17 C50 C49 -46.6(14) . . . . ?
K3 N6 C54 C53 -45.5(13) . . . . ?
K3 N6 C43 C44 -41.6(15) . . . . ?
K3 N6 C42 C41 -45.4(13) . . . . ?
K3 N5 C48 C47 -50.4(14) . . . . ?
K3 N5 C49 C50 -47.2(16) . . . . ?
K1 O2 C4 C3 26.1(17) . . . . ?
K1 O2 C5 C6 60.5(14) . . . . ?
K1 O6 C16 C15 -45.4(15) . . . . ?
K1 O6 C17 C18 48.6(14) . . . . ?
K1 O1 C2 C1 -80.1(13) . . . . ?
K1 O1 C3 C4 61.7(16) . . . . ?
K1 O5 C15 C16 -50.6(17) . . . . ?
K1 O5 C14 C13 57.2(14) . . . . ?
K1 O4 C11 C12 38.8(13) . . . . ?
K1 O4 C10 C9 -48.7(16) . . . . ?
K1 O3 C8 C7 56.3(15) . . . . ?
K1 O3 C9 C10 -42.6(15) . . . . ?
K1 N1 C1 C2 -10.7(17) . . . . ?
K1 N1 C12 C11 51.4(10) . . . . ?
K1 N1 C13 C14 52.3(12) . . . . ?
K1 N2 C18 C17 44.8(14) . . . . ?
K1 N2 C6 C5 37.6(16) . . . . ?
K1 N2 C7 C8 40.3(15) . . . . ?
O24 C71 C72 N8 -70.5(17) . . . . ?
O2 C4 C3 O1 -63(2) . . . . ?
O2 C5 C6 N2 -66.8(18) . . . . ?
O34 C100 C99 O33 -61.3(14) . . . . ?
O11 C32 C31 N3 -64.4(15) . . . . ?
O11 C33 C34 O12 72.8(14) . . . . ?
C130 C129 C128 Nb2 -54.9(10) . . . . ?
C130 C129 C128 C127 -3.2(19) . . . . ?
C130 C131 C132 Nb2 53.5(11) . . . . ?
C130 C131 C132 C127 -2.7(19) . . . . ?
O6 C16 C15 O5 65.5(19) . . . . ?
O6 C17 C18 N2 -65.4(17) . . . . ?
O16 C46 C45 O15 -62.1(15) . . . . ?
O16 C47 C48 N5 66.2(17) . . . . ?
C129 C130 C131 Nb2 61.8(10) . . . . ?
C129 C130 C131 C135 -169.9(11) . . . . ?
C129 C130 C131 C132 8.3(17) . . . . ?
C131 C130 C129 Nb2 -61.9(10) . . . . ?
C131 C130 C129 C128 -5.6(17) . . . . ?
C131 C130 C129 C134 165.5(11) . . . . ?
O13 C38 C37 N5 62.1(17) . . . . ?
O23 C69 C70 O24 60.2(16) . . . . ?
O23 C68 C67 N7 -71.7(16) . . . . ?
O1 C2 C1 N1 63.5(19) . . . . ?
O22 C64 C63 O21 67.8(14) . . . . ?
O32 C95 C96 N12 64.8(15) . . . . ?
O15 C44 C43 N6 58.4(17) . . . . ?
O7 C21 C22 O8 67.7(15) . . . . ?
O7 C20 C19 N3 -62.3(16) . . . . ?
C120 C121 C122 Nb4 57.1(12) . . . . ?
C120 C121 C122 C123 3(2) . . . . ?
C141 C136 C137 Nb1 57.7(12) . . . . ?
C141 C136 C137 C138 -3(2) . . . . ?
C141 C140 C139 Nb1 -62.8(10) . . . . ?
C141 C140 C139 C138 -2(2) . . . . ?
C135 C131 C132 Nb2 -128.3(11) . . . . ?
C135 C131 C132 C127 175.5(12) . . . . ?
C92 C91 N11 K6 -39.7(14) . . . . ?
C92 C91 N11 C102 80.1(15) . . . . ?
C92 C91 N11 C103 -158.5(12) . . . . ?
C92 O31 C93 C94 177.2(12) . . . . ?
O8 C23 C24 N4 -64.0(15) . . . . ?
C132 C127 C128 Nb2 61.7(10) . . . . ?
C132 C127 C128 C129 9(2) . . . . ?
O26 C77 C78 N10 -61(2) . . . . ?
C136 C141 C140 Nb1 -55.9(13) . . . . ?
C136 C141 C140 C139 5.9(19) . . . . ?
C136 C141 C140 C143 174.5(14) . . . . ?
C136 C137 C138 Nb1 59.1(12) . . . . ?
C136 C137 C138 C139 6(2) . . . . ?
C136 C137 C138 C144 -173.2(13) . . . . ?
O30 C89 C90 N10 -68.8(18) . . . . ?
C121 C120 C119 Nb4 -61.8(12) . . . . ?
C121 C120 C119 C118 -9(2) . . . . ?
C121 C120 C119 C125 164.0(15) . . . . ?
C123 C118 C119 Nb4 54.7(12) . . . . ?
C123 C118 C119 C120 2(2) . . . . ?
C123 C118 C119 C125 -170.5(14) . . . . ?
O36 C105 C106 O35 -62.9(14) . . . . ?
C140 C141 C136 Nb1 53.8(12) . . . . ?
C140 C141 C136 C137 -4(2) . . . . ?
C140 C141 C136 C142 -176.5(13) . . . . ?
C140 C139 C138 Nb1 -56.8(13) . . . . ?
C140 C139 C138 C137 -3(2) . . . . ?
C140 C139 C138 C144 175.9(13) . . . . ?
C69 O23 C68 C67 -172.6(12) . . . . ?
O19 C57 C58 O20 56.8(15) . . . . ?
N3 C30 C29 O10 -67.2(16) . . . . ?
C109 C114 C113 Nb3 -53.1(13) . . . . ?
C109 C114 C113 C112 -1(2) . . . . ?
C109 C114 C113 C115 177.3(14) . . . . ?
C109 C110 C111 Nb3 55.5(11) . . . . ?
C109 C110 C111 C112 4(2) . . . . ?
C109 C110 C111 C117 -175.4(13) . . . . ?
C71 O24 C70 C69 175.4(12) . . . . ?
C128 C127 C132 Nb2 -63.5(10) . . . . ?
C128 C127 C132 C131 -5.6(18) . . . . ?
C118 C123 C122 Nb4 -62.8(11) . . . . ?
C118 C123 C122 C121 -9(2) . . . . ?
C4 O2 C5 C6 -171.7(13) . . . . ?
O25 C74 C73 N9 -61(2) . . . . ?
O25 C75 C76 O26 69.1(19) . . . . ?
C108 N12 C97 C98 -170.5(12) . . . . ?
C108 N12 C96 C95 71.7(15) . . . . ?
C122 C123 C118 Nb4 61.9(10) . . . . ?
C122 C123 C118 C119 6(2) . . . . ?
C107 O35 C106 C105 -178.4(11) . . . . ?
C107 C108 N12 K6 -46.8(13) . . . . ?
C107 C108 N12 C97 73.9(15) . . . . ?
C107 C108 N12 C96 -166.0(12) . . . . ?
C105 O36 C104 C103 174.3(11) . . . . ?
N12 C108 C107 O35 65.3(15) . . . . ?
N12 C97 C98 O33 54.9(15) . . . . ?
C16 O6 C17 C18 179.7(12) . . . . ?
C111 C112 C113 Nb3 64.3(11) . . . . ?
C111 C112 C113 C114 10(2) . . . . ?
C111 C112 C113 C115 -167.8(13) . . . . ?
C111 C110 C109 Nb3 -57.3(12) . . . . ?
C111 C110 C109 C114 6.5(19) . . . . ?
C111 C110 C109 C116 170.8(13) . . . . ?
C38 O13 C39 C40 -173.4(12) . . . . ?
C38 C37 N5 K3 -46.0(14) . . . . ?
C38 C37 N5 C48 68.8(16) . . . . ?
C38 C37 N5 C49 -163.8(13) . . . . ?
C89 O30 C88 C87 -178.5(13) . . . . ?
C124 C123 C118 Nb4 -131.3(13) . . . . ?
C124 C123 C118 C119 172.4(14) . . . . ?
C124 C123 C122 Nb4 130.4(13) . . . . ?
C124 C123 C122 C121 -175.3(14) . . . . ?
O14 C40 C39 O13 -68.5(15) . . . . ?
O27 C81 C82 O28 63.7(17) . . . . ?
C32 O11 C33 C34 174.8(12) . . . . ?
N10 C79 C80 O27 -59(2) . . . . ?
C37 N5 C48 C47 -166.7(13) . . . . ?
C37 N5 C49 C50 70.4(17) . . . . ?
C119 C120 C121 Nb4 63.9(13) . . . . ?
C119 C120 C121 C122 6(2) . . . . ?
C119 C120 C121 C126 -166.7(15) . . . . ?
C91 C92 O31 K6 -54.8(15) . . . . ?
C91 C92 O31 C93 169.1(13) . . . . ?
C126 C121 C122 Nb4 -129.9(14) . . . . ?
C126 C121 C122 C123 176.3(14) . . . . ?
C70 O24 C71 C72 -172.1(12) . . . . ?
C64 O22 C65 C66 -173.6(11) . . . . ?
O3 C8 C7 N2 -67.8(17) . . . . ?
O3 C9 C10 O4 64.4(18) . . . . ?
O17 C51 C52 O18 -64.5(16) . . . . ?
O17 C50 C49 N5 65.6(17) . . . . ?
C113 C114 C109 Nb3 56.1(14) . . . . ?
C113 C114 C109 C110 -8(2) . . . . ?
C113 C114 C109 C116 -171.8(15) . . . . ?
C113 C112 C111 Nb3 -64.6(11) . . . . ?
C113 C112 C111 C110 -12(2) . . . . ?
C113 C112 C111 C117 167.1(13) . . . . ?
N6 C54 C53 O18 63.1(16) . . . . ?
N6 C42 C41 O14 62.5(15) . . . . ?
O10 C28 C27 O9 68.4(17) . . . . ?
C134 C129 C128 Nb2 134.5(12) . . . . ?
C134 C129 C128 C127 -173.9(13) . . . . ?
N8 C60 C59 O20 -66.6(19) . . . . ?
N8 C61 C62 O21 -63.4(16) . . . . ?
C60 N8 C72 C71 164.6(13) . . . . ?
C60 N8 C61 C62 -76.3(16) . . . . ?
C44 O15 C45 C46 -175.6(12) . . . . ?
N7 C66 C65 O22 -69.4(16) . . . . ?
N7 C55 C56 O19 -56.6(18) . . . . ?
C54 N6 C43 C44 -163.4(13) . . . . ?
C54 N6 C42 C41 78.3(14) . . . . ?
C72 N8 C60 C59 -76.7(16) . . . . ?
C72 N8 C61 C62 159.7(13) . . . . ?
C63 O21 C62 C61 179.4(12) . . . . ?
C21 O7 C20 C19 -176.8(12) . . . . ?
C5 O2 C4 C3 -103.3(17) . . . . ?
C46 O16 C47 C48 174.3(13) . . . . ?
C26 O9 C27 C28 177.2(14) . . . . ?
C26 C25 N4 K2 44.6(14) . . . . ?
C26 C25 N4 C36 -78.5(15) . . . . ?
C26 C25 N4 C24 161.9(12) . . . . ?
C40 O14 C41 C42 -177.7(12) . . . . ?
C35 O12 C34 C33 175.9(12) . . . . ?
C35 C36 N4 K2 42.5(15) . . . . ?
C35 C36 N4 C25 164.1(13) . . . . ?
C35 C36 N4 C24 -76.7(15) . . . . ?
C2 O1 C3 C4 170.0(14) . . . . ?
C15 O5 C14 C13 -173.2(14) . . . . ?
C51 O17 C50 C49 179.3(13) . . . . ?
C68 O23 C69 C70 -176.0(12) . . . . ?
C39 O13 C38 C37 179.3(12) . . . . ?
C133 C127 C132 Nb2 130.0(13) . . . . ?
C133 C127 C132 C131 -172.0(13) . . . . ?
C133 C127 C128 Nb2 -132.6(14) . . . . ?
C133 C127 C128 C129 174.3(14) . . . . ?
C47 O16 C46 C45 -171.3(13) . . . . ?
C66 N7 C55 C56 -72.6(16) . . . . ?
C66 N7 C67 C68 164.7(13) . . . . ?
C142 C136 C137 Nb1 -129.3(13) . . . . ?
C142 C136 C137 C138 170.5(14) . . . . ?
N1 C12 C11 O4 -62.2(14) . . . . ?
N1 C13 C14 O5 -75.3(16) . . . . ?
C61 N8 C60 C59 158.8(13) . . . . ?
C61 N8 C72 C71 -69.5(16) . . . . ?
C97 N12 C96 C95 -167.8(11) . . . . ?
C57 O19 C56 C55 178.4(13) . . . . ?
C17 O6 C16 C15 -178.0(13) . . . . ?
C43 N6 C54 C53 76.1(15) . . . . ?
C43 N6 C42 C41 -166.4(11) . . . . ?
C20 O7 C21 C22 176.5(12) . . . . ?
C30 N3 C19 C20 158.5(12) . . . . ?
C30 N3 C31 C32 -81.9(14) . . . . ?
C143 C140 C139 Nb1 128.6(14) . . . . ?
C143 C140 C139 C138 -171.0(15) . . . . ?
C95 O32 C94 C93 -170.9(12) . . . . ?
C98 O33 C99 C100 -162.7(11) . . . . ?
C33 O11 C32 C31 -168.6(12) . . . . ?
O29 C86 C85 N9 -66(2) . . . . ?
O29 C87 C88 O30 62.2(18) . . . . ?
C106 O35 C107 C108 176.8(10) . . . . ?
C100 O34 C101 C102 -176.6(11) . . . . ?
C99 O33 C98 C97 163.6(10) . . . . ?
O31 C92 C91 N11 66.1(17) . . . . ?
O31 C93 C94 O32 -61.1(15) . . . . ?
C53 O18 C52 C51 -174.5(12) . . . . ?
N11 C102 C101 O34 67.0(16) . . . . ?
N11 C103 C104 O36 69.0(16) . . . . ?
C45 O15 C44 C43 -179.8(11) . . . . ?
C58 O20 C59 C60 -167.3(13) . . . . ?
C23 O8 C22 C21 173.2(12) . . . . ?
C23 C24 N4 K2 40.7(14) . . . . ?
C23 C24 N4 C25 -76.0(14) . . . . ?
C23 C24 N4 C36 161.0(12) . . . . ?
C104 O36 C105 C106 179.2(11) . . . . ?
C104 C103 N11 K6 -46.2(14) . . . . ?
C104 C103 N11 C91 74.1(16) . . . . ?
C104 C103 N11 C102 -166.5(13) . . . . ?
C81 O27 C80 C79 180.0(13) . . . . ?
C28 O10 C29 C30 -173.9(12) . . . . ?
C34 O12 C35 C36 -176.9(13) . . . . ?
C62 O21 C63 C64 175.5(12) . . . . ?
C86 O29 C87 C88 -179.0(15) . . . . ?
C29 O10 C28 C27 178.6(13) . . . . ?
C101 O34 C100 C99 -174.9(12) . . . . ?
C101 C102 N11 K6 -43.4(14) . . . . ?
C101 C102 N11 C91 -162.8(12) . . . . ?
C101 C102 N11 C103 75.0(16) . . . . ?
C84 N9 C85 C86 -77(2) . . . . ?
C84 N9 C73 C74 167.9(15) . . . . ?
C83 O28 C82 C81 172.5(13) . . . . ?
C83 C84 N9 K5 41.3(18) . . . . ?
C83 C84 N9 C85 159.6(16) . . . . ?
C83 C84 N9 C73 -73.7(19) . . . . ?
N4 C25 C26 O9 -70.2(17) . . . . ?
N4 C36 C35 O12 -68.3(17) . . . . ?
C55 N7 C66 C65 162.8(13) . . . . ?
C55 N7 C67 C68 -74.6(15) . . . . ?
C50 O17 C51 C52 -178.8(11) . . . . ?
C22 O8 C23 C24 -172.0(12) . . . . ?
C19 N3 C30 C29 -77.6(14) . . . . ?
C19 N3 C31 C32 159.7(12) . . . . ?
N9 C84 C83 O28 -56(2) . . . . ?
C87 O29 C86 C85 -170.3(14) . . . . ?
C18 N2 C6 C5 157.9(14) . . . . ?
C18 N2 C7 C8 -77.5(16) . . . . ?
C31 N3 C30 C29 162.6(12) . . . . ?
C31 N3 C19 C20 -81.8(14) . . . . ?
C85 N9 C73 C74 -68(2) . . . . ?
C56 O19 C57 C58 169.7(12) . . . . ?
C94 O32 C95 C96 178.8(12) . . . . ?
C42 N6 C54 C53 -171.0(12) . . . . ?
C42 N6 C43 C44 81.7(15) . . . . ?
C96 N12 C97 C98 69.9(15) . . . . ?
C8 O3 C9 C10 -174.2(13) . . . . ?
C9 O3 C8 C7 -172.6(13) . . . . ?
C52 O18 C53 C54 176.7(12) . . . . ?
C1 N1 C12 C11 -66.5(14) . . . . ?
C1 N1 C13 C14 169.5(12) . . . . ?
C48 N5 C49 C50 -164.0(14) . . . . ?
C6 N2 C18 C17 -76.6(16) . . . . ?
C6 N2 C7 C8 162.4(13) . . . . ?
C12 N1 C1 C2 107.7(15) . . . . ?
C12 N1 C13 C14 -66.4(14) . . . . ?
C3 O1 C2 C1 166.7(14) . . . . ?
C88 O30 C89 C90 178.7(13) . . . . ?
C13 N1 C1 C2 -128.1(15) . . . . ?
C13 N1 C12 C11 169.7(9) . . . . ?
C27 O9 C26 C25 -172.6(13) . . . . ?
C67 N7 C66 C65 -75.5(15) . . . . ?
C67 N7 C55 C56 168.9(12) . . . . ?
C7 N2 C18 C17 161.6(13) . . . . ?
C7 N2 C6 C5 -82.6(17) . . . . ?
C59 O20 C58 C57 -170.4(13) . . . . ?
C11 O4 C10 C9 169.5(13) . . . . ?
C79 N10 C90 C89 160.4(15) . . . . ?
C79 N10 C78 C77 -87.8(19) . . . . ?
C77 O26 C76 C75 -175.2(17) . . . . ?
C10 O4 C11 C12 176.7(12) . . . . ?
C41 O14 C40 C39 -174.9(12) . . . . ?
C80 O27 C81 C82 175.4(15) . . . . ?
C82 O28 C83 C84 178.6(14) . . . . ?
C65 O22 C64 C63 -177.7(11) . . . . ?
C90 N10 C79 C80 -74.9(19) . . . . ?
C90 N10 C78 C77 153.3(16) . . . . ?
C78 N10 C79 C80 162.3(16) . . . . ?
C78 N10 C90 C89 -77.9(19) . . . . ?
C74 O25 C75 C76 160.8(16) . . . . ?
C14 O5 C15 C16 -179.7(14) . . . . ?
C49 N5 C48 C47 68.2(17) . . . . ?
C73 N9 C85 C86 161.4(16) . . . . ?
C75 O25 C74 C73 178.7(15) . . . . ?
C76 O26 C77 C78 -177.7(17) . . . . ?
C0AA C5AA C4AA C3AA -12(3) . . . . ?
C0AA C1AA C2AA C3AA 5(3) . . . . ?
C5AA C0AA C1AA C2AA -6(3) . . . . ?
C5AA C4AA C3AA C2AA 11(3) . . . . ?
C1AA C0AA C5AA C4AA 9(3) . . . . ?
C4AA C3AA C2AA C1AA -7(3) . . . . ?
C6AA C0AA C5AA C4AA -175.3(19) . . . . ?
C6AA C0AA C1AA C2AA 179(2) . . . . ?

loop_
_twin_individual_id
_twin_individual_mass_fraction_refined
1 0.522(5)
2 0.478(5)

loop_
_smtbx_masks_void_nr
_smtbx_masks_void_average_x
_smtbx_masks_void_average_y
_smtbx_masks_void_average_z
_smtbx_masks_void_volume
_smtbx_masks_void_count_electrons
_smtbx_masks_void_content
1 -0.321 0.916 0.531 365.2 57.4 '1 toluene'
2 0.232 0.440 0.214 35.7 0.0 ?
3 0.500 0.937 0.007 7.2 0.6 ?
4 0.736 0.075 0.163 8.0 0.0 ?
